data_1573414
loop_
_publ_author_name
'Corner, Sophie C.'
'Blackmore, William J. A.'
'Gransbury, Gemma K.'
'Mattioni, Andrea'
'Whitehead, George F. S.'
'Chilton, Nicholas F.'
'Mills, David P.'

_publ_section_title
;
 A fluorobenzene-bound dysprosium half-sandwich dication single-molecule
 magnet
;
_journal_name_full 'Chemical Science'
_journal_paper_doi 10.1039/D4SC06661H
_journal_year 2024
_chemical_formula_moiety '2(C46 H45 Dy F6), 4(Al2 C24 F55 O6), C6 H5 F, 2(C6 H14)'
_chemical_formula_sum 'C206 H123 Al8 Dy2 F233 O24'
_chemical_formula_weight 7949.88
_chemical_name_systematic '[Dy(Cp*)(FPh)6][{Al[OC(CF3)3]3}2(F)]'
_chemical_properties_physical Air-sensitive,Moisture-sensitive
_space_group_crystal_system monoclinic
_space_group_IT_number 14
_space_group_name_Hall '-P 2yn'
_space_group_name_H-M_alt 'P 1 21/n 1'
_atom_sites_solution_hydrogens geom
_atom_sites_solution_primary dual
_atom_sites_solution_secondary difmap
_audit_creation_date 2024-06-06
_audit_creation_method
;
Olex2 1.2
(compiled 2018.05.29 svn.r3508 for OlexSys, GUI svn.r5506)
;
_audit_update_record
;
2024-06-26 deposited with the CCDC.	2024-11-28 downloaded from the CCDC.
;
_cell_angle_alpha 90
_cell_angle_beta 94.8490(10)
_cell_angle_gamma 90
_cell_formula_units_Z 2
_cell_length_a 18.2139(3)
_cell_length_b 19.3140(4)
_cell_length_c 40.1803(6)
_cell_measurement_reflns_used 41993
_cell_measurement_temperature 99.9(2)
_cell_measurement_theta_max 75.7940
_cell_measurement_theta_min 2.1870
_cell_volume 14084.2(4)
_computing_cell_refinement 'CrysAlisPro 1.171.40.69a (Rigaku OD, 2020)'
_computing_data_collection 'CrysAlisPro 1.171.40.69a (Rigaku OD, 2020)'
_computing_data_reduction 'CrysAlisPro 1.171.40.69a (Rigaku OD, 2020)'
_computing_molecular_graphics 'Olex2 (Dolomanov et al., 2009)'
_computing_publication_material 'Olex2 (Dolomanov et al., 2009)'
_computing_structure_refinement 'SHELXL 2019/3 (Sheldrick, 2015)'
_computing_structure_solution 'ShelXT (Sheldrick, 2015)'
_diffrn_ambient_environment N~2~
_diffrn_ambient_temperature 99.9(2)
_diffrn_detector 'Hybrid Pixel Array Detector'
_diffrn_detector_area_resol_mean 10.0000
_diffrn_measured_fraction_theta_full 0.997
_diffrn_measured_fraction_theta_max 0.972
_diffrn_measurement_details
;
List of Runs (angles in degrees, time in seconds):

  # Type    Start    End  Width  t~exp~   \w     \q     \k     \f   Frames
#--------------------------------------------------------------------------
  1  \w     27.00 126.00   0.50    1.00    --   43.87  50.00-150.00  198
  2  \w    -46.00 -18.00   0.50    1.00    --   43.87  50.00-150.00   56
  3  \w    -25.00   2.00   0.50    1.00    --   46.33  60.00 -90.00   54
  4  \w    -38.00  -8.00   0.50    1.00    --   46.33  40.00  30.00   60
  5  \w      3.00  39.00   0.50    1.00    --   46.33  40.00  30.00   72
  6  \w     51.00 112.00   0.50    1.00    --   46.33  60.00 -90.00  122
  7  \w    -43.00 136.00   0.50    1.00    --   46.33  60.00 -30.00  358
  8  \w     79.00 136.00   0.50    1.00    --   46.33  40.00  30.00  114
  9  \w     67.00 109.00   0.50    2.00    --  108.20  60.00  90.47   84
 10  \w     20.00  52.00   0.50    2.00    --  108.20  60.00-154.72   64
 11  \w    136.00 197.00   0.50    2.00    --  108.20  60.00-118.46  122
 12  \w     19.00  66.00   0.50    2.00    --  108.20  20.00-150.00   94
 13  \w     96.00 198.00   0.50    2.00    --  108.20  20.00-150.00  204
 14  \w     19.00 198.00   0.50    2.00    --  108.20  50.00  60.00  358
 15  \w    139.00 189.00   0.50    2.00    --  108.20  60.00  -5.79  100
 16  \w     39.00  69.00   0.50    2.00    --  108.20  60.00 -51.49   60
 17  \w     19.00 183.00   0.50    2.00    --  108.20  59.00  43.20  328
 18  \w     73.00 125.00   0.50    2.00    --  108.20  60.00-118.46  104
 19  \w     81.00 129.00   0.50    2.00    --  108.20  58.00 -57.84   96
 20  \w    158.00 184.00   0.50    2.00    --  108.20  60.00  90.47   52
 21  \w     20.00  46.00   0.50    2.00    --  108.20  60.00-118.46   52
 22  \w    140.00 165.00   0.50    2.00    --  108.20  60.00 -51.49   50
 23  \w     19.00 130.00   0.50    2.00    --  108.20  60.00  -5.79  222
 24  \w    155.00 197.00   0.50    2.00    --  108.20  60.00-154.72   84
 25  \w     65.00  95.00   0.50    2.00    --  108.20  50.00-180.00   60
 26  \w    126.00 193.00   0.50    2.00    --  108.20  50.00-180.00  134
;
_diffrn_measurement_device 'four-circle diffractometer'
_diffrn_measurement_device_type 'XtaLAB AFC11 (RINC): quarter-chi single'
_diffrn_measurement_method '\w scans'
_diffrn_orient_matrix_type 'CrysAlisPro convention (1999,Acta A55,543-557)'
_diffrn_orient_matrix_UB_11 -0.0842480000
_diffrn_orient_matrix_UB_12 -0.0087136000
_diffrn_orient_matrix_UB_13 -0.0054844000
_diffrn_orient_matrix_UB_21 0.0105148000
_diffrn_orient_matrix_UB_22 -0.0669993000
_diffrn_orient_matrix_UB_23 -0.0198744000
_diffrn_orient_matrix_UB_31 0.0006975000
_diffrn_orient_matrix_UB_32 -0.0424019000
_diffrn_orient_matrix_UB_33 0.0324770000
_diffrn_radiation_monochromator mirror
_diffrn_radiation_probe x-ray
_diffrn_radiation_type 'Cu K\a'
_diffrn_radiation_wavelength 1.54184
_diffrn_reflns_av_R_equivalents 0.1105
_diffrn_reflns_av_unetI/netI 0.0807
_diffrn_reflns_Laue_measured_fraction_full 0.997
_diffrn_reflns_Laue_measured_fraction_max 0.972
_diffrn_reflns_limit_h_max 22
_diffrn_reflns_limit_h_min -22
_diffrn_reflns_limit_k_max 22
_diffrn_reflns_limit_k_min -24
_diffrn_reflns_limit_l_max 50
_diffrn_reflns_limit_l_min -45
_diffrn_reflns_number 148391
_diffrn_reflns_point_group_measured_fraction_full 0.997
_diffrn_reflns_point_group_measured_fraction_max 0.972
_diffrn_reflns_theta_full 67.684
_diffrn_reflns_theta_max 77.357
_diffrn_reflns_theta_min 2.207
_diffrn_source 'Rotating-anode X-ray tube (dual wavelength)'
_diffrn_source_type 'Rigaku (Cu) X-ray DW Source'
_exptl_absorpt_coefficient_mu 5.042
_exptl_absorpt_correction_T_max 1.000
_exptl_absorpt_correction_T_min 0.715
_exptl_absorpt_correction_type gaussian
_exptl_absorpt_process_details
;
CrysAlisPro 1.171.40.69a (Rigaku Oxford Diffraction, 2020)
Numerical absorption correction based on gaussian integration over
			a multifaceted crystal model
Empirical absorption correction using spherical harmonics,
 implemented in SCALE3 ABSPACK scaling algorithm.
;
_exptl_crystal_colour 'clear light yellow'
_exptl_crystal_colour_lustre clear
_exptl_crystal_colour_modifier light
_exptl_crystal_colour_primary yellow
_exptl_crystal_density_diffrn 1.875
_exptl_crystal_description block
_exptl_crystal_F_000 7768
_exptl_crystal_preparation 'Magnetic properties'
_exptl_crystal_recrystallization_method 'Re-crystallisation from solvent: Fluorobenzene layered with n-hexane'
_exptl_crystal_size_max 0.164
_exptl_crystal_size_mid 0.144
_exptl_crystal_size_min 0.098
_refine_diff_density_max 1.305
_refine_diff_density_min -1.211
_refine_diff_density_rms 0.114
_refine_ls_extinction_method none
_refine_ls_goodness_of_fit_ref 1.113
_refine_ls_hydrogen_treatment constr
_refine_ls_matrix_type full
_refine_ls_number_parameters 3277
_refine_ls_number_reflns 29078
_refine_ls_number_restraints 16088
_refine_ls_restrained_S_all 1.195
_refine_ls_R_factor_all 0.1074
_refine_ls_R_factor_gt 0.0910
_refine_ls_shift/su_max 0.003
_refine_ls_shift/su_mean 0.000
_refine_ls_structure_factor_coef Fsqd
_refine_ls_weighting_details 'w=1/[\s^2^(Fo^2^)+(0.2000P)^2^] where P=(Fo^2^+2Fc^2^)/3'
_refine_ls_weighting_scheme calc
_refine_ls_wR_factor_gt 0.2580
_refine_ls_wR_factor_ref 0.2804
_reflns_Friedel_coverage 0.000
_reflns_number_gt 21765
_reflns_number_total 29078
_reflns_threshold_expression 'I > 2\s(I)'
_cod_data_source_file d4sc06661h2.cif
_cod_data_source_block ldpm347
_cod_depositor_comments
;
The following automatic conversions were performed:

data item '_atom_sites_solution_secondary' value 'diffmap' was
changed to 'difmap'.

Automatic conversion script
Id: cif_fix_values 8170 2020-07-09 18:12:32Z antanas 
;
_cod_database_code 1573414
_manchester_internal_diff_code ldpm347
_manchester_internal_coll_client SCC
_manchester_internal_coll_date 09/02/24
_manchester_internal_process_date 20/03/24
_manchester_internal_process_user SCC
_manchester_internal_solution_date 20/03/24
_manchester_internal_solution_user SCC
_manchester_internal_refinement_date 20/03/24
_manchester_internal_refinement_user SCC
_manchester_internal_validation_date 06/06/24
_manchester_internal_validation_user SCC
_shelx_shelxl_version_number 2019/3
_chemical_oxdiff_formula DyAlOCF
_shelx_space_group_comment
;
The symmetry employed for this shelxl refinement is uniquely defined
by the following loop, which should always be used as a source of
symmetry information in preference to the above space-group names.
They are only intended as comments.
;
_shelx_estimated_absorpt_t_max 0.638
_shelx_estimated_absorpt_t_min 0.492
_reflns_odcompleteness_completeness 99.68
_reflns_odcompleteness_iscentric 1
_reflns_odcompleteness_theta 68.13
_olex2_refinement_description
;
1. Fixed Uiso
 At 1.2 times of:
  All C(H) groups, All C(H,H) groups
 At 1.5 times of:
  All C(H,H,H) groups
2. Restrained distances
 F9-C50
 1.35 with sigma of 0.02
 F12_2-F10_5
 -2.8 with sigma of 0.02
 C58-C57 = C57-C56 = C55-C56 = C55-C54 = C53-C54
 1.5 with sigma of 0.02
 F12_5-F12_2
 -2.8 with sigma of 0.02
 F9_1-F14_18
 -2.8 with sigma of 0.02
 F9_1-F15_18
 -2.8 with sigma of 0.02
 F13_6-F10_6
 -2.8 with sigma of 0.02
 F8_16-F10_16
 -2.8 with sigma of 0.02
 F9_18-F13_21
 -2.8 with sigma of 0.02
 F14_18-F11_18
 -2.8 with sigma of 0.02
 F12_2-F11_5
 -2.8 with sigma of 0.02
 C53-C55 \\sim C54-C56 \\sim C57-C55 \\sim C58-C56
 with sigma of 0.02
 Al3-O1_12 \\sim Al3-O1_13 \\sim Al3-O1_9 \\sim Al3-O1_14 \\sim Al4-O1_15 \\sim
Al4-O1_10 \\sim Al4-
 O1_11 \\sim Al4-O1_16 \\sim Al3-O1_7 \\sim Al3-O1_17
 with sigma of 0.02
 F9-C49 \\sim F9-C51
 with sigma of 0.02
3. Restrained planarity
 F9, C47, C48, C49, C50, C51, C52
 with sigma of 0.1
4. Uiso/Uaniso restraints and constraints
All non-hydrogen atoms have similar U: within 2A with sigma of 0.04 and sigma
for terminal atoms of 0.08
5. Rigid body (RIGU) restrains
 All non-hydrogen atoms
 with sigma for 1-2 distances of 0.004 and sigma for 1-3 distances of 0.004
6. Same fragment restrains
{F7_3, F8_3, F9_3, F10_3, F11_3, F12_3, F13_3, F14_3, F15_3, O1_3, C47_3,
C48_3, C49_3, C50_3}
{F7_4, F8_4, F9_4, F10_4, F11_4, F12_4, F13_4, F14_4, F15_4, O1_4, C47_4,
C48_4, C49_4, C50_4}
{F7_5, F8_5, F9_5, F10_5, F11_5, F12_5, F13_5, F14_5, F15_5, O1_5, C47_5,
C48_5, C49_5, C50_5}
{F7_6, F8_6, F9_6, F10_6, F11_6, F12_6, F13_6, F14_6, F15_6, O1_6, C47_6,
C48_6, C49_6, C50_6}
{F7_7, F8_7, F9_7, F10_7, F11_7, F12_7, F13_7, F14_7, F15_7, O1_7, C47_7,
C48_7, C49_7, C50_7}
{F7_8, F8_8, F9_8, F10_8, F11_8, F12_8, F13_8, F14_8, F15_8, O1_8, C47_8,
C48_8, C49_8, C50_8}
{F7_9, F8_9, F9_9, F10_9, F11_9, F12_9, F13_9, F14_9, F15_9, O1_9, C47_9,
C48_9, C49_9, C50_9}
{F7_10, F8_10, F9_10, F10_10, F11_10, F12_10, F13_10, F14_10, F15_10, O1_10,
C47_10, C48_10, C49_10, C50_10}
{F7_11, F8_11, F9_11, F10_11, F11_11, F12_11, F13_11, F14_11, F15_11, O1_11,
C47_11, C48_11, C49_11, C50_11}
{F7_12, F8_12, F9_12, F10_12, F11_12, F12_12, F13_12, F14_12, F15_12, O1_12,
C47_12, C48_12, C49_12, C50_12}
{F7_13, F8_13, F9_13, F10_13, F11_13, F12_13, F13_13, F14_13, F15_13, O1_13,
C47_13, C48_13, C49_13, C50_13}
{F7_14, F8_14, F9_14, F10_14, F11_14, F12_14, F13_14, F14_14, F15_14, O1_14,
C47_14, C48_14, C49_14, C50_14}
{F7_15, F8_15, F9_15, F10_15, F11_15, F12_15, F13_15, F14_15, F15_15, O1_15,
C47_15, C48_15, C49_15, C50_15}
{F7_16, F8_16, F9_16, F10_16, F11_16, F12_16, F13_16, F14_16, F15_16, O1_16,
C47_16, C48_16, C49_16, C50_16}
{F7_17, F8_17, F9_17, F10_17, F11_17, F12_17, F13_17, F14_17, F15_17, O1_17,
C47_17, C48_17, C49_17, C50_17}
{F7_18, F8_18, F9_18, F10_18, F11_18, F12_18, F13_18, F14_18, F15_18, O1_18,
C47_18, C48_18, C49_18, C50_18}
{F7_19, F8_19, F9_19, F10_19, F11_19, F12_19, F13_19, F14_19, F15_19, O1_19,
C47_19, C48_19, C49_19, C50_19}
{F7_20, F8_20, F9_20, F10_20, F11_20, F12_20, F13_20, F14_20, F15_20, O1_20,
C47_20, C48_20, C49_20, C50_20}
{F7_21, F8_21, F9_21, F10_21, F11_21, F12_21, F13_21, F14_21, F15_21, O1_21,
C47_21, C48_21, C49_21, C50_21}
{F7_2, F8_2, F9_2, F10_2, F11_2, F12_2, F13_2, F14_2, F15_2, O1_2, C47_2,
C48_2, C49_2, C50_2}
as
{F7_1, F8_1, F9_1, F10_1, F11_1, F12_1, F13_1, F14_1, F15_1, O1_1, C47_1,
C48_1, C49_1, C50_1} sigma for 1-2: 0.02 1-3: 0.04
7. Others
 Sof(F7)=Sof(F8)=Sof(F9)=Sof(F10)=Sof(F11)=Sof(F12)=Sof(F13)=Sof(F14)=Sof(F15)=
 Sof(O1)=Sof(C47)=Sof(C48)=Sof(C49)=Sof(C50)=Sof(F7)=Sof(F8)=Sof(F9)=Sof(F10)=
 Sof(F11)=Sof(F12)=Sof(F13)=Sof(F14)=Sof(F15)=Sof(O1)=Sof(C47)=Sof(C48)=
 Sof(C49)=Sof(C50)=Sof(F7)=Sof(F8)=Sof(F9)=Sof(F10)=Sof(F11)=Sof(F12)=Sof(F13)=
 Sof(F14)=Sof(F15)=Sof(O1)=Sof(C47)=Sof(C48)=Sof(C49)=Sof(C50)=Sof(F7)=Sof(F8)=
 Sof(F9)=Sof(F10)=Sof(F11)=Sof(F12)=Sof(F13)=Sof(F14)=Sof(F15)=Sof(O1)=Sof(C47)=
 Sof(C48)=Sof(C49)=Sof(C50)=Sof(F7)=Sof(F8)=Sof(F9)=Sof(F10)=Sof(F11)=Sof(F12)=
 Sof(F13)=Sof(F14)=Sof(F15)=Sof(O1)=Sof(C47)=Sof(C48)=Sof(C49)=Sof(C50)=Sof(F7)=
 Sof(F8)=Sof(F9)=Sof(F10)=Sof(F11)=Sof(F12)=Sof(F13)=Sof(F14)=Sof(F15)=Sof(O1)=
 Sof(C47)=Sof(C48)=Sof(C49)=Sof(C50)=Sof(F7)=Sof(F8)=Sof(F9)=Sof(F10)=Sof(F11)=
 Sof(F12)=Sof(F13)=Sof(F14)=Sof(F15)=Sof(O1)=Sof(C47)=Sof(C48)=Sof(C49)=
 Sof(C50)=Sof(F7)=Sof(F8)=Sof(F9)=Sof(F10)=Sof(F11)=Sof(F12)=Sof(F13)=Sof(F14)=
 Sof(F15)=Sof(O1)=Sof(C47)=Sof(C48)=Sof(C49)=Sof(C50)=Sof(F7)=Sof(F8)=Sof(F9)=
 Sof(F10)=Sof(F11)=Sof(F12)=Sof(F13)=Sof(F14)=Sof(F15)=Sof(O1)=Sof(C47)=
 Sof(C48)=Sof(C49)=Sof(C50)=1-FVAR(1)
 Sof(F7)=Sof(F8)=Sof(F9)=Sof(F10)=Sof(F11)=Sof(F12)=Sof(F13)=Sof(F14)=Sof(F15)=
 Sof(O1)=Sof(C47)=Sof(C48)=Sof(C49)=Sof(C50)=Sof(F7)=Sof(F8)=Sof(F9)=Sof(F10)=
 Sof(F11)=Sof(F12)=Sof(F13)=Sof(F14)=Sof(F15)=Sof(O1)=Sof(C47)=Sof(C48)=
 Sof(C49)=Sof(C50)=Sof(F7)=Sof(F8)=Sof(F9)=Sof(F10)=Sof(F11)=Sof(F12)=Sof(F13)=
 Sof(F14)=Sof(F15)=Sof(O1)=Sof(C47)=Sof(C48)=Sof(C49)=Sof(C50)=Sof(F7)=Sof(F8)=
 Sof(F9)=Sof(F10)=Sof(F11)=Sof(F12)=Sof(F13)=Sof(F14)=Sof(F15)=Sof(O1)=Sof(C47)=
 Sof(C48)=Sof(C49)=Sof(C50)=Sof(F7)=Sof(F8)=Sof(F9)=Sof(F10)=Sof(F11)=Sof(F12)=
 Sof(F13)=Sof(F14)=Sof(F15)=Sof(O1)=Sof(C47)=Sof(C48)=Sof(C49)=Sof(C50)=Sof(F7)=
 Sof(F8)=Sof(F9)=Sof(F10)=Sof(F11)=Sof(F12)=Sof(F13)=Sof(F14)=Sof(F15)=Sof(O1)=
 Sof(C47)=Sof(C48)=Sof(C49)=Sof(C50)=Sof(F7)=Sof(F8)=Sof(F9)=Sof(F10)=Sof(F11)=
 Sof(F12)=Sof(F13)=Sof(F14)=Sof(F15)=Sof(O1)=Sof(C47)=Sof(C48)=Sof(C49)=
 Sof(C50)=Sof(F7)=Sof(F8)=Sof(F9)=Sof(F10)=Sof(F11)=Sof(F12)=Sof(F13)=Sof(F14)=
 Sof(F15)=Sof(O1)=Sof(C47)=Sof(C48)=Sof(C49)=Sof(C50)=Sof(F7)=Sof(F8)=Sof(F9)=
 Sof(F10)=Sof(F11)=Sof(F12)=Sof(F13)=Sof(F14)=Sof(F15)=Sof(O1)=Sof(C47)=
 Sof(C48)=Sof(C49)=Sof(C50)=FVAR(1)
 Fixed Sof: F9(0.5) C47(0.5) H47(0.5) C48(0.5) H48(0.5) C49(0.5) H49(0.5)
 C50(0.5) C51(0.5) H51(0.5) C52(0.5) H52(0.5)
8.a Secondary CH2 refined with riding coordinates:
 C54(H54a,H54b), C55(H55a,H55b), C56(H56a,H56b), C57(H57a,H57b)
8.b Me refined with riding coordinates:
 C53(H53a,H53b,H53c), C58(H58a,H58b,H58c)
8.c Aromatic/amide H refined with riding coordinates:
 C12(H12), C13(H13), C14(H14), C15(H15), C16(H16), C18(H18), C19(H19),
 C20(H20), C21(H21), C22(H22), C24(H24), C25(H25), C26(H26), C27(H27), C28(H28),
  C30(H30), C31(H31), C32(H32), C33(H33), C34(H34), C36(H36), C37(H37),
 C38(H38), C39(H39), C40(H40), C42(H42), C43(H43), C44(H44), C45(H45), C46(H46),
  C47(H47), C48(H48), C49(H49), C51(H51), C52(H52)
8.d Fitted hexagon refined as free rotating group:
 C29(C30,C31,C32,C33,C34), C47(C48,C49,C50,C51,C52)
8.e Idealised Me refined as rotating group:
 C6(H6a,H6b,H6c), C7(H7a,H7b,H7c), C8(H8a,H8b,H8c), C9(H9a,H9b,H9c), C10(H10a,
 H10b,H10c)
;
_olex2_submission_special_instructions 'No special instructions were received'
_oxdiff_exptl_absorpt_empirical_details
;
Empirical correction (ABSPACK) includes:
- Absorption correction using spherical harmonics
- Frame scaling
;
_oxdiff_exptl_absorpt_empirical_full_max 4.281
_oxdiff_exptl_absorpt_empirical_full_min 0.428

loop_
_space_group_symop_operation_xyz
'x, y, z'
'-x+1/2, y+1/2, -z+1/2'
'-x, -y, -z'
'x-1/2, -y-1/2, z-1/2'

loop_
_atom_site_label
_atom_site_type_symbol
_atom_site_fract_x
_atom_site_fract_y
_atom_site_fract_z
_atom_site_U_iso_or_equiv
_atom_site_adp_type
_atom_site_occupancy
_atom_site_site_symmetry_order
_atom_site_calc_flag
_atom_site_refinement_flags_posn
_atom_site_refinement_flags_adp
_atom_site_refinement_flags_occupancy
_atom_site_disorder_assembly
_atom_site_disorder_group
Dy1 Dy 1.00012(2) 0.83548(2) 0.57688(2) 0.05744(12) Uani 1 1 d . . . . .
Al1 Al -0.07422(8) 0.67122(7) 0.30844(4) 0.0578(3) Uani 1 1 d . U . . .
Al2 Al 0.07201(8) 0.61909(7) 0.26190(4) 0.0626(3) Uani 1 1 d . U . . .
Al3 Al 0.56314(7) 0.75865(8) 0.42072(3) 0.0603(3) Uani 1 1 d D U . . .
Al4 Al 0.40164(7) 0.77315(7) 0.46245(3) 0.0563(3) Uani 1 1 d D U . . .
F1 F 0.9825(2) 0.7677(2) 0.62543(8) 0.0922(10) Uani 1 1 d . U . . .
F2 F 0.99297(18) 0.71657(16) 0.55734(8) 0.0744(7) Uani 1 1 d . U . . .
F3 F 1.1169(2) 0.7805(2) 0.58862(11) 0.0992(11) Uani 1 1 d . U . . .
F4 F 1.0687(3) 0.8967(3) 0.61992(10) 0.1085(13) Uani 1 1 d . U . . .
F5 F 0.9202(2) 0.9107(2) 0.60630(10) 0.0968(11) Uani 1 1 d . U . . .
F6 F 0.87454(17) 0.79504(19) 0.57011(8) 0.0779(8) Uani 1 1 d . U . . .
F7 F 0.00054(15) 0.64622(15) 0.28593(7) 0.0633(6) Uani 1 1 d . U . . .
F8 F 0.48454(14) 0.76798(15) 0.44295(7) 0.0640(6) Uani 1 1 d . U . . .
F9 F 1.1048(13) 0.5674(15) 0.5224(7) 0.298(14) Uani 0.5 1 d D U P A -1
C1 C 0.9536(3) 0.9190(3) 0.53018(14) 0.0747(12) Uani 1 1 d . U . . .
C2 C 0.9694(3) 0.8565(3) 0.51435(13) 0.0666(11) Uani 1 1 d . U . . .
C3 C 1.0464(3) 0.8461(3) 0.51831(13) 0.0651(11) Uani 1 1 d . U . . .
C4 C 1.0795(3) 0.9016(3) 0.53655(13) 0.0698(11) Uani 1 1 d . U . . .
C5 C 1.0206(3) 0.9471(3) 0.54397(14) 0.0740(12) Uani 1 1 d . U . . .
C6 C 0.8796(4) 0.9542(5) 0.5289(2) 0.110(3) Uani 1 1 d . U . . .
H6A H 0.874039 0.977341 0.550218 0.164 Uiso 1 1 calc R U . . .
H6B H 0.840468 0.919608 0.524719 0.164 Uiso 1 1 calc R U . . .
H6C H 0.876039 0.988475 0.510838 0.164 Uiso 1 1 calc R U . . .
C7 C 0.9149(4) 0.8109(5) 0.49305(15) 0.096(2) Uani 1 1 d . U . . .
H7A H 0.867278 0.810735 0.502708 0.144 Uiso 1 1 calc R U . . .
H7B H 0.934052 0.763493 0.492579 0.144 Uiso 1 1 calc R U . . .
H7C H 0.908610 0.829224 0.470250 0.144 Uiso 1 1 calc R U . . .
C8 C 1.0884(4) 0.7883(4) 0.50312(17) 0.0909(18) Uani 1 1 d . U . . .
H8A H 1.056652 0.747466 0.499987 0.136 Uiso 1 1 calc R U . . .
H8B H 1.131994 0.776731 0.518051 0.136 Uiso 1 1 calc R U . . .
H8C H 1.103768 0.803293 0.481462 0.136 Uiso 1 1 calc R U . . .
C9 C 1.1599(4) 0.9131(5) 0.54440(18) 0.0941(19) Uani 1 1 d . U . . .
H9A H 1.180117 0.876192 0.559208 0.141 Uiso 1 1 calc R U . . .
H9B H 1.167874 0.957968 0.555484 0.141 Uiso 1 1 calc R U . . .
H9C H 1.184611 0.912610 0.523663 0.141 Uiso 1 1 calc R U . . .
C10 C 1.0297(6) 1.0178(4) 0.5601(2) 0.110(3) Uani 1 1 d . U . . .
H10A H 1.063043 1.014355 0.580450 0.166 Uiso 1 1 calc R U . . .
H10B H 0.981551 1.034796 0.565713 0.166 Uiso 1 1 calc R U . . .
H10C H 1.050258 1.050027 0.544478 0.166 Uiso 1 1 calc R U . . .
C11 C 0.9982(3) 0.7561(3) 0.65979(13) 0.0729(12) Uani 1 1 d . U . . .
C12 C 1.0624(4) 0.7218(4) 0.66925(16) 0.0860(15) Uani 1 1 d . U . . .
H12 H 1.093638 0.705790 0.653123 0.103 Uiso 1 1 calc R U . . .
C13 C 1.0799(5) 0.7115(5) 0.70224(19) 0.107(2) Uani 1 1 d . U . . .
H13 H 1.123763 0.687442 0.709638 0.128 Uiso 1 1 calc R U . . .
C14 C 1.0355(6) 0.7350(6) 0.7243(2) 0.124(3) Uani 1 1 d . U . . .
H14 H 1.049446 0.728220 0.747380 0.149 Uiso 1 1 calc R U . . .
C15 C 0.9724(7) 0.7677(6) 0.7155(2) 0.129(3) Uani 1 1 d . U . . .
H15 H 0.942227 0.783556 0.732136 0.155 Uiso 1 1 calc R U . . .
C16 C 0.9503(5) 0.7786(5) 0.68086(19) 0.099(2) Uani 1 1 d . U . . .
H16 H 0.905046 0.800179 0.673386 0.119 Uiso 1 1 calc R U . . .
C17 C 0.9536(3) 0.6553(3) 0.56278(15) 0.0706(12) Uani 1 1 d . U . . .
C18 C 0.8925(4) 0.6413(4) 0.54280(18) 0.0889(17) Uani 1 1 d . U . . .
H18 H 0.876008 0.671762 0.525181 0.107 Uiso 1 1 calc R U . . .
C19 C 0.8549(5) 0.5819(4) 0.5486(2) 0.113(3) Uani 1 1 d . U . . .
H19 H 0.810724 0.571264 0.535257 0.135 Uiso 1 1 calc R U . . .
C20 C 0.8802(5) 0.5383(4) 0.5732(3) 0.119(3) Uani 1 1 d . U . . .
H20 H 0.854480 0.496459 0.576696 0.142 Uiso 1 1 calc R U . . .
C21 C 0.9419(5) 0.5537(4) 0.5928(2) 0.116(3) Uani 1 1 d . U . . .
H21 H 0.958260 0.522993 0.610353 0.140 Uiso 1 1 calc R U . . .
C22 C 0.9817(4) 0.6129(3) 0.58802(18) 0.0857(16) Uani 1 1 d . U . . .
H22 H 1.025848 0.623625 0.601358 0.103 Uiso 1 1 calc R U . . .
C23 C 1.1762(3) 0.7337(4) 0.59626(17) 0.0844(15) Uani 1 1 d . U . . .
C24 C 1.1777(5) 0.6754(4) 0.5778(3) 0.103(2) Uani 1 1 d . U . . .
H24 H 1.140620 0.667157 0.560166 0.124 Uiso 1 1 calc R U . . .
C25 C 1.2330(6) 0.6282(6) 0.5847(3) 0.134(3) Uani 1 1 d . U . . .
H25 H 1.236025 0.586828 0.572100 0.161 Uiso 1 1 calc R U . . .
C26 C 1.2871(6) 0.6453(8) 0.6125(4) 0.148(4) Uani 1 1 d . U . . .
H26 H 1.325749 0.613679 0.618738 0.178 Uiso 1 1 calc R U . . .
C27 C 1.2828(5) 0.7042(7) 0.6290(3) 0.134(3) Uani 1 1 d . U . . .
H27 H 1.319789 0.713964 0.646453 0.161 Uiso 1 1 calc R U . . .
C28 C 1.2262(4) 0.7532(6) 0.6220(2) 0.111(2) Uani 1 1 d . U . . .
H28 H 1.223093 0.795499 0.633848 0.134 Uiso 1 1 calc R U . . .
C29 C 1.1194(3) 0.9188(3) 0.64467(10) 0.0893(17) Uani 1 1 d G U . . .
C30 C 1.1813(3) 0.9554(4) 0.63673(12) 0.142(4) Uani 1 1 d G U . . .
H30 H 1.188543 0.964898 0.614040 0.171 Uiso 1 1 calc R U . . .
C31 C 1.2326(4) 0.9780(5) 0.66197(17) 0.176(5) Uani 1 1 d G U . . .
H31 H 1.274878 1.002973 0.656539 0.212 Uiso 1 1 calc R U . . .
C32 C 1.2220(4) 0.9640(5) 0.69516(15) 0.151(4) Uani 1 1 d G U . . .
H32 H 1.257042 0.979477 0.712417 0.182 Uiso 1 1 calc R U . . .
C33 C 1.1601(4) 0.9274(4) 0.70311(10) 0.133(3) Uani 1 1 d G U . . .
H33 H 1.152874 0.917903 0.725796 0.159 Uiso 1 1 calc R U . . .
C34 C 1.1088(3) 0.9048(3) 0.67787(12) 0.112(2) Uani 1 1 d G U . . .
H34 H 1.066535 0.879828 0.683297 0.135 Uiso 1 1 calc R U . . .
C35 C 0.8978(3) 0.9458(3) 0.63466(15) 0.0766(13) Uani 1 1 d . U . . .
C36 C 0.9383(5) 0.9986(4) 0.6475(2) 0.101(2) Uani 1 1 d . U . . .
H36 H 0.981359 1.013164 0.637687 0.121 Uiso 1 1 calc R U . . .
C37 C 0.9159(6) 1.0314(5) 0.6754(3) 0.121(3) Uani 1 1 d . U . . .
H37 H 0.944329 1.068220 0.685493 0.145 Uiso 1 1 calc R U . . .
C38 C 0.8528(6) 1.0108(5) 0.6883(3) 0.134(3) Uani 1 1 d . U . . .
H38 H 0.837115 1.033473 0.707457 0.160 Uiso 1 1 calc R U . . .
C39 C 0.8111(5) 0.9571(5) 0.6738(2) 0.117(3) Uani 1 1 d . U . . .
H39 H 0.766979 0.943227 0.682944 0.141 Uiso 1 1 calc R U . . .
C40 C 0.8338(4) 0.9233(4) 0.64576(19) 0.0895(16) Uani 1 1 d . U . . .
H40 H 0.806135 0.886628 0.635105 0.107 Uiso 1 1 calc R U . . .
C41 C 0.8080(3) 0.7831(3) 0.58614(15) 0.0755(13) Uani 1 1 d . U . . .
C42 C 0.8094(4) 0.7319(4) 0.60842(19) 0.0927(17) Uani 1 1 d . U . . .
H42 H 0.851560 0.703471 0.613080 0.111 Uiso 1 1 calc R U . . .
C43 C 0.7443(5) 0.7225(6) 0.6247(3) 0.120(3) Uani 1 1 d . U . . .
H43 H 0.742223 0.687496 0.641205 0.144 Uiso 1 1 calc R U . . .
C44 C 0.6847(4) 0.7633(6) 0.6167(3) 0.127(3) Uani 1 1 d . U . . .
H44 H 0.641059 0.756519 0.627699 0.153 Uiso 1 1 calc R U . . .
C45 C 0.6868(5) 0.8130(7) 0.5937(3) 0.131(3) Uani 1 1 d . U . . .
H45 H 0.644072 0.840486 0.588617 0.157 Uiso 1 1 calc R U . . .
C46 C 0.7504(4) 0.8261(4) 0.5766(2) 0.100(2) Uani 1 1 d . U . . .
H46 H 0.752682 0.861218 0.560220 0.120 Uiso 1 1 calc R U . . .
C47 C 0.9158(12) 0.467(2) 0.4865(9) 0.197(11) Uani 0.5 1 d G U P A -1
H47 H 0.871923 0.443506 0.478209 0.237 Uiso 0.5 1 calc R U P A -1
C48 C 0.9578(15) 0.4404(17) 0.5142(9) 0.188(11) Uani 0.5 1 d G U P A -1
H48 H 0.942663 0.399419 0.524755 0.226 Uiso 0.5 1 calc R U P A -1
C49 C 1.0219(14) 0.4741(15) 0.5263(7) 0.198(11) Uani 0.5 1 d DG U P A -1
H49 H 1.050653 0.456226 0.545225 0.238 Uiso 0.5 1 calc R U P A -1
C50 C 1.0441(11) 0.5341(14) 0.5108(7) 0.183(9) Uani 0.5 1 d DG U P A -1
C51 C 1.0020(13) 0.5602(16) 0.4832(7) 0.193(10) Uani 0.5 1 d DG U P A -1
H51 H 1.017165 0.601209 0.472604 0.232 Uiso 0.5 1 calc R U P A -1
C52 C 0.9379(12) 0.527(2) 0.4710(7) 0.207(11) Uani 0.5 1 d G U P A -1
H52 H 0.909175 0.544401 0.452132 0.248 Uiso 0.5 1 calc R U P A -1
C53 C 0.420(3) 0.4254(16) 0.3891(12) 0.45(2) Uani 1 1 d D U . . .
H53A H 0.386107 0.394251 0.399541 0.680 Uiso 1 1 calc R U . . .
H53B H 0.459992 0.438993 0.405543 0.680 Uiso 1 1 calc R U . . .
H53C H 0.393012 0.466744 0.380770 0.680 Uiso 1 1 calc R U . . .
C54 C 0.451(3) 0.3890(16) 0.3605(11) 0.49(2) Uani 1 1 d D U . . .
H54A H 0.410635 0.374655 0.343934 0.589 Uiso 1 1 calc R U . . .
H54B H 0.477758 0.346844 0.368760 0.589 Uiso 1 1 calc R U . . .
C55 C 0.5030(19) 0.436(2) 0.3443(9) 0.49(2) Uani 1 1 d D U . . .
H55A H 0.543918 0.409365 0.336016 0.583 Uiso 1 1 calc R U . . .
H55B H 0.524141 0.470753 0.360680 0.583 Uiso 1 1 calc R U . . .
C56 C 0.4599(18) 0.473(2) 0.3151(10) 0.45(2) Uani 1 1 d D U . . .
H56A H 0.422374 0.441962 0.304148 0.543 Uiso 1 1 calc R U . . .
H56B H 0.434376 0.514515 0.323349 0.543 Uiso 1 1 calc R U . . .
C57 C 0.5131(19) 0.495(2) 0.2906(11) 0.42(2) Uani 1 1 d D U . . .
H57A H 0.547078 0.530359 0.301321 0.510 Uiso 1 1 calc R U . . .
H57B H 0.542942 0.454773 0.285063 0.510 Uiso 1 1 calc R U . . .
C58 C 0.478(2) 0.524(3) 0.2597(9) 0.46(2) Uani 1 1 d D U . . .
H58A H 0.515594 0.537488 0.244876 0.686 Uiso 1 1 calc R U . . .
H58B H 0.444976 0.489666 0.248537 0.686 Uiso 1 1 calc R U . . .
H58C H 0.449118 0.565337 0.264813 0.686 Uiso 1 1 calc R U . . .
F7_1 F -0.0835(5) 0.4948(5) 0.1829(3) 0.202(4) Uani 1 1 d D U . . .
F8_1 F 0.0082(7) 0.4663(5) 0.2156(3) 0.236(5) Uani 1 1 d D U . . .
F9_1 F -0.0736(7) 0.5362(7) 0.2269(3) 0.282(7) Uani 1 1 d D U . . .
F10_1 F -0.0584(7) 0.6025(7) 0.14195(18) 0.256(5) Uani 1 1 d D U . . .
F11_1 F -0.1076(6) 0.6345(8) 0.1842(3) 0.245(5) Uani 1 1 d D U . . .
F12_1 F -0.0109(10) 0.6879(6) 0.1696(4) 0.317(9) Uani 1 1 d D U . . .
F13_1 F 0.0392(7) 0.5042(6) 0.1539(2) 0.248(5) Uani 1 1 d D U . . .
F14_1 F 0.0994(8) 0.5960(7) 0.1572(4) 0.320(8) Uani 1 1 d D U . . .
F15_1 F 0.1191(7) 0.5229(10) 0.1953(3) 0.330(9) Uani 1 1 d D U . . .
O1_1 O 0.0316(3) 0.6135(3) 0.22272(11) 0.1065(15) Uani 1 1 d D U . . .
C47_1 C 0.0088(4) 0.5830(4) 0.19414(16) 0.113(2) Uani 1 1 d D U . . .
C48_1 C -0.0358(7) 0.5171(6) 0.2029(3) 0.165(4) Uani 1 1 d D U . . .
C49_1 C -0.0421(7) 0.6274(6) 0.1721(2) 0.168(4) Uani 1 1 d D U . . .
C50_1 C 0.0686(7) 0.5518(7) 0.1753(3) 0.180(4) Uani 1 1 d D U . . .
F7_3 F 0.2675(5) 0.4546(5) 0.2871(3) 0.237(5) Uani 1 1 d D U . . .
F8_3 F 0.1875(7) 0.4443(6) 0.2471(3) 0.253(5) Uani 1 1 d D U . . .
F9_3 F 0.2271(5) 0.5422(5) 0.2571(3) 0.248(6) Uani 1 1 d D U . . .
F10_3 F 0.2102(6) 0.4773(6) 0.3466(3) 0.236(5) Uani 1 1 d D U . . .
F11_3 F 0.1244(6) 0.5505(6) 0.3434(2) 0.216(4) Uani 1 1 d D U . . .
F12_3 F 0.2287(6) 0.5718(6) 0.3219(3) 0.257(6) Uani 1 1 d D U . . .
F13_3 F 0.1548(5) 0.3752(4) 0.3047(3) 0.218(4) Uani 1 1 d D U . . .
F14_3 F 0.0677(5) 0.4290(4) 0.3227(3) 0.189(3) Uani 1 1 d D U . . .
F15_3 F 0.0697(8) 0.4075(4) 0.2707(3) 0.247(5) Uani 1 1 d D U . . .
O1_3 O 0.0985(3) 0.5429(2) 0.27868(15) 0.1019(14) Uani 1 1 d D U . . .
C47_3 C 0.1478(4) 0.4971(3) 0.2939(2) 0.109(2) Uani 1 1 d D U . . .
C48_3 C 0.2121(6) 0.4860(6) 0.2726(3) 0.173(4) Uani 1 1 d D U . . .
C49_3 C 0.1774(6) 0.5242(6) 0.3276(3) 0.153(3) Uani 1 1 d D U . . .
C50_3 C 0.1090(6) 0.4287(4) 0.2981(3) 0.145(3) Uani 1 1 d D U . . .
F7_4 F -0.1676(11) 0.8686(12) 0.2330(7) 0.202(8) Uani 0.404(3) 1 d D U P B 1
F8_4 F -0.0715(10) 0.8579(10) 0.2645(6) 0.167(6) Uani 0.404(3) 1 d D U P B 1
F9_4 F -0.0900(11) 0.7832(15) 0.2262(6) 0.190(9) Uani 0.404(3) 1 d D U P B 1
F10_4 F -0.2343(12) 0.7489(14) 0.2177(3) 0.177(7) Uani 0.404(3) 1 d D U P B 1
F11_4 F -0.2659(9) 0.6960(11) 0.2623(5) 0.145(6) Uani 0.404(3) 1 d D U P B 1
F12_4 F -0.1711(9) 0.6685(8) 0.2391(4) 0.140(5) Uani 0.404(3) 1 d D U P B 1
F13_4 F -0.2687(13) 0.8391(13) 0.2684(6) 0.195(11) Uani 0.404(3) 1 d D U P B 1
F14_4 F -0.2395(12) 0.7811(12) 0.3138(5) 0.151(6) Uani 0.404(3) 1 d D U P B 1
F15_4 F -0.1783(10) 0.8699(10) 0.3027(7) 0.202(8) Uani 0.404(3) 1 d D U P B 1
O1_4 O -0.1166(12) 0.7372(11) 0.2912(4) 0.095(5) Uani 0.404(3) 1 d D U P B 1
C47_4 C -0.1641(7) 0.7715(7) 0.2694(3) 0.088(3) Uani 0.404(3) 1 d D U P B 1
C48_4 C -0.1247(9) 0.8214(9) 0.2473(5) 0.142(5) Uani 0.404(3) 1 d D U P B 1
C49_4 C -0.2116(8) 0.7229(8) 0.2467(4) 0.115(4) Uani 0.404(3) 1 d D U P B 1
C50_4 C -0.2131(9) 0.8158(9) 0.2899(5) 0.127(5) Uani 0.404(3) 1 d D U P B 1
F7_5 F 0.1738(16) 0.8311(13) 0.2214(8) 0.229(11) Uani 0.404(3) 1 d D U P B 1
F8_5 F 0.1349(16) 0.7376(12) 0.2018(5) 0.205(8) Uani 0.404(3) 1 d D U P B 1
F9_5 F 0.0708(12) 0.7925(17) 0.2345(9) 0.209(10) Uani 0.404(3) 1 d D U P B 1
F10_5 F 0.1816(13) 0.7311(13) 0.3169(5) 0.240(9) Uani 0.404(3) 1 d D U P B 1
F11_5 F 0.1352(14) 0.8281(10) 0.2837(6) 0.277(11) Uani 0.404(3) 1 d D U P B 1
F12_5 F 0.2421(15) 0.8088(17) 0.3022(8) 0.258(11) Uani 0.404(3) 1 d D U P B 1
F13_5 F 0.2877(9) 0.7825(9) 0.2515(7) 0.177(7) Uani 0.404(3) 1 d D U P B 1
F14_5 F 0.2896(7) 0.6905(10) 0.2805(5) 0.168(7) Uani 0.404(3) 1 d D U P B 1
F15_5 F 0.2547(11) 0.6861(11) 0.2268(5) 0.153(6) Uani 0.404(3) 1 d D U P B 1
O1_5 O 0.1399(14) 0.6753(11) 0.2631(7) 0.085(5) Uani 0.404(3) 1 d D U P B 1
C47_5 C 0.1740(8) 0.7355(8) 0.2602(4) 0.102(4) Uani 0.404(3) 1 d D U P B 1
C48_5 C 0.1399(12) 0.7765(11) 0.2305(5) 0.169(7) Uani 0.404(3) 1 d D U P B 1
C49_5 C 0.1796(13) 0.7762(11) 0.2925(5) 0.181(7) Uani 0.404(3) 1 d D U P B 1
C50_5 C 0.2550(8) 0.7213(8) 0.2544(5) 0.132(5) Uani 0.404(3) 1 d D U P B 1
F7_6 F -0.2436(11) 0.5272(9) 0.3624(5) 0.173(6) Uani 0.404(3) 1 d D U P B 1
F8_6 F -0.1312(9) 0.5694(10) 0.3780(3) 0.160(5) Uani 0.404(3) 1 d D U P B 1
F9_6 F -0.2100(10) 0.6314(8) 0.3528(6) 0.173(7) Uani 0.404(3) 1 d D U P B 1
F10_6 F -0.2364(10) 0.4484(9) 0.3099(4) 0.169(6) Uani 0.404(3) 1 d D U P B 1
F11_6 F -0.2748(11) 0.5530(14) 0.2955(8) 0.245(10) Uani 0.404(3) 1 d D U P B 1
F12_6 F -0.1993(13) 0.4991(13) 0.2682(4) 0.191(8) Uani 0.404(3) 1 d D U P B 1
F13_6 F -0.1125(11) 0.4503(9) 0.3546(5) 0.187(7) Uani 0.404(3) 1 d D U P B 1
F14_6 F -0.0996(16) 0.4520(12) 0.3027(6) 0.204(8) Uani 0.404(3) 1 d D U P B 1
F15_6 F -0.0398(7) 0.5247(8) 0.3397(5) 0.141(5) Uani 0.404(3) 1 d D U P B 1
O1_6 O -0.1307(8) 0.5987(8) 0.3057(3) 0.080(3) Uani 0.404(3) 1 d D U P B 1
C47_6 C -0.1604(7) 0.5452(7) 0.3214(3) 0.088(3) Uani 0.404(3) 1 d D U P B 1
C48_6 C -0.1901(9) 0.5656(9) 0.3544(4) 0.129(4) Uani 0.404(3) 1 d D U P B 1
C49_6 C -0.2189(9) 0.5095(9) 0.2988(4) 0.146(5) Uani 0.404(3) 1 d D U P B 1
C50_6 C -0.0996(9) 0.4916(9) 0.3290(5) 0.142(5) Uani 0.404(3) 1 d D U P B 1
F7_7 F 0.6994(13) 0.6135(16) 0.5089(6) 0.231(10) Uani 0.404(3) 1 d D U P B 1
F8_7 F 0.6457(14) 0.7069(11) 0.5005(6) 0.163(8) Uani 0.404(3) 1 d D U P B 1
F9_7 F 0.5861(14) 0.6064(14) 0.4984(6) 0.204(8) Uani 0.404(3) 1 d D U P B 1
F10_7 F 0.6893(14) 0.5246(11) 0.4648(5) 0.198(8) Uani 0.404(3) 1 d D U P B 1
F11_7 F 0.6717(15) 0.5605(14) 0.4129(5) 0.195(9) Uani 0.404(3) 1 d D U P B 1
F12_7 F 0.5819(13) 0.5366(15) 0.4432(8) 0.206(9) Uani 0.404(3) 1 d D U P B 1
F13_7 F 0.7799(11) 0.6113(14) 0.4555(7) 0.234(10) Uani 0.404(3) 1 d D U P B 1
F14_7 F 0.7332(11) 0.6699(12) 0.4156(5) 0.160(7) Uani 0.404(3) 1 d D U P B 1
F15_7 F 0.7462(11) 0.7157(13) 0.4664(7) 0.223(10) Uani 0.404(3) 1 d D U P B 1
O1_7 O 0.6032(11) 0.6819(9) 0.4354(6) 0.101(5) Uani 0.404(3) 1 d D U P B 1
C47_7 C 0.6515(8) 0.6386(8) 0.4533(4) 0.113(4) Uani 0.404(3) 1 d D U P B 1
C48_7 C 0.6461(11) 0.6418(11) 0.4907(4) 0.146(5) Uani 0.404(3) 1 d D U P B 1
C49_7 C 0.6491(11) 0.5629(8) 0.4434(5) 0.151(5) Uani 0.404(3) 1 d D U P B 1
C50_7 C 0.7308(9) 0.6623(10) 0.4475(5) 0.144(6) Uani 0.404(3) 1 d D U P B 1
F7_8 F 0.4941(4) 0.8891(5) 0.5693(2) 0.189(4) Uani 1 1 d D U . . .
F8_8 F 0.5546(4) 0.8450(5) 0.5325(3) 0.194(4) Uani 1 1 d D U . . .
F9_8 F 0.4709(5) 0.9126(5) 0.5180(3) 0.231(5) Uani 1 1 d D U . . .
F10_8 F 0.3367(4) 0.8836(4) 0.52618(17) 0.166(3) Uani 1 1 d D U . . .
F11_8 F 0.3564(4) 0.8461(4) 0.57491(14) 0.148(2) Uani 1 1 d D U . . .
F12_8 F 0.3085(3) 0.7833(4) 0.5373(3) 0.205(4) Uani 1 1 d D U . . .
F13_8 F 0.4680(6) 0.7624(5) 0.58925(14) 0.207(4) Uani 1 1 d D U . . .
F14_8 F 0.4153(5) 0.6932(4) 0.5550(3) 0.206(4) Uani 1 1 d D U . . .
F15_8 F 0.5258(4) 0.7233(5) 0.55224(19) 0.188(4) Uani 1 1 d D U . . .
O1_8 O 0.4303(3) 0.7802(3) 0.50310(11) 0.1136(18) Uani 1 1 d D U . . .
C47_8 C 0.4339(3) 0.8041(3) 0.53467(13) 0.0835(14) Uani 1 1 d D U . . .
C48_8 C 0.4880(4) 0.8645(5) 0.5394(2) 0.121(2) Uani 1 1 d D U . . .
C49_8 C 0.3592(4) 0.8295(4) 0.54358(19) 0.105(2) Uani 1 1 d D U . . .
C50_8 C 0.4616(5) 0.7448(4) 0.55781(19) 0.112(2) Uani 1 1 d D U . . .
F7_9 F 0.4692(10) 0.7682(12) 0.2968(3) 0.156(6) Uani 0.404(3) 1 d D U P B 1
F8_9 F 0.4596(12) 0.8383(10) 0.3365(4) 0.145(7) Uani 0.404(3) 1 d D U P B 1
F9_9 F 0.5635(11) 0.8229(10) 0.3189(6) 0.161(6) Uani 0.404(3) 1 d D U P B 1
F10_9 F 0.5641(15) 0.6237(10) 0.3445(8) 0.158(8) Uani 0.404(3) 1 d D U P B 1
F11_9 F 0.5897(18) 0.698(2) 0.3050(5) 0.148(10) Uani 0.404(3) 1 d D U P B 1
F12_9 F 0.6448(11) 0.7033(14) 0.3537(7) 0.138(7) Uani 0.404(3) 1 d D U P B 1
F13_9 F 0.4477(15) 0.6415(13) 0.3228(6) 0.211(9) Uani 0.404(3) 1 d D U P B 1
F14_9 F 0.4622(12) 0.6418(12) 0.3753(6) 0.200(9) Uani 0.404(3) 1 d D U P B 1
F15_9 F 0.3923(9) 0.7175(13) 0.3474(6) 0.178(8) Uani 0.404(3) 1 d D U P B 1
O1_9 O 0.5368(13) 0.7550(14) 0.3804(3) 0.104(6) Uani 0.404(3) 1 d D U P B 1
C47_9 C 0.5200(8) 0.7319(8) 0.3492(3) 0.091(4) Uani 0.404(3) 1 d D U P B 1
C48_9 C 0.5013(10) 0.7903(8) 0.3247(4) 0.115(4) Uani 0.404(3) 1 d D U P B 1
C49_9 C 0.5815(10) 0.6887(11) 0.3370(5) 0.100(5) Uani 0.404(3) 1 d D U P B 1
C50_9 C 0.4536(9) 0.6833(10) 0.3496(5) 0.132(5) Uani 0.404(3) 1 d D U P B 1
F7_10 F 0.1870(9) 0.9111(13) 0.4220(7) 0.212(8) Uani 0.404(3) 1 d D U P B 1
F8_10 F 0.2172(12) 0.8098(13) 0.4180(9) 0.247(12) Uani 0.404(3) 1 d D U P B 1
F9_10 F 0.2372(11) 0.8555(17) 0.4646(5) 0.218(9) Uani 0.404(3) 1 d D U P B 1
F10_10 F 0.2912(16) 1.0047(8) 0.4188(6) 0.207(9) Uani 0.404(3) 1 d D U P B 1
F11_10 F 0.4034(11) 0.9774(13) 0.4368(8) 0.200(9) Uani 0.404(3) 1 d D U P B 1
F12_10 F 0.3258(17) 0.9715(13) 0.4689(5) 0.199(10) Uani 0.404(3) 1 d D U P B 1
F13_10 F 0.2847(19) 0.9296(16) 0.3720(7) 0.227(12) Uani 0.404(3) 1 d D U P B 1
F14_10 F 0.3964(13) 0.8916(15) 0.3834(6) 0.210(8) Uani 0.404(3) 1 d D U P B 1
F15_10 F 0.3045(19) 0.8222(12) 0.3780(6) 0.212(10) Uani 0.404(3) 1 d D U P B 1
O1_10 O 0.3625(10) 0.8402(9) 0.4413(5) 0.091(5) Uani 0.404(3) 1 d D U P B 1
C47_10 C 0.3180(7) 0.8881(7) 0.4265(4) 0.086(4) Uani 0.404(3) 1 d D U P B 1
C48_10 C 0.2379(8) 0.8711(11) 0.4324(5) 0.148(6) Uani 0.404(3) 1 d D U P B 1
C49_10 C 0.3346(11) 0.9612(7) 0.4370(5) 0.130(5) Uani 0.404(3) 1 d D U P B 1
C50_10 C 0.3275(12) 0.8831(10) 0.3889(4) 0.135(5) Uani 0.404(3) 1 d D U P B 1
F7_11 F 0.3718(14) 0.5316(10) 0.4701(8) 0.210(9) Uani 0.404(3) 1 d D U P B 1
F8_11 F 0.4236(15) 0.5790(12) 0.4326(6) 0.225(9) Uani 0.404(3) 1 d D U P B 1
F9_11 F 0.4400(12) 0.6212(11) 0.4799(7) 0.224(9) Uani 0.404(3) 1 d D U P B 1
F10_11 F 0.2335(13) 0.5725(12) 0.4770(6) 0.205(8) Uani 0.404(3) 1 d D U P B 1
F11_11 F 0.2191(15) 0.6833(15) 0.4754(9) 0.239(11) Uani 0.404(3) 1 d D U P B 1
F12_11 F 0.3029(12) 0.6300(12) 0.5067(4) 0.160(6) Uani 0.404(3) 1 d D U P B 1
F13_11 F 0.3552(14) 0.6272(14) 0.4003(6) 0.200(9) Uani 0.404(3) 1 d D U P B 1
F14_11 F 0.2781(9) 0.5555(9) 0.4146(5) 0.155(6) Uani 0.404(3) 1 d D U P B 1
F15_11 F 0.2454(15) 0.6678(14) 0.4049(8) 0.217(11) Uani 0.404(3) 1 d D U P B 1
O1_11 O 0.3524(11) 0.7041(7) 0.4485(6) 0.099(5) Uani 0.404(3) 1 d D U P B 1
C47_11 C 0.3233(8) 0.6406(7) 0.4520(4) 0.106(4) Uani 0.404(3) 1 d D U P B 1
C48_11 C 0.3884(10) 0.5911(10) 0.4601(5) 0.153(6) Uani 0.404(3) 1 d D U P B 1
C49_11 C 0.2678(9) 0.6328(9) 0.4768(5) 0.132(5) Uani 0.404(3) 1 d D U P B 1
C50_11 C 0.2933(10) 0.6219(10) 0.4161(4) 0.147(6) Uani 0.404(3) 1 d D U P B 1
F7_12 F 0.7247(12) 0.9269(15) 0.4797(7) 0.167(8) Uani 0.404(3) 1 d D U P B 1
F8_12 F 0.6089(12) 0.9522(8) 0.4704(7) 0.162(8) Uani 0.404(3) 1 d D U P B 1
F9_12 F 0.6437(12) 0.8505(10) 0.4854(4) 0.151(6) Uani 0.404(3) 1 d D U P B 1
F10_12 F 0.7588(12) 0.9168(11) 0.4056(6) 0.191(8) Uani 0.404(3) 1 d D U P B 1
F11_12 F 0.7250(11) 0.8064(8) 0.4001(5) 0.133(6) Uani 0.404(3) 1 d D U P B 1
F12_12 F 0.7773(12) 0.8456(17) 0.4443(6) 0.212(9) Uani 0.404(3) 1 d D U P B 1
F13_12 F 0.6460(17) 0.9922(9) 0.4096(6) 0.199(8) Uani 0.404(3) 1 d D U P B 1
F14_12 F 0.6175(12) 0.9095(11) 0.3775(4) 0.175(7) Uani 0.404(3) 1 d D U P B 1
F15_12 F 0.5475(11) 0.9343(13) 0.4177(7) 0.244(11) Uani 0.404(3) 1 d D U P B 1
O1_12 O 0.6161(7) 0.8220(7) 0.4351(4) 0.092(4) Uani 0.404(3) 1 d D U P B 1
C47_12 C 0.6567(7) 0.8789(7) 0.4316(3) 0.080(3) Uani 0.404(3) 1 d D U P B 1
C48_12 C 0.6632(10) 0.9049(9) 0.4678(4) 0.117(5) Uani 0.404(3) 1 d D U P B 1
C49_12 C 0.7300(8) 0.8625(9) 0.4187(5) 0.109(5) Uani 0.404(3) 1 d D U P B 1
C50_12 C 0.6136(10) 0.9299(10) 0.4084(5) 0.138(5) Uani 0.404(3) 1 d D U P B 1
F7_13 F 0.7164(10) 0.9568(9) 0.4712(5) 0.179(7) Uani 0.596(3) 1 d D U P B 2
F8_13 F 0.6065(10) 0.9268(12) 0.4766(5) 0.201(8) Uani 0.596(3) 1 d D U P B 2
F9_13 F 0.6947(10) 0.8545(10) 0.4857(4) 0.199(7) Uani 0.596(3) 1 d D U P B 2
F10_13 F 0.7305(9) 0.8382(11) 0.3897(4) 0.192(7) Uani 0.596(3) 1 d D U P B 2
F11_13 F 0.7544(5) 0.8023(5) 0.4428(4) 0.161(5) Uani 0.596(3) 1 d D U P B 2
F12_13 F 0.7889(4) 0.8950(5) 0.4250(3) 0.114(3) Uani 0.596(3) 1 d D U P B 2
F13_13 F 0.6937(4) 1.0002(4) 0.4199(4) 0.137(4) Uani 0.596(3) 1 d D U P B 2
F14_13 F 0.6616(11) 0.9341(9) 0.3788(3) 0.196(6) Uani 0.596(3) 1 d D U P B 2
F15_13 F 0.5813(5) 0.9749(5) 0.4098(4) 0.159(4) Uani 0.596(3) 1 d D U P B 2
O1_13 O 0.6031(4) 0.8397(4) 0.4213(3) 0.078(2) Uani 0.596(3) 1 d D U P B 2
C47_13 C 0.6596(5) 0.8825(5) 0.4299(3) 0.078(3) Uani 0.596(3) 1 d D U P B 2
C48_13 C 0.6717(8) 0.9052(8) 0.4663(3) 0.125(4) Uani 0.596(3) 1 d D U P B 2
C49_13 C 0.7327(6) 0.8514(7) 0.4211(4) 0.113(4) Uani 0.596(3) 1 d D U P B 2
C50_13 C 0.6461(6) 0.9497(5) 0.4097(3) 0.105(3) Uani 0.596(3) 1 d D U P B 2
F7_14 F 0.5167(10) 0.8152(8) 0.3014(2) 0.160(5) Uani 0.596(3) 1 d D U P B 2
F8_14 F 0.4979(9) 0.8581(7) 0.3483(3) 0.157(5) Uani 0.596(3) 1 d D U P B 2
F9_14 F 0.6064(7) 0.8286(6) 0.3390(3) 0.146(4) Uani 0.596(3) 1 d D U P B 2
F10_14 F 0.6069(11) 0.6933(13) 0.3102(4) 0.130(5) Uani 0.596(3) 1 d D U P B 2
F11_14 F 0.6518(7) 0.7229(9) 0.3598(4) 0.127(5) Uani 0.596(3) 1 d D U P B 2
F12_14 F 0.5903(8) 0.6310(7) 0.3524(5) 0.139(5) Uani 0.596(3) 1 d D U P B 2
F13_14 F 0.4594(5) 0.6888(9) 0.3010(2) 0.153(4) Uani 0.596(3) 1 d D U P B 2
F14_14 F 0.4311(8) 0.6538(8) 0.3486(4) 0.182(5) Uani 0.596(3) 1 d D U P B 2
F15_14 F 0.4011(6) 0.7572(9) 0.3313(3) 0.182(6) Uani 0.596(3) 1 d D U P B 2
O1_14 O 0.5184(7) 0.7426(9) 0.3825(2) 0.083(3) Uani 0.596(3) 1 d D U P B 2
C47_14 C 0.5259(6) 0.7384(6) 0.3487(3) 0.087(3) Uani 0.596(3) 1 d D U P B 2
C48_14 C 0.5362(8) 0.8108(6) 0.3335(3) 0.116(3) Uani 0.596(3) 1 d D U P B 2
C49_14 C 0.5933(8) 0.6974(8) 0.3421(4) 0.103(4) Uani 0.596(3) 1 d D U P B 2
C50_14 C 0.4535(6) 0.7097(8) 0.3326(3) 0.121(4) Uani 0.596(3) 1 d D U P B 2
F7_15 F 0.2284(6) 0.9691(7) 0.4184(2) 0.143(4) Uani 0.596(3) 1 d D U P B 2
F8_15 F 0.2174(5) 0.8907(6) 0.4545(3) 0.141(4) Uani 0.596(3) 1 d D U P B 2
F9_15 F 0.2867(8) 0.9729(9) 0.4661(3) 0.160(5) Uani 0.596(3) 1 d D U P B 2
F10_15 F 0.3729(6) 1.0037(4) 0.4132(3) 0.131(3) Uani 0.596(3) 1 d D U P B 2
F11_15 F 0.4418(5) 0.9124(6) 0.4059(3) 0.154(4) Uani 0.596(3) 1 d D U P B 2
F12_15 F 0.4295(7) 0.9532(8) 0.4546(3) 0.172(6) Uani 0.596(3) 1 d D U P B 2
F13_15 F 0.2382(7) 0.8385(7) 0.3937(4) 0.169(5) Uani 0.596(3) 1 d D U P B 2
F14_15 F 0.3134(8) 0.9113(8) 0.3703(3) 0.147(4) Uani 0.596(3) 1 d D U P B 2
F15_15 F 0.3515(7) 0.8132(6) 0.3873(3) 0.137(4) Uani 0.596(3) 1 d D U P B 2
O1_15 O 0.3499(6) 0.8421(6) 0.4504(3) 0.072(2) Uani 0.596(3) 1 d D U P B 2
C47_15 C 0.3304(5) 0.8935(4) 0.4286(2) 0.066(2) Uani 0.596(3) 1 d D U P B 2
C48_15 C 0.2646(6) 0.9303(6) 0.4408(3) 0.105(3) Uani 0.596(3) 1 d D U P B 2
C49_15 C 0.3937(6) 0.9430(6) 0.4253(3) 0.109(3) Uani 0.596(3) 1 d D U P B 2
C50_15 C 0.3061(7) 0.8637(7) 0.3939(3) 0.110(3) Uani 0.596(3) 1 d D U P B 2
F7_16 F 0.3481(10) 0.5835(8) 0.4064(5) 0.207(7) Uani 0.596(3) 1 d D U P B 2
F8_16 F 0.2301(9) 0.5943(11) 0.4088(4) 0.209(7) Uani 0.596(3) 1 d D U P B 2
F9_16 F 0.2853(12) 0.6780(9) 0.3948(4) 0.190(7) Uani 0.596(3) 1 d D U P B 2
F10_16 F 0.2850(6) 0.5360(4) 0.4700(4) 0.173(5) Uani 0.596(3) 1 d D U P B 2
F11_16 F 0.3539(11) 0.6028(7) 0.5044(3) 0.194(6) Uani 0.596(3) 1 d D U P B 2
F12_16 F 0.3941(5) 0.5559(6) 0.4637(4) 0.163(4) Uani 0.596(3) 1 d D U P B 2
F13_16 F 0.2192(5) 0.7323(4) 0.4471(4) 0.191(6) Uani 0.596(3) 1 d D U P B 2
F14_16 F 0.1862(4) 0.6329(5) 0.4579(3) 0.141(4) Uani 0.596(3) 1 d D U P B 2
F15_16 F 0.2492(8) 0.6943(13) 0.4948(4) 0.256(8) Uani 0.596(3) 1 d D U P B 2
O1_16 O 0.3668(7) 0.6936(5) 0.4563(5) 0.101(4) Uani 0.596(3) 1 d D U P B 2
C47_16 C 0.3108(5) 0.6471(5) 0.4515(3) 0.083(2) Uani 0.596(3) 1 d D U P B 2
C48_16 C 0.2974(8) 0.6257(8) 0.4150(3) 0.136(4) Uani 0.596(3) 1 d D U P B 2
C49_16 C 0.3340(6) 0.5854(5) 0.4731(3) 0.121(3) Uani 0.596(3) 1 d D U P B 2
C50_16 C 0.2406(5) 0.6761(6) 0.4638(3) 0.114(3) Uani 0.596(3) 1 d D U P B 2
F7_17 F 0.6430(10) 0.6023(8) 0.5101(3) 0.173(6) Uani 0.596(3) 1 d D U P B 2
F8_17 F 0.6202(9) 0.7103(7) 0.4998(5) 0.149(5) Uani 0.596(3) 1 d D U P B 2
F9_17 F 0.5324(5) 0.6372(5) 0.4873(2) 0.126(3) Uani 0.596(3) 1 d D U P B 2
F10_17 F 0.5866(9) 0.5286(9) 0.4599(5) 0.195(8) Uani 0.596(3) 1 d D U P B 2
F11_17 F 0.6250(9) 0.5603(9) 0.4092(4) 0.172(5) Uani 0.596(3) 1 d D U P B 2
F12_17 F 0.5250(5) 0.5985(6) 0.4278(3) 0.156(4) Uani 0.596(3) 1 d D U P B 2
F13_17 F 0.7333(6) 0.5618(5) 0.4622(4) 0.148(4) Uani 0.596(3) 1 d D U P B 2
F14_17 F 0.7412(6) 0.6387(6) 0.4259(3) 0.132(4) Uani 0.596(3) 1 d D U P B 2
F15_17 F 0.7502(7) 0.6686(6) 0.4789(3) 0.161(4) Uani 0.596(3) 1 d D U P B 2
O1_17 O 0.6196(7) 0.7007(6) 0.4385(5) 0.096(4) Uani 0.596(3) 1 d D U P B 2
C47_17 C 0.6335(5) 0.6395(5) 0.4543(3) 0.092(3) Uani 0.596(3) 1 d D U P B 2
C48_17 C 0.6065(7) 0.6452(8) 0.4893(3) 0.130(4) Uani 0.596(3) 1 d D U P B 2
C49_17 C 0.5921(7) 0.5790(7) 0.4370(4) 0.139(4) Uani 0.596(3) 1 d D U P B 2
C50_17 C 0.7152(6) 0.6271(6) 0.4549(3) 0.121(3) Uani 0.596(3) 1 d D U P B 2
F7_18 F -0.1604(8) 0.5119(8) 0.3723(3) 0.170(4) Uani 0.596(3) 1 d D U P B 2
F8_18 F -0.1618(11) 0.4300(5) 0.3337(4) 0.191(5) Uani 0.596(3) 1 d D U P B 2
F9_18 F -0.0648(8) 0.4843(10) 0.3466(4) 0.193(6) Uani 0.596(3) 1 d D U P B 2
F10_18 F -0.2473(7) 0.6086(8) 0.3423(4) 0.184(5) Uani 0.596(3) 1 d D U P B 2
F11_18 F -0.2800(9) 0.5881(11) 0.2946(4) 0.233(8) Uani 0.596(3) 1 d D U P B 2
F12_18 F -0.2770(7) 0.5065(9) 0.3280(7) 0.249(8) Uani 0.596(3) 1 d D U P B 2
F13_18 F -0.1948(12) 0.4637(8) 0.2733(5) 0.228(8) Uani 0.596(3) 1 d D U P B 2
F14_18 F -0.1686(8) 0.5642(6) 0.2607(3) 0.222(7) Uani 0.596(3) 1 d D U P B 2
F15_18 F -0.0890(10) 0.4764(8) 0.2862(3) 0.223(8) Uani 0.596(3) 1 d D U P B 2
O1_18 O -0.1162(6) 0.5996(5) 0.3182(3) 0.087(3) Uani 0.596(3) 1 d D U P B 2
C47_18 C -0.1613(5) 0.5447(5) 0.3163(3) 0.082(2) Uani 0.596(3) 1 d D U P B 2
C48_18 C -0.1356(8) 0.4945(7) 0.3443(3) 0.136(4) Uani 0.596(3) 1 d D U P B 2
C49_18 C -0.2405(6) 0.5614(7) 0.3197(4) 0.142(4) Uani 0.596(3) 1 d D U P B 2
C50_18 C -0.1473(8) 0.5137(7) 0.2816(3) 0.131(4) Uani 0.596(3) 1 d D U P B 2
F7_19 F 0.1536(8) 0.8546(5) 0.2496(5) 0.169(5) Uani 0.596(3) 1 d D U P B 2
F8_19 F 0.1404(16) 0.7795(10) 0.2107(4) 0.246(8) Uani 0.596(3) 1 d D U P B 2
F9_19 F 0.0636(7) 0.7857(10) 0.2494(6) 0.195(8) Uani 0.596(3) 1 d D U P B 2
F10_19 F 0.1817(12) 0.8077(10) 0.3101(4) 0.221(7) Uani 0.596(3) 1 d D U P B 2
F11_19 F 0.2741(8) 0.8090(10) 0.2782(5) 0.205(7) Uani 0.596(3) 1 d D U P B 2
F12_19 F 0.2449(8) 0.7248(8) 0.3121(4) 0.191(6) Uani 0.596(3) 1 d D U P B 2
F13_19 F 0.2612(9) 0.7589(9) 0.2180(4) 0.209(6) Uani 0.596(3) 1 d D U P B 2
F14_19 F 0.2888(9) 0.6778(10) 0.2531(6) 0.225(7) Uani 0.596(3) 1 d D U P B 2
F15_19 F 0.2047(10) 0.6629(9) 0.2147(5) 0.237(9) Uani 0.596(3) 1 d D U P B 2
O1_19 O 0.1327(10) 0.6858(8) 0.2685(5) 0.093(4) Uani 0.596(3) 1 d D U P B 2
C47_19 C 0.1781(6) 0.7355(6) 0.2607(3) 0.106(3) Uani 0.596(3) 1 d D U P B 2
C48_19 C 0.1316(8) 0.7940(6) 0.2434(4) 0.135(4) Uani 0.596(3) 1 d D U P B 2
C49_19 C 0.2202(8) 0.7699(8) 0.2901(4) 0.147(4) Uani 0.596(3) 1 d D U P B 2
C50_19 C 0.2323(8) 0.7095(8) 0.2359(4) 0.164(5) Uani 0.596(3) 1 d D U P B 2
F7_20 F -0.1464(9) 0.9032(6) 0.2619(5) 0.194(6) Uani 0.596(3) 1 d D U P B 2
F8_20 F -0.1231(11) 0.8624(9) 0.3130(4) 0.221(7) Uani 0.596(3) 1 d D U P B 2
F9_20 F -0.0492(7) 0.8385(8) 0.2766(5) 0.190(6) Uani 0.596(3) 1 d D U P B 2
F10_20 F -0.2307(9) 0.8202(10) 0.2224(4) 0.209(7) Uani 0.596(3) 1 d D U P B 2
F11_20 F -0.1920(9) 0.7178(8) 0.2225(4) 0.174(5) Uani 0.596(3) 1 d D U P B 2
F12_20 F -0.1142(10) 0.8052(12) 0.2201(4) 0.210(8) Uani 0.596(3) 1 d D U P B 2
F13_20 F -0.2676(10) 0.8413(9) 0.2865(5) 0.201(7) Uani 0.596(3) 1 d D U P B 2
F14_20 F -0.2781(9) 0.7385(10) 0.2693(5) 0.203(7) Uani 0.596(3) 1 d D U P B 2
F15_20 F -0.2224(8) 0.7576(9) 0.3178(4) 0.148(5) Uani 0.596(3) 1 d D U P B 2
O1_20 O -0.1182(10) 0.7269(8) 0.2802(3) 0.103(4) Uani 0.596(3) 1 d D U P B 2
C47_20 C -0.1599(6) 0.7826(6) 0.2706(3) 0.094(3) Uani 0.596(3) 1 d D U P B 2
C48_20 C -0.1192(8) 0.8512(7) 0.2792(4) 0.154(5) Uani 0.596(3) 1 d D U P B 2
C49_20 C -0.1742(8) 0.7811(8) 0.2328(3) 0.146(4) Uani 0.596(3) 1 d D U P B 2
C50_20 C -0.2320(7) 0.7812(8) 0.2870(4) 0.136(4) Uani 0.596(3) 1 d D U P B 2
F7_21 F 0.0491(10) 0.6802(11) 0.4218(4) 0.196(6) Uani 0.596(3) 1 d D U P B 2
F8_21 F 0.0459(10) 0.6269(7) 0.3757(5) 0.205(6) Uani 0.596(3) 1 d D U P B 2
F9_21 F 0.1064(7) 0.7220(11) 0.3816(5) 0.218(8) Uani 0.596(3) 1 d D U P B 2
F10_21 F 0.0226(12) 0.8117(9) 0.4133(3) 0.222(7) Uani 0.596(3) 1 d D U P B 2
F11_21 F 0.0275(11) 0.8302(6) 0.3607(4) 0.193(6) Uani 0.596(3) 1 d D U P B 2
F12_21 F -0.0760(11) 0.8352(9) 0.3816(7) 0.258(9) Uani 0.596(3) 1 d D U P B 2
F13_21 F -0.0792(9) 0.6312(6) 0.3973(3) 0.181(5) Uani 0.596(3) 1 d D U P B 2
F14_21 F -0.0869(9) 0.7280(9) 0.4237(2) 0.196(6) Uani 0.596(3) 1 d D U P B 2
F15_21 F -0.1508(6) 0.7149(10) 0.3777(3) 0.176(6) Uani 0.596(3) 1 d D U P B 2
O1_21 O -0.0364(6) 0.7156(5) 0.3422(2) 0.084(2) Uani 0.596(3) 1 d D U P B 2
C47_21 C -0.0228(6) 0.7271(5) 0.3752(3) 0.087(3) Uani 0.596(3) 1 d D U P B 2
C48_21 C 0.0468(7) 0.6897(8) 0.3899(4) 0.143(4) Uani 0.596(3) 1 d D U P B 2
C49_21 C -0.0123(9) 0.8025(6) 0.3837(3) 0.146(4) Uani 0.596(3) 1 d D U P B 2
C50_21 C -0.0877(7) 0.7011(8) 0.3944(3) 0.135(4) Uani 0.596(3) 1 d D U P B 2
F7_2 F 0.0539(12) 0.7251(10) 0.4245(4) 0.159(7) Uani 0.404(3) 1 d D U P B 1
F8_2 F -0.0505(10) 0.6745(10) 0.4183(4) 0.147(5) Uani 0.404(3) 1 d D U P B 1
F9_2 F 0.0438(9) 0.6294(7) 0.3990(3) 0.116(4) Uani 0.404(3) 1 d D U P B 1
F10_2 F 0.0816(10) 0.8146(9) 0.3764(5) 0.159(6) Uani 0.404(3) 1 d D U P B 1
F11_2 F 0.1129(8) 0.7138(11) 0.3601(6) 0.172(7) Uani 0.404(3) 1 d D U P B 1
F12_2 F 0.0434(7) 0.7843(6) 0.3282(3) 0.124(4) Uani 0.404(3) 1 d D U P B 1
F13_2 F -0.0500(13) 0.8143(11) 0.4080(4) 0.183(8) Uani 0.404(3) 1 d D U P B 1
F14_2 F -0.0638(11) 0.8350(6) 0.3547(4) 0.149(6) Uani 0.404(3) 1 d D U P B 1
F15_2 F -0.1308(8) 0.7638(10) 0.3792(5) 0.153(6) Uani 0.404(3) 1 d D U P B 1
O1_2 O -0.0377(8) 0.6837(6) 0.3479(3) 0.067(3) Uani 0.404(3) 1 d D U P B 1
C47_2 C -0.0092(6) 0.7284(6) 0.3714(3) 0.073(3) Uani 0.404(3) 1 d D U P B 1
C48_2 C 0.0122(9) 0.6882(8) 0.4035(3) 0.114(4) Uani 0.404(3) 1 d D U P B 1
C49_2 C 0.0596(7) 0.7615(8) 0.3590(4) 0.114(4) Uani 0.404(3) 1 d D U P B 1
C50_2 C -0.0636(8) 0.7848(7) 0.3778(4) 0.113(4) Uani 0.404(3) 1 d D U P B 1

loop_
_atom_site_aniso_label
_atom_site_aniso_U_11
_atom_site_aniso_U_22
_atom_site_aniso_U_33
_atom_site_aniso_U_23
_atom_site_aniso_U_13
_atom_site_aniso_U_12
Dy1 0.05499(18) 0.06945(19) 0.04793(16) 0.00229(10) 0.00470(11) -0.00454(10)
Al1 0.0480(7) 0.0719(8) 0.0539(7) -0.0023(5) 0.0060(5) 0.0059(5)
Al2 0.0622(8) 0.0646(7) 0.0631(7) -0.0120(6) 0.0178(6) -0.0008(6)
Al3 0.0445(6) 0.0804(8) 0.0562(7) 0.0036(6) 0.0064(5) 0.0019(6)
Al4 0.0449(6) 0.0627(7) 0.0621(7) 0.0060(6) 0.0088(5) -0.0010(5)
F1 0.098(2) 0.119(3) 0.0575(16) 0.0167(17) -0.0016(15) -0.021(2)
F2 0.0751(18) 0.0726(16) 0.0761(18) 0.0008(14) 0.0096(14) -0.0060(13)
F3 0.0652(19) 0.120(3) 0.109(3) 0.018(2) -0.0127(18) 0.0066(17)
F4 0.104(3) 0.138(3) 0.081(2) -0.020(2) -0.008(2) -0.035(2)
F5 0.097(2) 0.113(3) 0.084(2) -0.0188(19) 0.0306(19) -0.004(2)
F6 0.0608(16) 0.098(2) 0.0756(18) 0.0009(16) 0.0078(13) -0.0090(15)
F7 0.0554(14) 0.0727(15) 0.0630(15) -0.0103(12) 0.0118(11) 0.0032(11)
F8 0.0506(13) 0.0786(16) 0.0638(14) 0.0083(12) 0.0112(11) 0.0030(11)
F9 0.23(2) 0.32(3) 0.36(3) -0.10(2) 0.12(2) -0.12(2)
C1 0.067(3) 0.088(3) 0.071(3) 0.020(2) 0.018(2) 0.013(2)
C2 0.062(3) 0.083(3) 0.054(2) 0.012(2) 0.0011(19) -0.004(2)
C3 0.065(3) 0.075(3) 0.056(2) 0.0049(19) 0.008(2) 0.008(2)
C4 0.062(3) 0.087(3) 0.061(3) 0.003(2) 0.008(2) -0.006(2)
C5 0.088(3) 0.070(3) 0.066(3) 0.004(2) 0.024(2) -0.002(2)
C6 0.093(4) 0.136(6) 0.104(5) 0.042(5) 0.028(4) 0.051(4)
C7 0.098(5) 0.127(5) 0.058(3) 0.012(3) -0.015(3) -0.028(4)
C8 0.097(4) 0.107(4) 0.073(3) -0.001(3) 0.029(3) 0.014(3)
C9 0.068(3) 0.133(6) 0.083(4) 0.015(4) 0.011(3) -0.018(3)
C10 0.166(8) 0.079(4) 0.092(5) -0.005(3) 0.043(5) -0.020(4)
C11 0.085(3) 0.082(3) 0.051(2) 0.011(2) 0.001(2) -0.013(2)
C12 0.091(4) 0.093(4) 0.073(3) 0.004(3) 0.004(3) -0.003(3)
C13 0.119(5) 0.116(5) 0.080(4) 0.014(4) -0.020(3) 0.005(4)
C14 0.147(7) 0.161(8) 0.062(3) 0.017(4) -0.002(4) -0.010(5)
C15 0.154(7) 0.163(8) 0.077(4) 0.002(5) 0.043(4) 0.006(6)
C16 0.095(5) 0.122(5) 0.083(4) 0.010(4) 0.022(3) 0.005(4)
C17 0.072(3) 0.069(3) 0.070(3) -0.002(2) 0.007(2) -0.007(2)
C18 0.094(4) 0.083(3) 0.086(4) 0.002(3) -0.015(3) -0.012(3)
C19 0.110(5) 0.108(5) 0.115(5) 0.000(4) -0.020(4) -0.043(4)
C20 0.120(6) 0.088(4) 0.144(7) 0.019(4) -0.010(5) -0.035(4)
C21 0.132(6) 0.095(4) 0.119(6) 0.035(4) -0.010(5) -0.029(4)
C22 0.090(4) 0.077(3) 0.087(4) 0.003(3) -0.010(3) -0.011(3)
C23 0.053(3) 0.116(4) 0.085(3) 0.033(3) 0.009(2) 0.007(3)
C24 0.079(4) 0.115(5) 0.117(6) 0.023(4) 0.014(4) 0.001(3)
C25 0.103(6) 0.126(6) 0.179(9) 0.048(6) 0.042(5) 0.024(5)
C26 0.091(6) 0.184(9) 0.172(9) 0.058(7) 0.027(5) 0.044(6)
C27 0.073(4) 0.199(9) 0.128(7) 0.054(6) -0.015(4) 0.010(5)
C28 0.066(4) 0.168(7) 0.098(5) 0.019(5) -0.005(3) 0.005(4)
C29 0.087(4) 0.100(4) 0.078(3) -0.020(3) -0.008(3) -0.014(3)
C30 0.123(7) 0.208(10) 0.095(5) -0.007(6) 0.003(4) -0.075(7)
C31 0.135(8) 0.249(14) 0.138(7) 0.011(9) -0.028(6) -0.084(9)
C32 0.130(7) 0.197(10) 0.119(6) -0.007(7) -0.042(6) -0.030(7)
C33 0.144(7) 0.159(8) 0.088(5) 0.004(5) -0.028(5) -0.016(6)
C34 0.137(7) 0.109(5) 0.088(4) -0.008(4) -0.006(4) -0.024(5)
C35 0.082(3) 0.076(3) 0.074(3) -0.005(2) 0.020(2) 0.013(2)
C36 0.108(5) 0.094(4) 0.108(5) -0.019(3) 0.050(4) -0.015(3)
C37 0.140(7) 0.100(5) 0.129(6) -0.041(5) 0.052(5) -0.024(5)
C38 0.146(7) 0.121(6) 0.145(7) -0.045(5) 0.083(6) -0.003(5)
C39 0.112(6) 0.120(6) 0.128(6) -0.015(5) 0.061(5) 0.002(4)
C40 0.081(4) 0.094(4) 0.097(4) -0.009(3) 0.026(3) 0.003(3)
C41 0.051(2) 0.096(4) 0.080(3) -0.003(3) 0.007(2) -0.011(2)
C42 0.076(4) 0.112(5) 0.092(4) 0.010(3) 0.016(3) -0.001(3)
C43 0.084(4) 0.153(7) 0.128(6) 0.031(5) 0.035(4) -0.014(4)
C44 0.061(4) 0.176(8) 0.149(8) 0.003(6) 0.034(4) -0.010(4)
C45 0.060(4) 0.168(8) 0.165(9) 0.016(6) 0.010(4) 0.014(5)
C46 0.058(3) 0.123(5) 0.116(6) 0.001(4) -0.008(3) 0.000(3)
C47 0.18(3) 0.22(2) 0.20(2) -0.022(19) 0.09(2) -0.03(2)
C48 0.17(2) 0.21(2) 0.20(2) -0.004(16) 0.105(18) -0.02(2)
C49 0.18(2) 0.22(2) 0.21(2) 0.022(17) 0.082(19) -0.03(2)
C50 0.20(2) 0.180(18) 0.186(18) -0.045(13) 0.119(16) -0.043(18)
C51 0.23(3) 0.178(19) 0.190(19) 0.001(15) 0.145(18) -0.02(2)
C52 0.23(3) 0.23(2) 0.180(19) -0.002(17) 0.107(18) 0.00(2)
C53 0.62(6) 0.18(2) 0.55(7) 0.02(3) 0.01(4) 0.01(3)
C54 0.62(5) 0.26(4) 0.59(6) -0.02(3) 0.03(4) -0.01(3)
C55 0.61(5) 0.27(3) 0.57(5) -0.01(3) 0.02(4) 0.00(3)
C56 0.56(4) 0.26(3) 0.52(5) -0.09(3) -0.04(4) -0.03(3)
C57 0.52(4) 0.25(3) 0.49(5) -0.08(3) -0.05(4) 0.05(3)
C58 0.47(5) 0.47(6) 0.42(5) -0.15(4) -0.09(4) 0.04(4)
F7_1 0.143(6) 0.216(8) 0.241(9) -0.003(7) -0.025(6) -0.057(5)
F8_1 0.277(12) 0.166(7) 0.247(11) -0.023(6) -0.085(9) -0.023(6)
F9_1 0.272(12) 0.286(12) 0.306(13) -0.089(11) 0.131(10) -0.140(9)
F10_1 0.270(11) 0.387(15) 0.098(4) -0.032(6) -0.050(5) -0.017(11)
F11_1 0.190(8) 0.335(13) 0.203(9) -0.038(9) -0.027(6) 0.107(8)
F12_1 0.424(18) 0.213(9) 0.280(14) 0.101(9) -0.167(13) -0.099(11)
F13_1 0.309(13) 0.295(11) 0.145(6) -0.117(7) 0.046(7) 0.000(9)
F14_1 0.289(14) 0.314(14) 0.393(18) -0.004(11) 0.242(14) -0.051(11)
F15_1 0.216(10) 0.59(3) 0.189(9) -0.079(10) 0.031(7) 0.193(14)
O1_1 0.140(4) 0.117(3) 0.063(2) -0.025(2) 0.006(2) -0.003(3)
C47_1 0.112(5) 0.157(6) 0.071(3) -0.044(4) 0.015(3) -0.014(4)
C48_1 0.169(10) 0.168(8) 0.156(9) -0.037(7) -0.003(6) -0.033(6)
C49_1 0.219(11) 0.179(9) 0.103(6) -0.010(6) 0.002(7) 0.020(8)
C50_1 0.188(10) 0.246(13) 0.114(7) -0.049(7) 0.057(6) 0.020(8)
F7_3 0.141(6) 0.208(8) 0.370(13) 0.008(8) 0.066(7) 0.099(6)
F8_3 0.335(13) 0.216(8) 0.223(9) -0.042(7) 0.105(8) 0.104(9)
F9_3 0.198(8) 0.185(7) 0.390(15) 0.071(8) 0.197(10) 0.053(6)
F10_3 0.254(10) 0.254(10) 0.187(8) 0.071(7) -0.054(7) 0.025(8)
F11_3 0.258(10) 0.242(9) 0.148(6) -0.050(6) 0.021(6) 0.017(7)
F12_3 0.227(9) 0.246(10) 0.277(12) 0.086(9) -0.102(8) -0.105(8)
F13_3 0.214(8) 0.120(5) 0.325(12) 0.065(6) 0.053(8) 0.051(5)
F14_3 0.185(7) 0.153(6) 0.237(8) 0.032(6) 0.072(6) -0.011(5)
F15_3 0.390(15) 0.118(5) 0.220(8) 0.008(5) -0.048(9) -0.069(7)
O1_3 0.102(3) 0.083(3) 0.122(4) 0.006(2) 0.019(3) 0.027(2)
C47_3 0.097(5) 0.094(4) 0.139(5) 0.011(4) 0.025(4) 0.030(3)
C48_3 0.145(8) 0.131(7) 0.253(12) 0.017(7) 0.077(7) 0.053(6)
C49_3 0.154(9) 0.135(8) 0.164(8) 0.011(6) -0.020(6) 0.002(5)
C50_3 0.174(9) 0.090(5) 0.173(8) 0.023(6) 0.025(6) 0.014(5)
F7_4 0.170(14) 0.209(17) 0.220(18) 0.137(14) -0.027(13) 0.009(12)
F8_4 0.113(12) 0.157(11) 0.228(17) 0.093(10) -0.001(10) -0.012(9)
F9_4 0.095(10) 0.33(2) 0.149(16) 0.046(14) 0.038(10) -0.004(12)
F10_4 0.169(15) 0.28(2) 0.075(7) 0.010(10) -0.028(8) 0.039(14)
F11_4 0.087(8) 0.186(15) 0.164(12) -0.027(11) 0.028(8) -0.042(10)
F12_4 0.126(10) 0.197(13) 0.095(8) -0.035(8) -0.002(7) 0.016(8)
F13_4 0.139(15) 0.211(18) 0.23(2) 0.026(14) -0.016(14) 0.119(13)
F14_4 0.124(13) 0.210(17) 0.124(12) -0.014(10) 0.035(9) 0.056(11)
F15_4 0.134(12) 0.164(12) 0.31(2) -0.074(13) 0.019(12) 0.050(9)
O1_4 0.090(8) 0.102(8) 0.091(10) 0.010(7) 0.000(7) 0.044(6)
C47_4 0.062(7) 0.105(8) 0.096(8) 0.028(6) -0.004(5) 0.026(5)
C48_4 0.105(11) 0.175(12) 0.146(12) 0.074(8) 0.005(8) 0.002(7)
C49_4 0.081(8) 0.176(11) 0.086(8) 0.007(7) 0.002(6) 0.001(7)
C50_4 0.096(10) 0.121(10) 0.166(12) 0.005(9) 0.015(7) 0.052(8)
F7_5 0.219(19) 0.182(17) 0.28(3) 0.072(14) -0.037(19) -0.105(16)
F8_5 0.243(18) 0.179(16) 0.183(13) 0.058(11) -0.041(13) -0.104(14)
F9_5 0.131(12) 0.198(19) 0.29(2) 0.100(17) -0.041(13) -0.011(11)
F10_5 0.31(3) 0.266(19) 0.145(11) -0.085(11) -0.001(16) 0.013(18)
F11_5 0.32(2) 0.211(16) 0.29(2) -0.143(14) -0.04(2) 0.100(16)
F12_5 0.25(2) 0.250(19) 0.27(2) -0.144(17) -0.032(18) -0.042(16)
F13_5 0.108(10) 0.171(12) 0.26(2) 0.003(12) 0.064(13) -0.062(9)
F14_5 0.058(6) 0.191(14) 0.245(17) 0.001(13) -0.036(10) 0.003(8)
F15_5 0.117(13) 0.162(13) 0.190(13) -0.017(11) 0.068(11) 0.036(10)
O1_5 0.069(7) 0.073(7) 0.118(11) -0.018(7) 0.036(7) -0.012(5)
C47_5 0.065(7) 0.077(7) 0.164(9) -0.017(7) 0.017(7) -0.013(6)
C48_5 0.153(11) 0.132(13) 0.219(13) 0.049(10) -0.007(13) -0.031(10)
C49_5 0.171(15) 0.156(13) 0.217(12) -0.086(10) 0.027(13) -0.006(11)
C50_5 0.070(8) 0.136(11) 0.192(12) -0.013(9) 0.018(8) -0.025(7)
F7_6 0.188(13) 0.154(11) 0.194(14) -0.024(11) 0.119(11) -0.034(11)
F8_6 0.223(13) 0.185(13) 0.069(6) 0.000(7) 0.006(7) -0.080(11)
F9_6 0.124(12) 0.131(9) 0.28(2) -0.042(10) 0.104(12) -0.015(8)
F10_6 0.178(14) 0.178(11) 0.156(12) -0.011(10) 0.037(11) -0.114(11)
F11_6 0.105(12) 0.32(2) 0.29(2) 0.04(2) -0.096(13) 0.008(13)
F12_6 0.223(15) 0.24(2) 0.106(8) 0.003(10) -0.009(9) -0.152(14)
F13_6 0.209(18) 0.111(11) 0.239(17) 0.078(12) 0.009(15) 0.028(11)
F14_6 0.241(19) 0.141(13) 0.235(16) -0.017(12) 0.042(16) 0.021(13)
F15_6 0.102(8) 0.138(10) 0.178(14) 0.058(9) -0.015(8) 0.036(6)
O1_6 0.063(6) 0.112(6) 0.062(7) 0.000(6) -0.009(5) -0.023(5)
C47_6 0.078(7) 0.095(8) 0.092(7) 0.010(6) 0.003(6) -0.014(6)
C48_6 0.131(10) 0.143(9) 0.121(9) 0.008(9) 0.045(7) -0.008(8)
C49_6 0.133(11) 0.163(12) 0.137(9) 0.003(10) -0.018(9) -0.056(8)
C50_6 0.125(10) 0.132(11) 0.168(13) 0.028(8) 0.012(10) 0.023(8)
F7_7 0.184(15) 0.33(2) 0.171(15) 0.125(17) -0.015(15) 0.074(18)
F8_7 0.156(19) 0.210(13) 0.116(12) 0.008(10) -0.020(13) -0.048(12)
F9_7 0.189(15) 0.226(18) 0.206(19) 0.071(16) 0.063(15) -0.002(15)
F10_7 0.213(17) 0.154(13) 0.234(16) 0.052(13) 0.059(15) 0.104(13)
F11_7 0.21(2) 0.190(17) 0.188(13) 0.000(12) 0.062(15) 0.078(18)
F12_7 0.190(14) 0.181(19) 0.25(2) -0.021(18) 0.047(15) -0.039(14)
F13_7 0.145(13) 0.26(2) 0.30(2) 0.082(17) 0.039(15) 0.107(15)
F14_7 0.107(12) 0.194(19) 0.187(13) 0.040(11) 0.057(10) 0.010(11)
F15_7 0.128(13) 0.243(18) 0.28(2) -0.036(18) -0.066(16) 0.000(13)
O1_7 0.086(10) 0.121(8) 0.098(9) 0.014(8) 0.019(8) 0.043(8)
C47_7 0.096(8) 0.120(8) 0.123(8) 0.044(7) 0.005(7) 0.025(7)
C48_7 0.131(12) 0.180(12) 0.126(9) 0.053(10) 0.005(10) 0.041(11)
C49_7 0.144(12) 0.133(9) 0.178(11) 0.028(9) 0.028(11) 0.028(9)
C50_7 0.101(9) 0.153(13) 0.178(13) 0.051(11) 0.012(11) 0.023(9)
F7_8 0.156(6) 0.238(9) 0.172(5) -0.072(6) 0.004(5) -0.079(6)
F8_8 0.092(4) 0.236(8) 0.262(11) 0.003(6) 0.054(5) -0.026(4)
F9_8 0.195(8) 0.198(8) 0.289(10) 0.131(8) -0.034(8) -0.045(6)
F10_8 0.129(4) 0.226(7) 0.146(5) 0.036(5) 0.035(4) 0.082(5)
F11_8 0.133(5) 0.221(7) 0.097(3) -0.029(3) 0.046(3) 0.026(4)
F12_8 0.075(3) 0.215(7) 0.326(11) -0.116(7) 0.028(5) -0.021(4)
F13_8 0.306(11) 0.226(8) 0.084(3) 0.008(4) -0.020(5) 0.113(7)
F14_8 0.207(7) 0.163(6) 0.237(9) 0.088(6) -0.037(7) -0.054(6)
F15_8 0.166(5) 0.245(8) 0.160(5) 0.074(6) 0.047(5) 0.110(6)
O1_8 0.115(4) 0.162(5) 0.064(2) -0.004(3) 0.008(2) 0.043(3)
C47_8 0.075(3) 0.114(4) 0.062(3) -0.005(3) 0.008(2) 0.005(3)
C48_8 0.088(4) 0.155(7) 0.118(5) 0.019(5) 0.006(4) -0.011(4)
C49_8 0.076(4) 0.150(6) 0.089(4) -0.009(4) 0.015(3) 0.004(3)
C50_8 0.112(5) 0.134(6) 0.091(4) 0.017(4) 0.008(4) 0.009(4)
F7_9 0.156(12) 0.240(18) 0.067(6) -0.011(9) -0.015(7) 0.052(11)
F8_9 0.176(15) 0.176(14) 0.084(9) 0.027(8) 0.015(9) 0.072(12)
F9_9 0.174(14) 0.183(14) 0.133(15) 0.025(13) 0.045(11) -0.024(11)
F10_9 0.19(2) 0.109(8) 0.166(15) -0.023(9) -0.017(15) -0.010(10)
F11_9 0.131(19) 0.232(19) 0.084(8) 0.003(11) 0.033(10) 0.078(16)
F12_9 0.082(8) 0.159(13) 0.167(15) -0.089(11) -0.021(8) 0.029(8)
F13_9 0.23(2) 0.208(17) 0.189(15) -0.060(14) 0.008(17) -0.063(15)
F14_9 0.173(16) 0.241(18) 0.185(15) 0.070(14) 0.006(14) -0.092(13)
F15_9 0.079(7) 0.26(2) 0.20(2) 0.001(14) 0.018(10) -0.021(9)
O1_9 0.113(14) 0.150(12) 0.049(5) -0.007(6) 0.012(6) 0.009(10)
C47_9 0.083(7) 0.131(8) 0.059(6) -0.011(6) 0.008(6) 0.005(6)
C48_9 0.130(11) 0.145(11) 0.069(8) 0.000(7) 0.000(7) 0.012(7)
C49_9 0.089(9) 0.132(9) 0.079(9) -0.025(8) 0.007(7) 0.000(8)
C50_9 0.103(9) 0.180(13) 0.117(11) -0.006(9) 0.024(10) -0.026(8)
F7_10 0.101(9) 0.268(18) 0.26(2) -0.002(17) -0.019(13) 0.027(12)
F8_10 0.115(13) 0.269(18) 0.34(3) -0.09(2) -0.047(18) -0.021(12)
F9_10 0.114(13) 0.36(3) 0.193(13) 0.028(14) 0.076(11) -0.015(15)
F10_10 0.26(2) 0.102(9) 0.251(18) 0.017(12) -0.024(19) 0.057(13)
F11_10 0.181(13) 0.160(18) 0.25(2) -0.032(19) 0.001(15) -0.038(12)
F12_10 0.30(3) 0.141(14) 0.156(11) -0.053(11) 0.019(15) 0.020(19)
F13_10 0.32(2) 0.240(19) 0.112(14) 0.042(14) -0.030(18) 0.080(19)
F14_10 0.209(14) 0.26(2) 0.175(16) -0.008(15) 0.100(13) 0.002(14)
F15_10 0.28(2) 0.190(14) 0.161(17) -0.059(13) -0.02(2) -0.003(15)
O1_10 0.069(7) 0.096(7) 0.113(11) 0.044(8) 0.038(7) 0.030(5)
C47_10 0.082(7) 0.095(7) 0.083(7) 0.014(6) 0.013(6) 0.032(6)
C48_10 0.078(8) 0.196(14) 0.173(13) -0.019(12) 0.037(10) 0.021(8)
C49_10 0.158(11) 0.093(8) 0.144(10) 0.011(8) 0.036(11) 0.021(8)
C50_10 0.192(13) 0.126(11) 0.091(8) 0.027(8) 0.050(9) 0.009(11)
F7_11 0.196(19) 0.144(12) 0.30(2) 0.078(14) 0.055(16) 0.031(11)
F8_11 0.25(2) 0.193(16) 0.245(16) 0.053(13) 0.103(14) 0.102(15)
F9_11 0.184(16) 0.195(16) 0.281(19) 0.038(15) -0.052(15) 0.035(12)
F10_11 0.180(16) 0.206(13) 0.234(18) 0.026(15) 0.056(15) -0.109(12)
F11_11 0.16(2) 0.274(18) 0.29(3) -0.02(2) 0.033(17) 0.085(17)
F12_11 0.170(15) 0.180(16) 0.134(9) 0.030(10) 0.036(8) -0.025(12)
F13_11 0.245(18) 0.197(19) 0.178(15) -0.005(17) 0.134(15) -0.015(15)
F14_11 0.111(10) 0.188(11) 0.169(14) -0.087(11) 0.026(10) -0.048(9)
F15_11 0.166(18) 0.25(2) 0.22(2) 0.036(18) -0.056(16) -0.009(16)
O1_11 0.081(10) 0.081(7) 0.135(11) 0.013(7) 0.010(8) -0.018(7)
C47_11 0.103(8) 0.083(7) 0.134(8) -0.002(7) 0.020(7) -0.027(6)
C48_11 0.141(12) 0.125(11) 0.198(13) 0.029(11) 0.035(9) 0.017(9)
C49_11 0.103(10) 0.133(10) 0.164(10) 0.013(11) 0.034(8) -0.027(7)
C50_11 0.128(12) 0.166(12) 0.147(10) -0.020(11) 0.019(8) -0.023(10)
F7_12 0.146(11) 0.22(2) 0.120(13) -0.047(13) -0.052(10) -0.010(11)
F8_12 0.147(11) 0.100(8) 0.25(2) -0.074(10) 0.062(13) -0.008(7)
F9_12 0.160(14) 0.215(13) 0.079(7) 0.030(8) 0.020(10) 0.036(11)
F10_12 0.152(15) 0.222(14) 0.211(19) 0.005(13) 0.086(13) -0.084(13)
F11_12 0.092(9) 0.127(9) 0.190(14) -0.063(10) 0.069(9) -0.013(7)
F12_12 0.118(13) 0.29(3) 0.216(18) -0.002(15) -0.046(13) 0.010(16)
F13_12 0.28(2) 0.132(10) 0.185(16) 0.049(10) 0.025(19) 0.002(14)
F14_12 0.180(16) 0.218(17) 0.121(8) 0.051(9) -0.030(9) -0.059(13)
F15_12 0.171(13) 0.235(19) 0.34(2) 0.148(19) 0.086(16) 0.117(13)
O1_12 0.068(7) 0.114(7) 0.092(8) 0.014(6) -0.004(6) -0.032(6)
C47_12 0.067(7) 0.090(7) 0.086(7) -0.005(6) 0.017(6) -0.016(5)
C48_12 0.100(10) 0.152(11) 0.099(9) -0.024(8) 0.007(8) 0.007(8)
C49_12 0.066(8) 0.125(10) 0.139(11) -0.032(8) 0.020(7) -0.022(7)
C50_12 0.123(11) 0.139(11) 0.150(9) 0.033(10) -0.001(10) 0.018(10)
F7_13 0.172(12) 0.205(13) 0.163(15) -0.072(11) 0.024(10) -0.074(11)
F8_13 0.160(10) 0.31(2) 0.144(10) -0.030(13) 0.063(9) -0.013(12)
F9_13 0.174(12) 0.291(15) 0.124(9) 0.080(10) -0.029(10) -0.046(11)
F10_13 0.093(8) 0.32(2) 0.172(9) -0.096(11) 0.040(8) -0.017(11)
F11_13 0.075(5) 0.104(6) 0.301(14) 0.029(7) -0.006(7) 0.012(4)
F12_13 0.054(3) 0.119(5) 0.171(9) 0.018(5) 0.017(4) -0.012(3)
F13_13 0.076(4) 0.086(4) 0.248(13) -0.004(6) 0.010(6) -0.025(3)
F14_13 0.253(18) 0.217(14) 0.122(7) 0.038(7) 0.033(10) -0.035(12)
F15_13 0.090(5) 0.108(6) 0.270(13) 0.078(7) -0.027(6) -0.006(4)
O1_13 0.054(4) 0.082(4) 0.095(6) 0.015(3) -0.004(4) -0.007(3)
C47_13 0.052(5) 0.086(5) 0.095(6) 0.009(5) 0.000(5) -0.011(4)
C48_13 0.104(9) 0.175(10) 0.097(7) -0.001(7) 0.010(7) -0.036(7)
C49_13 0.063(6) 0.118(8) 0.157(9) -0.023(7) 0.002(7) -0.004(5)
C50_13 0.092(6) 0.080(6) 0.142(7) 0.024(6) 0.006(6) -0.024(5)
F7_14 0.220(14) 0.188(11) 0.069(5) 0.006(6) 0.003(6) 0.058(10)
F8_14 0.225(13) 0.142(8) 0.102(7) -0.013(6) 0.005(8) 0.069(9)
F9_14 0.165(8) 0.158(8) 0.119(8) 0.022(6) 0.026(6) -0.045(6)
F10_14 0.099(8) 0.204(12) 0.087(6) -0.039(7) 0.012(5) 0.044(8)
F11_14 0.071(5) 0.184(13) 0.125(7) -0.066(8) 0.005(4) 0.001(6)
F12_14 0.123(9) 0.126(7) 0.173(13) -0.016(7) 0.035(9) 0.025(6)
F13_14 0.103(6) 0.258(13) 0.099(5) -0.083(7) 0.005(5) -0.015(7)
F14_14 0.148(11) 0.245(12) 0.156(10) -0.059(9) 0.034(9) -0.099(9)
F15_14 0.096(7) 0.329(15) 0.116(7) -0.079(9) -0.020(5) 0.061(9)
O1_14 0.059(4) 0.134(8) 0.057(3) -0.003(4) 0.010(3) 0.006(4)
C47_14 0.081(5) 0.122(6) 0.057(5) -0.020(5) 0.003(5) 0.004(5)
C48_14 0.149(9) 0.132(7) 0.067(6) -0.006(6) 0.017(6) 0.011(7)
C49_14 0.081(7) 0.135(7) 0.093(7) -0.042(6) 0.012(6) -0.006(6)
C50_14 0.075(6) 0.212(10) 0.078(6) -0.046(7) 0.008(5) -0.006(6)
F7_15 0.123(7) 0.167(9) 0.146(6) 0.064(6) 0.041(5) 0.090(7)
F8_15 0.097(5) 0.168(7) 0.169(9) 0.076(6) 0.072(6) 0.067(5)
F9_15 0.192(11) 0.166(9) 0.125(7) -0.043(7) 0.028(7) 0.075(7)
F10_15 0.151(8) 0.092(5) 0.153(8) 0.044(5) 0.026(6) -0.017(5)
F11_15 0.082(5) 0.194(9) 0.193(9) 0.087(7) 0.058(6) 0.028(5)
F12_15 0.164(9) 0.197(11) 0.143(7) 0.055(6) -0.059(6) -0.112(9)
F13_15 0.139(8) 0.203(12) 0.155(10) 0.019(8) -0.048(7) -0.059(7)
F14_15 0.181(10) 0.195(11) 0.068(5) 0.041(6) 0.019(6) 0.040(8)
F15_15 0.176(10) 0.139(7) 0.099(6) -0.031(5) 0.039(7) 0.033(7)
O1_15 0.065(5) 0.082(4) 0.075(5) 0.021(3) 0.031(4) 0.022(3)
C47_15 0.070(5) 0.066(4) 0.065(4) 0.011(3) 0.019(4) 0.015(3)
C48_15 0.102(7) 0.109(7) 0.109(7) 0.020(5) 0.031(5) 0.045(5)
C49_15 0.100(7) 0.099(7) 0.124(8) 0.027(6) -0.007(5) -0.019(5)
C50_15 0.130(8) 0.126(9) 0.076(6) -0.006(5) 0.019(6) 0.002(6)
F7_16 0.227(13) 0.156(11) 0.244(16) -0.085(11) 0.066(12) -0.002(9)
F8_16 0.203(11) 0.261(16) 0.155(10) 0.001(11) -0.031(10) -0.110(12)
F9_16 0.225(17) 0.199(11) 0.138(10) 0.041(8) -0.038(11) -0.052(10)
F10_16 0.106(6) 0.086(5) 0.322(15) 0.070(7) -0.007(8) -0.034(4)
F11_16 0.262(17) 0.155(10) 0.156(8) 0.059(7) -0.036(9) -0.045(10)
F12_16 0.091(5) 0.113(7) 0.284(12) 0.095(7) 0.018(7) 0.009(4)
F13_16 0.100(6) 0.085(5) 0.403(17) 0.038(8) 0.097(8) 0.015(4)
F14_16 0.059(4) 0.131(6) 0.234(11) 0.032(7) 0.017(5) -0.030(4)
F15_16 0.100(8) 0.45(2) 0.210(10) -0.163(12) -0.013(8) 0.052(12)
O1_16 0.060(5) 0.062(4) 0.179(11) 0.019(5) 0.003(5) -0.009(3)
C47_16 0.055(4) 0.067(5) 0.128(6) 0.006(5) 0.009(4) -0.014(3)
C48_16 0.128(10) 0.143(11) 0.138(8) 0.000(7) 0.016(8) -0.007(7)
C49_16 0.089(6) 0.090(6) 0.179(8) 0.039(6) -0.011(7) -0.026(4)
C50_16 0.051(5) 0.128(8) 0.165(9) -0.017(7) 0.016(6) -0.014(5)
F7_17 0.190(12) 0.211(11) 0.122(7) 0.082(8) 0.048(9) 0.086(11)
F8_17 0.126(10) 0.172(8) 0.156(12) 0.005(7) 0.059(9) 0.022(6)
F9_17 0.105(5) 0.149(6) 0.133(7) 0.046(6) 0.051(5) 0.028(5)
F10_17 0.171(11) 0.136(9) 0.267(17) 0.088(11) -0.035(10) -0.042(8)
F11_17 0.189(13) 0.151(9) 0.175(10) -0.021(7) 0.004(9) 0.030(10)
F12_17 0.090(5) 0.141(7) 0.231(12) 0.028(7) -0.015(6) -0.032(5)
F13_17 0.098(6) 0.119(6) 0.229(11) 0.067(7) 0.020(6) 0.050(5)
F14_17 0.095(6) 0.156(9) 0.149(7) 0.053(6) 0.044(5) 0.061(6)
F15_17 0.110(7) 0.167(9) 0.194(9) 0.063(7) -0.060(7) -0.010(6)
O1_17 0.064(5) 0.105(6) 0.117(8) 0.038(6) 0.004(4) 0.027(4)
C47_17 0.073(5) 0.096(5) 0.109(6) 0.041(5) 0.013(4) 0.018(4)
C48_17 0.112(7) 0.152(8) 0.130(8) 0.053(7) 0.031(7) 0.037(8)
C49_17 0.116(8) 0.125(9) 0.176(10) 0.025(7) 0.006(8) -0.004(7)
C50_17 0.091(6) 0.119(7) 0.153(8) 0.050(6) 0.020(6) 0.040(6)
F7_18 0.193(11) 0.205(12) 0.109(6) 0.007(7) -0.004(6) -0.003(10)
F8_18 0.277(16) 0.091(5) 0.209(13) 0.029(6) 0.051(12) 0.018(7)
F9_18 0.159(9) 0.229(15) 0.190(11) 0.117(11) 0.001(8) 0.068(9)
F10_18 0.110(8) 0.186(11) 0.266(12) 0.008(9) 0.085(8) 0.050(7)
F11_18 0.127(10) 0.264(17) 0.298(14) 0.021(12) -0.045(10) 0.101(11)
F12_18 0.104(8) 0.236(13) 0.41(2) 0.050(14) 0.028(12) -0.082(9)
F13_18 0.335(16) 0.166(11) 0.180(14) -0.056(10) 0.000(13) -0.094(12)
F14_18 0.37(2) 0.163(9) 0.113(7) 0.007(6) -0.083(10) -0.031(10)
F15_18 0.276(13) 0.224(15) 0.166(11) -0.095(11) -0.003(11) 0.130(12)
O1_18 0.081(6) 0.099(5) 0.082(6) 0.010(5) 0.006(5) -0.021(4)
C47_18 0.065(5) 0.073(5) 0.107(6) -0.002(4) -0.002(5) 0.000(4)
C48_18 0.148(9) 0.123(8) 0.139(8) 0.043(7) 0.023(8) 0.030(7)
C49_18 0.071(6) 0.138(9) 0.216(12) 0.028(8) 0.016(8) 0.009(6)
C50_18 0.146(10) 0.136(9) 0.107(7) -0.021(6) -0.012(8) 0.003(7)
F7_19 0.178(10) 0.076(4) 0.255(16) 0.012(7) 0.025(11) -0.006(5)
F8_19 0.42(3) 0.167(14) 0.153(9) 0.030(9) 0.036(13) 0.019(17)
F9_19 0.102(6) 0.158(10) 0.33(2) 0.073(13) 0.025(10) 0.044(6)
F10_19 0.32(2) 0.205(13) 0.141(10) -0.047(9) 0.025(12) 0.002(13)
F11_19 0.138(10) 0.221(13) 0.251(17) -0.002(12) -0.009(10) -0.119(10)
F12_19 0.160(10) 0.214(11) 0.188(11) 0.016(9) -0.047(9) -0.063(9)
F13_19 0.203(13) 0.252(14) 0.185(12) -0.007(10) 0.084(10) -0.105(11)
F14_19 0.136(11) 0.206(14) 0.35(2) 0.001(15) 0.092(12) 0.035(9)
F15_19 0.180(12) 0.268(17) 0.286(16) -0.136(14) 0.158(12) -0.081(11)
O1_19 0.075(6) 0.088(6) 0.119(8) -0.025(6) 0.026(5) -0.021(5)
C47_19 0.072(6) 0.083(6) 0.162(8) -0.010(6) 0.012(5) -0.022(4)
C48_19 0.128(8) 0.092(6) 0.182(10) 0.005(7) 0.006(8) -0.020(6)
C49_19 0.102(9) 0.133(10) 0.202(10) -0.027(7) -0.010(7) -0.048(7)
C50_19 0.106(10) 0.176(12) 0.219(13) -0.018(8) 0.072(9) -0.047(7)
F7_20 0.206(12) 0.112(7) 0.273(15) 0.060(9) 0.078(12) 0.013(7)
F8_20 0.246(16) 0.197(12) 0.208(10) -0.077(10) -0.059(11) 0.051(13)
F9_20 0.109(7) 0.205(14) 0.252(18) 0.044(11) -0.014(9) -0.048(7)
F10_20 0.209(13) 0.247(14) 0.159(12) 0.043(11) -0.064(10) 0.057(12)
F11_20 0.183(12) 0.199(10) 0.131(9) 0.000(8) -0.043(9) 0.001(8)
F12_20 0.188(14) 0.314(18) 0.132(10) 0.092(12) 0.040(11) -0.022(13)
F13_20 0.141(11) 0.212(11) 0.262(19) 0.083(11) 0.094(12) 0.096(9)
F14_20 0.122(9) 0.259(15) 0.226(14) 0.071(12) -0.006(9) -0.057(11)
F15_20 0.113(8) 0.199(12) 0.140(7) 0.058(8) 0.055(6) 0.055(7)
O1_20 0.104(6) 0.109(6) 0.094(8) 0.011(6) -0.003(6) 0.042(5)
C47_20 0.076(6) 0.101(6) 0.105(6) 0.032(5) 0.001(5) 0.023(5)
C48_20 0.133(9) 0.130(8) 0.198(11) 0.015(8) 0.000(10) -0.012(7)
C49_20 0.141(10) 0.179(10) 0.118(7) 0.030(8) 0.008(7) 0.012(8)
C50_20 0.097(7) 0.162(10) 0.150(9) 0.058(9) 0.024(7) 0.033(6)
F7_21 0.178(12) 0.245(17) 0.151(9) 0.067(10) -0.063(9) -0.011(12)
F8_21 0.215(13) 0.163(9) 0.237(14) 0.039(10) 0.015(14) 0.081(8)
F9_21 0.088(7) 0.353(19) 0.210(15) 0.012(14) -0.014(8) -0.040(10)
F10_21 0.338(19) 0.197(12) 0.122(7) -0.054(8) -0.027(10) -0.088(13)
F11_21 0.281(16) 0.146(9) 0.148(10) 0.041(7) 0.005(10) -0.067(10)
F12_21 0.320(16) 0.194(14) 0.26(2) -0.079(15) 0.024(14) 0.130(13)
F13_21 0.246(14) 0.177(8) 0.121(8) 0.017(7) 0.021(8) -0.061(8)
F14_21 0.246(14) 0.261(14) 0.089(5) -0.033(8) 0.062(7) -0.048(13)
F15_21 0.090(6) 0.308(18) 0.131(7) -0.031(11) 0.028(5) 0.024(9)
O1_21 0.085(5) 0.099(6) 0.069(4) -0.027(4) 0.008(3) -0.008(5)
C47_21 0.091(6) 0.108(6) 0.063(5) -0.022(5) 0.003(4) -0.007(5)
C48_21 0.108(7) 0.178(10) 0.139(9) 0.023(9) -0.010(8) 0.008(8)
C49_21 0.196(11) 0.124(8) 0.114(8) -0.018(7) -0.003(8) -0.012(7)
C50_21 0.120(7) 0.198(9) 0.089(7) -0.011(8) 0.018(6) -0.009(8)
F7_2 0.191(14) 0.167(14) 0.106(9) -0.033(10) -0.070(9) 0.011(11)
F8_2 0.191(12) 0.165(13) 0.090(9) 0.003(8) 0.047(9) -0.011(10)
F9_2 0.143(10) 0.115(7) 0.088(7) 0.019(6) -0.004(7) 0.012(6)
F10_2 0.134(11) 0.184(12) 0.155(12) -0.023(10) -0.011(9) -0.072(10)
F11_2 0.071(7) 0.249(16) 0.196(19) 0.001(13) 0.008(10) 0.036(9)
F12_2 0.143(10) 0.119(8) 0.112(7) 0.005(6) 0.026(6) -0.052(7)
F13_2 0.235(17) 0.181(14) 0.129(10) -0.092(10) 0.000(12) 0.074(14)
F14_2 0.193(15) 0.101(8) 0.155(11) -0.016(7) 0.032(11) 0.061(8)
F15_2 0.105(8) 0.181(14) 0.182(14) -0.027(11) 0.058(8) 0.043(8)
O1_2 0.082(6) 0.068(6) 0.051(4) -0.010(4) 0.004(4) -0.003(5)
C47_2 0.071(6) 0.092(7) 0.055(5) -0.027(5) -0.001(5) 0.006(5)
C48_2 0.130(10) 0.126(9) 0.082(8) 0.001(7) -0.012(7) 0.006(8)
C49_2 0.091(8) 0.133(10) 0.117(8) -0.004(7) 0.007(7) -0.015(6)
C50_2 0.111(8) 0.114(9) 0.113(9) -0.043(6) 0.002(8) 0.038(7)

loop_
_atom_type_symbol
_atom_type_description
_atom_type_scat_dispersion_real
_atom_type_scat_dispersion_imag
_atom_type_scat_source
C C 0.0181 0.0091 'International Tables Vol C Tables 4.2.6.8 and 6.1.1.4'
H H 0.0000 0.0000 'International Tables Vol C Tables 4.2.6.8 and 6.1.1.4'
Al Al 0.2130 0.2455 'International Tables Vol C Tables 4.2.6.8 and 6.1.1.4'
Dy Dy -9.8046 9.8477 'International Tables Vol C Tables 4.2.6.8 and 6.1.1.4'
F F 0.0727 0.0534 'International Tables Vol C Tables 4.2.6.8 and 6.1.1.4'
O O 0.0492 0.0322 'International Tables Vol C Tables 4.2.6.8 and 6.1.1.4'

loop_
_exptl_crystal_face_index_h
_exptl_crystal_face_index_k
_exptl_crystal_face_index_l
_exptl_crystal_face_perp_dist
-7 -6 17 0.0534
-9 3 -13 0.0761
5 -5 20 0.0618
12 1 2 0.0691
7 6 -18 0.0767
-5 11 -1 0.0701
-5 0 25 0.0531
5 -11 5 0.0542
7 -9 -13 0.0619
-1 9 -17 0.0764
4 0 -25 0.0953
3 12 4 0.0570
3 9 18 0.0428
-3 -10 -12 0.0473
-3 -12 1 0.0393
0 -6 23 0.0620
-2 12 6 0.0557
-2 6 23 0.0489
2 -12 -9 0.0481
-8 -9 0 0.0472
-8 -6 -13 0.0588
8 9 2 0.0575

loop_
_geom_angle_atom_site_label_1
_geom_angle_atom_site_label_2
_geom_angle_atom_site_label_3
_geom_angle
_geom_angle_site_symmetry_1
_geom_angle_site_symmetry_3
_geom_angle_publ_flag
F1 Dy1 F2 74.86(13) . . ?
F1 Dy1 F5 78.68(15) . . ?
F1 Dy1 F6 73.96(12) . . ?
F1 Dy1 C1 151.89(16) . . ?
F1 Dy1 C2 148.59(16) . . ?
F1 Dy1 C3 149.94(16) . . ?
F1 Dy1 C4 153.86(16) . . ?
F1 Dy1 C5 155.86(16) . . ?
F2 Dy1 F5 134.78(13) . . ?
F2 Dy1 C1 110.67(17) . . ?
F2 Dy1 C2 80.28(16) . . ?
F2 Dy1 C3 78.02(14) . . ?
F2 Dy1 C4 106.33(15) . . ?
F2 Dy1 C5 129.26(14) . . ?
F3 Dy1 F1 76.97(15) . . ?
F3 Dy1 F2 70.49(14) . . ?
F3 Dy1 F5 136.80(16) . . ?
F3 Dy1 F6 134.36(15) . . ?
F3 Dy1 C1 131.14(16) . . ?
F3 Dy1 C2 112.43(17) . . ?
F3 Dy1 C3 82.01(16) . . ?
F3 Dy1 C4 78.95(17) . . ?
F3 Dy1 C5 107.97(18) . . ?
F4 Dy1 F1 77.05(15) . . ?
F4 Dy1 F2 136.12(15) . . ?
F4 Dy1 F3 70.78(18) . . ?
F4 Dy1 F5 69.30(16) . . ?
F4 Dy1 F6 133.04(14) . . ?
F4 Dy1 C1 110.1(2) . . ?
F4 Dy1 C2 134.21(18) . . ?
F4 Dy1 C3 115.83(17) . . ?
F4 Dy1 C4 85.58(17) . . ?
F4 Dy1 C5 82.32(18) . . ?
F5 Dy1 C1 78.80(17) . . ?
F5 Dy1 C2 106.98(17) . . ?
F5 Dy1 C3 130.71(16) . . ?
F5 Dy1 C4 113.39(18) . . ?
F5 Dy1 C5 82.41(16) . . ?
F6 Dy1 F2 68.43(12) . . ?
F6 Dy1 F5 69.35(13) . . ?
F6 Dy1 C1 82.48(16) . . ?
F6 Dy1 C2 79.27(15) . . ?
F6 Dy1 C3 107.66(15) . . ?
F6 Dy1 C4 131.44(14) . . ?
F6 Dy1 C5 113.01(17) . . ?
C1 Dy1 C3 52.71(17) . . ?
C1 Dy1 C4 53.19(18) . . ?
C1 Dy1 C5 31.8(2) . . ?
C2 Dy1 C1 31.8(2) . . ?
C2 Dy1 C3 31.94(17) . . ?
C2 Dy1 C4 52.89(17) . . ?
C2 Dy1 C5 52.55(19) . . ?
C3 Dy1 C4 31.54(18) . . ?
C5 Dy1 C3 52.44(17) . . ?
C5 Dy1 C4 32.28(19) . . ?
O1_4 Al1 F7 110.9(9) . . ?
O1_4 Al1 O1_6 110.5(11) . . ?
O1_4 Al1 O1_2 115.3(8) . . ?
O1_6 Al1 F7 103.0(6) . . ?
O1_18 Al1 F7 106.7(5) . . ?
O1_18 Al1 O1_20 119.1(8) . . ?
O1_18 Al1 O1_21 113.4(5) . . ?
O1_20 Al1 F7 99.8(6) . . ?
O1_21 Al1 F7 105.6(4) . . ?
O1_21 Al1 O1_20 110.3(6) . . ?
O1_2 Al1 F7 105.2(5) . . ?
O1_2 Al1 O1_6 111.2(6) . . ?
O1_1 Al2 F7 104.3(2) . . ?
O1_1 Al2 O1_19 114.9(8) . . ?
O1_3 Al2 F7 104.0(2) . . ?
O1_3 Al2 O1_1 114.1(3) . . ?
O1_3 Al2 O1_19 116.2(8) . . ?
O1_5 Al2 F7 112.1(9) . . ?
O1_5 Al2 O1_1 109.8(11) . . ?
O1_5 Al2 O1_3 112.2(11) . . ?
O1_19 Al2 F7 100.9(6) . . ?
O1_7 Al3 F8 104.6(8) . . ?
O1_9 Al3 F8 108.7(8) . . ?
O1_9 Al3 O1_7 112.1(13) . . ?
O1_12 Al3 F8 103.1(6) . . ?
O1_12 Al3 O1_7 107.5(9) . . ?
O1_12 Al3 O1_9 119.5(10) . . ?
O1_13 Al3 F8 105.1(3) . . ?
O1_14 Al3 F8 97.4(4) . . ?
O1_14 Al3 O1_13 110.3(6) . . ?
O1_17 Al3 F8 110.9(6) . . ?
O1_17 Al3 O1_13 111.4(5) . . ?
O1_17 Al3 O1_14 120.1(9) . . ?
O1_8 Al4 F8 103.3(2) . . ?
O1_8 Al4 O1_10 121.1(8) . . ?
O1_8 Al4 O1_15 109.7(5) . . ?
O1_10 Al4 F8 99.3(6) . . ?
O1_11 Al4 F8 105.1(9) . . ?
O1_11 Al4 O1_8 120.2(8) . . ?
O1_11 Al4 O1_10 104.6(11) . . ?
O1_15 Al4 F8 113.4(4) . . ?
O1_16 Al4 F8 102.2(6) . . ?
O1_16 Al4 O1_8 107.5(7) . . ?
O1_16 Al4 O1_15 119.3(7) . . ?
C11 F1 Dy1 149.2(3) . . ?
C17 F2 Dy1 139.3(3) . . ?
C23 F3 Dy1 166.5(4) . . ?
C29 F4 Dy1 166.3(4) . . ?
C35 F5 Dy1 154.5(4) . . ?
C41 F6 Dy1 146.0(3) . . ?
Al1 F7 Al2 177.0(2) . . ?
Al4 F8 Al3 175.1(2) . . ?
C2 C1 Dy1 74.0(3) . . ?
C2 C1 C5 107.8(5) . . ?
C2 C1 C6 126.1(7) . . ?
C5 C1 Dy1 74.5(3) . . ?
C5 C1 C6 125.7(7) . . ?
C6 C1 Dy1 123.3(4) . . ?
C1 C2 Dy1 74.2(3) . . ?
C1 C2 C3 108.1(5) . . ?
C1 C2 C7 126.8(6) . . ?
C3 C2 Dy1 74.6(3) . . ?
C3 C2 C7 124.8(6) . . ?
C7 C2 Dy1 122.3(4) . . ?
C2 C3 Dy1 73.5(3) . . ?
C2 C3 C8 126.3(6) . . ?
C4 C3 Dy1 75.1(3) . . ?
C4 C3 C2 109.2(5) . . ?
C4 C3 C8 124.4(6) . . ?
C8 C3 Dy1 121.8(4) . . ?
C3 C4 Dy1 73.3(3) . . ?
C3 C4 C5 106.3(5) . . ?
C3 C4 C9 126.5(6) . . ?
C5 C4 Dy1 73.0(3) . . ?
C5 C4 C9 127.1(6) . . ?
C9 C4 Dy1 122.0(4) . . ?
C1 C5 Dy1 73.7(3) . . ?
C1 C5 C4 108.7(5) . . ?
C1 C5 C10 125.2(7) . . ?
C4 C5 Dy1 74.8(3) . . ?
C4 C5 C10 125.7(7) . . ?
C10 C5 Dy1 123.5(4) . . ?
C1 C6 H6A 109.5 . . ?
C1 C6 H6B 109.5 . . ?
C1 C6 H6C 109.5 . . ?
H6A C6 H6B 109.5 . . ?
H6A C6 H6C 109.5 . . ?
H6B C6 H6C 109.5 . . ?
C2 C7 H7A 109.5 . . ?
C2 C7 H7B 109.5 . . ?
C2 C7 H7C 109.5 . . ?
H7A C7 H7B 109.5 . . ?
H7A C7 H7C 109.5 . . ?
H7B C7 H7C 109.5 . . ?
C3 C8 H8A 109.5 . . ?
C3 C8 H8B 109.5 . . ?
C3 C8 H8C 109.5 . . ?
H8A C8 H8B 109.5 . . ?
H8A C8 H8C 109.5 . . ?
H8B C8 H8C 109.5 . . ?
C4 C9 H9A 109.5 . . ?
C4 C9 H9B 109.5 . . ?
C4 C9 H9C 109.5 . . ?
H9A C9 H9B 109.5 . . ?
H9A C9 H9C 109.5 . . ?
H9B C9 H9C 109.5 . . ?
C5 C10 H10A 109.5 . . ?
C5 C10 H10B 109.5 . . ?
C5 C10 H10C 109.5 . . ?
H10A C10 H10B 109.5 . . ?
H10A C10 H10C 109.5 . . ?
H10B C10 H10C 109.5 . . ?
C12 C11 F1 116.6(6) . . ?
C16 C11 F1 118.9(6) . . ?
C16 C11 C12 124.6(6) . . ?
C11 C12 H12 121.0 . . ?
C13 C12 C11 118.0(7) . . ?
C13 C12 H12 121.0 . . ?
C12 C13 H13 120.1 . . ?
C14 C13 C12 119.8(8) . . ?
C14 C13 H13 120.1 . . ?
C13 C14 H14 118.5 . . ?
C13 C14 C15 123.1(7) . . ?
C15 C14 H14 118.5 . . ?
C14 C15 H15 120.3 . . ?
C14 C15 C16 119.4(8) . . ?
C16 C15 H15 120.3 . . ?
C11 C16 C15 115.1(8) . . ?
C11 C16 H16 122.5 . . ?
C15 C16 H16 122.5 . . ?
C18 C17 F2 118.8(5) . . ?
C18 C17 C22 124.2(6) . . ?
C22 C17 F2 117.0(5) . . ?
C17 C18 H18 121.0 . . ?
C17 C18 C19 118.0(7) . . ?
C19 C18 H18 121.0 . . ?
C18 C19 H19 119.9 . . ?
C20 C19 C18 120.2(7) . . ?
C20 C19 H19 119.9 . . ?
C19 C20 H20 119.8 . . ?
C21 C20 C19 120.3(7) . . ?
C21 C20 H20 119.8 . . ?
C20 C21 H21 119.2 . . ?
C20 C21 C22 121.6(8) . . ?
C22 C21 H21 119.2 . . ?
C17 C22 C21 115.6(6) . . ?
C17 C22 H22 122.2 . . ?
C21 C22 H22 122.2 . . ?
C24 C23 F3 117.5(6) . . ?
C24 C23 C28 126.9(7) . . ?
C28 C23 F3 115.6(8) . . ?
C23 C24 H24 120.2 . . ?
C23 C24 C25 119.6(10) . . ?
C25 C24 H24 120.2 . . ?
C24 C25 H25 121.9 . . ?
C24 C25 C26 116.1(12) . . ?
C26 C25 H25 121.9 . . ?
C25 C26 H26 119.6 . . ?
C27 C26 C25 120.8(10) . . ?
C27 C26 H26 119.6 . . ?
C26 C27 H27 118.3 . . ?
C26 C27 C28 123.4(10) . . ?
C28 C27 H27 118.3 . . ?
C23 C28 C27 113.2(10) . . ?
C23 C28 H28 123.4 . . ?
C27 C28 H28 123.4 . . ?
F4 C29 C30 120.2(4) . . ?
F4 C29 C34 119.8(4) . . ?
C30 C29 C34 120.0 . . ?
C29 C30 H30 120.0 . . ?
C31 C30 C29 120.0 . . ?
C31 C30 H30 120.0 . . ?
C30 C31 H31 120.0 . . ?
C32 C31 C30 120.0 . . ?
C32 C31 H31 120.0 . . ?
C31 C32 H32 120.0 . . ?
C31 C32 C33 120.0 . . ?
C33 C32 H32 120.0 . . ?
C32 C33 H33 120.0 . . ?
C34 C33 C32 120.0 . . ?
C34 C33 H33 120.0 . . ?
C29 C34 H34 120.0 . . ?
C33 C34 C29 120.0 . . ?
C33 C34 H34 120.0 . . ?
C36 C35 F5 119.3(6) . . ?
C36 C35 C40 125.5(6) . . ?
C40 C35 F5 115.2(6) . . ?
C35 C36 H36 120.9 . . ?
C35 C36 C37 118.2(7) . . ?
C37 C36 H36 120.9 . . ?
C36 C37 H37 120.2 . . ?
C38 C37 C36 119.5(8) . . ?
C38 C37 H37 120.2 . . ?
C37 C38 H38 119.7 . . ?
C37 C38 C39 120.6(7) . . ?
C39 C38 H38 119.7 . . ?
C38 C39 H39 120.0 . . ?
C40 C39 C38 120.1(8) . . ?
C40 C39 H39 120.0 . . ?
C35 C40 H40 122.0 . . ?
C39 C40 C35 116.0(7) . . ?
C39 C40 H40 122.0 . . ?
C42 C41 F6 116.8(5) . . ?
C42 C41 C46 127.5(7) . . ?
C46 C41 F6 115.7(6) . . ?
C41 C42 H42 122.0 . . ?
C41 C42 C43 115.9(7) . . ?
C43 C42 H42 122.0 . . ?
C42 C43 H43 120.0 . . ?
C44 C43 C42 120.1(9) . . ?
C44 C43 H43 120.0 . . ?
C43 C44 H44 119.6 . . ?
C45 C44 C43 120.8(8) . . ?
C45 C44 H44 119.6 . . ?
C44 C45 H45 118.8 . . ?
C44 C45 C46 122.4(8) . . ?
C46 C45 H45 118.8 . . ?
C41 C46 C45 113.3(8) . . ?
C41 C46 H46 123.3 . . ?
C45 C46 H46 123.3 . . ?
C48 C47 H47 120.0 . . ?
C48 C47 C52 120.0 . . ?
C52 C47 H47 120.0 . . ?
C47 C48 H48 120.0 . . ?
C47 C48 C49 120.0 . . ?
C49 C48 H48 120.0 . . ?
C48 C49 H49 120.0 . . ?
C48 C49 C50 120.0 . . ?
C50 C49 H49 120.0 . . ?
F9 C50 C49 120.7(9) . . ?
F9 C50 C51 119.3(9) . . ?
C51 C50 C49 120.0 . . ?
C50 C51 H51 120.0 . . ?
C52 C51 C50 120.0 . . ?
C52 C51 H51 120.0 . . ?
C47 C52 H52 120.0 . . ?
C51 C52 C47 120.0 . . ?
C51 C52 H52 120.0 . . ?
H53A C53 H53B 109.5 . . ?
H53A C53 H53C 109.5 . . ?
H53B C53 H53C 109.5 . . ?
C54 C53 H53A 109.5 . . ?
C54 C53 H53B 109.5 . . ?
C54 C53 H53C 109.5 . . ?
C53 C54 H54A 109.7 . . ?
C53 C54 H54B 109.7 . . ?
C53 C54 C55 110(2) . . ?
H54A C54 H54B 108.2 . . ?
C55 C54 H54A 109.7 . . ?
C55 C54 H54B 109.7 . . ?
C54 C55 H55A 110.0 . . ?
C54 C55 H55B 110.0 . . ?
C54 C55 C56 108.4(19) . . ?
H55A C55 H55B 108.4 . . ?
C56 C55 H55A 110.0 . . ?
C56 C55 H55B 110.0 . . ?
C55 C56 H56A 110.0 . . ?
C55 C56 H56B 110.0 . . ?
H56A C56 H56B 108.4 . . ?
C57 C56 C55 108(2) . . ?
C57 C56 H56A 110.0 . . ?
C57 C56 H56B 110.0 . . ?
C56 C57 H57A 108.8 . . ?
C56 C57 H57B 108.8 . . ?
H57A C57 H57B 107.7 . . ?
C58 C57 C56 114(2) . . ?
C58 C57 H57A 108.8 . . ?
C58 C57 H57B 108.8 . . ?
C57 C58 H58A 109.5 . . ?
C57 C58 H58B 109.5 . . ?
C57 C58 H58C 109.5 . . ?
H58A C58 H58B 109.5 . . ?
H58A C58 H58C 109.5 . . ?
H58B C58 H58C 109.5 . . ?
C47_1 O1_1 Al2 156.8(6) . . ?
O1_1 C47_1 C48_1 107.2(7) . . ?
O1_1 C47_1 C49_1 113.1(7) . . ?
O1_1 C47_1 C50_1 115.2(7) . . ?
C49_1 C47_1 C48_1 107.0(8) . . ?
C49_1 C47_1 C50_1 111.8(8) . . ?
C50_1 C47_1 C48_1 101.5(8) . . ?
F7_1 C48_1 F8_1 111.5(10) . . ?
F7_1 C48_1 F9_1 101.6(12) . . ?
F7_1 C48_1 C47_1 119.6(10) . . ?
F8_1 C48_1 C47_1 112.1(9) . . ?
F9_1 C48_1 F8_1 105.4(12) . . ?
F9_1 C48_1 C47_1 104.8(9) . . ?
F10_1 C49_1 F11_1 103.6(11) . . ?
F10_1 C49_1 C47_1 114.6(10) . . ?
F11_1 C49_1 C47_1 111.7(9) . . ?
F12_1 C49_1 F10_1 108.8(11) . . ?
F12_1 C49_1 F11_1 110.2(13) . . ?
F12_1 C49_1 C47_1 107.8(10) . . ?
F13_1 C50_1 F14_1 105.2(11) . . ?
F13_1 C50_1 F15_1 109.1(13) . . ?
F13_1 C50_1 C47_1 109.3(9) . . ?
F14_1 C50_1 F15_1 108.5(14) . . ?
F14_1 C50_1 C47_1 112.9(11) . . ?
F15_1 C50_1 C47_1 111.6(9) . . ?
C47_3 O1_3 Al2 154.9(5) . . ?
O1_3 C47_3 C48_3 110.3(7) . . ?
O1_3 C47_3 C49_3 110.3(6) . . ?
O1_3 C47_3 C50_3 108.6(6) . . ?
C49_3 C47_3 C48_3 108.7(8) . . ?
C49_3 C47_3 C50_3 109.7(8) . . ?
C50_3 C47_3 C48_3 109.2(7) . . ?
F7_3 C48_3 F8_3 105.3(10) . . ?
F7_3 C48_3 F9_3 115.4(11) . . ?
F7_3 C48_3 C47_3 115.2(10) . . ?
F8_3 C48_3 C47_3 106.8(9) . . ?
F9_3 C48_3 F8_3 101.9(12) . . ?
F9_3 C48_3 C47_3 110.9(7) . . ?
F10_3 C49_3 F11_3 108.1(11) . . ?
F10_3 C49_3 C47_3 113.5(9) . . ?
F11_3 C49_3 C47_3 110.4(8) . . ?
F12_3 C49_3 F10_3 106.6(10) . . ?
F12_3 C49_3 F11_3 111.7(11) . . ?
F12_3 C49_3 C47_3 106.6(9) . . ?
F13_3 C50_3 F15_3 102.1(10) . . ?
F13_3 C50_3 C47_3 113.9(9) . . ?
F14_3 C50_3 F13_3 104.2(9) . . ?
F14_3 C50_3 F15_3 109.2(11) . . ?
F14_3 C50_3 C47_3 112.9(8) . . ?
F15_3 C50_3 C47_3 113.6(8) . . ?
C47_4 O1_4 Al1 157.1(18) . . ?
O1_4 C47_4 C48_4 112.2(14) . . ?
O1_4 C47_4 C49_4 112.7(13) . . ?
O1_4 C47_4 C50_4 107.2(12) . . ?
C49_4 C47_4 C48_4 108.1(11) . . ?
C49_4 C47_4 C50_4 109.9(11) . . ?
C50_4 C47_4 C48_4 106.6(12) . . ?
F7_4 C48_4 F8_4 103.9(16) . . ?
F7_4 C48_4 F9_4 114.2(18) . . ?
F7_4 C48_4 C47_4 113.8(14) . . ?
F8_4 C48_4 C47_4 112.6(14) . . ?
F9_4 C48_4 F8_4 105.0(16) . . ?
F9_4 C48_4 C47_4 107.0(14) . . ?
F10_4 C49_4 F11_4 112.4(15) . . ?
F10_4 C49_4 C47_4 114.7(14) . . ?
F11_4 C49_4 C47_4 111.5(12) . . ?
F12_4 C49_4 F10_4 103.9(15) . . ?
F12_4 C49_4 F11_4 104.4(14) . . ?
F12_4 C49_4 C47_4 109.0(11) . . ?
F13_4 C50_4 F14_4 110.0(17) . . ?
F13_4 C50_4 F15_4 107.3(17) . . ?
F13_4 C50_4 C47_4 106.3(14) . . ?
F14_4 C50_4 F15_4 108.8(18) . . ?
F14_4 C50_4 C47_4 112.4(14) . . ?
F15_4 C50_4 C47_4 112.0(13) . . ?
C47_5 O1_5 Al2 159(2) . . ?
O1_5 C47_5 C48_5 111.3(15) . . ?
O1_5 C47_5 C49_5 112.0(15) . . ?
O1_5 C47_5 C50_5 108.6(14) . . ?
C49_5 C47_5 C48_5 113.4(13) . . ?
C49_5 C47_5 C50_5 103.1(12) . . ?
C50_5 C47_5 C48_5 107.9(12) . . ?
F7_5 C48_5 F8_5 102.2(17) . . ?
F7_5 C48_5 F9_5 109.2(19) . . ?
F7_5 C48_5 C47_5 118.2(16) . . ?
F8_5 C48_5 C47_5 111.6(14) . . ?
F9_5 C48_5 F8_5 103.6(18) . . ?
F9_5 C48_5 C47_5 110.9(16) . . ?
F10_5 C49_5 F11_5 133(2) . . ?
F10_5 C49_5 C47_5 107.0(14) . . ?
F11_5 C49_5 C47_5 99.7(13) . . ?
F12_5 C49_5 F10_5 97.3(18) . . ?
F12_5 C49_5 F11_5 102.1(18) . . ?
F12_5 C49_5 C47_5 119.3(18) . . ?
F13_5 C50_5 F14_5 106.4(15) . . ?
F13_5 C50_5 F15_5 111.0(17) . . ?
F13_5 C50_5 C47_5 107.2(13) . . ?
F14_5 C50_5 F15_5 114.2(17) . . ?
F14_5 C50_5 C47_5 111.1(13) . . ?
F15_5 C50_5 C47_5 106.7(12) . . ?
C47_6 O1_6 Al1 147.9(10) . . ?
O1_6 C47_6 C48_6 113.2(12) . . ?
O1_6 C47_6 C49_6 111.0(11) . . ?
O1_6 C47_6 C50_6 107.6(12) . . ?
C49_6 C47_6 C48_6 110.9(11) . . ?
C49_6 C47_6 C50_6 105.9(11) . . ?
C50_6 C47_6 C48_6 107.8(12) . . ?
F7_6 C48_6 F8_6 115.0(16) . . ?
F7_6 C48_6 F9_6 110.8(14) . . ?
F7_6 C48_6 C47_6 113.6(13) . . ?
F8_6 C48_6 C47_6 107.4(11) . . ?
F9_6 C48_6 F8_6 100.2(15) . . ?
F9_6 C48_6 C47_6 108.9(13) . . ?
F10_6 C49_6 F11_6 113.6(18) . . ?
F10_6 C49_6 C47_6 112.7(13) . . ?
F11_6 C49_6 C47_6 105.6(13) . . ?
F12_6 C49_6 F10_6 105.8(14) . . ?
F12_6 C49_6 F11_6 105.7(18) . . ?
F12_6 C49_6 C47_6 113.3(13) . . ?
F13_6 C50_6 F14_6 106.6(17) . . ?
F13_6 C50_6 F15_6 103.5(15) . . ?
F13_6 C50_6 C47_6 112.7(14) . . ?
F14_6 C50_6 C47_6 106.6(15) . . ?
F15_6 C50_6 F14_6 119.9(19) . . ?
F15_6 C50_6 C47_6 107.7(12) . . ?
C47_7 O1_7 Al3 158.7(18) . . ?
O1_7 C47_7 C48_7 113.8(14) . . ?
O1_7 C47_7 C49_7 116.5(13) . . ?
O1_7 C47_7 C50_7 107.7(13) . . ?
C48_7 C47_7 C50_7 106.1(12) . . ?
C49_7 C47_7 C48_7 107.3(12) . . ?
C49_7 C47_7 C50_7 104.5(12) . . ?
F7_7 C48_7 F8_7 105.1(18) . . ?
F7_7 C48_7 F9_7 104.0(17) . . ?
F7_7 C48_7 C47_7 115.8(16) . . ?
F8_7 C48_7 F9_7 113.0(18) . . ?
F8_7 C48_7 C47_7 109.8(15) . . ?
F9_7 C48_7 C47_7 109.2(15) . . ?
F10_7 C49_7 F11_7 112.8(17) . . ?
F10_7 C49_7 C47_7 111.7(14) . . ?
F11_7 C49_7 C47_7 105.9(15) . . ?
F12_7 C49_7 F10_7 104.6(17) . . ?
F12_7 C49_7 F11_7 109.9(18) . . ?
F12_7 C49_7 C47_7 112.1(16) . . ?
F13_7 C50_7 F14_7 104.1(16) . . ?
F13_7 C50_7 F15_7 109.4(18) . . ?
F13_7 C50_7 C47_7 110.8(15) . . ?
F14_7 C50_7 F15_7 117.8(19) . . ?
F14_7 C50_7 C47_7 107.0(14) . . ?
F15_7 C50_7 C47_7 107.7(15) . . ?
C47_8 O1_8 Al4 158.6(5) . . ?
O1_8 C47_8 C48_8 110.9(6) . . ?
O1_8 C47_8 C49_8 111.2(5) . . ?
O1_8 C47_8 C50_8 107.5(6) . . ?
C49_8 C47_8 C48_8 107.8(6) . . ?
C49_8 C47_8 C50_8 110.8(6) . . ?
C50_8 C47_8 C48_8 108.6(6) . . ?
F7_8 C48_8 F8_8 106.9(8) . . ?
F7_8 C48_8 F9_8 110.8(11) . . ?
F7_8 C48_8 C47_8 113.6(7) . . ?
F8_8 C48_8 C47_8 110.6(8) . . ?
F9_8 C48_8 F8_8 103.9(9) . . ?
F9_8 C48_8 C47_8 110.6(7) . . ?
F10_8 C49_8 F11_8 106.5(7) . . ?
F10_8 C49_8 C47_8 112.3(6) . . ?
F11_8 C49_8 C47_8 114.6(6) . . ?
F12_8 C49_8 F10_8 105.1(8) . . ?
F12_8 C49_8 F11_8 105.9(8) . . ?
F12_8 C49_8 C47_8 111.7(6) . . ?
F13_8 C50_8 F14_8 106.8(9) . . ?
F13_8 C50_8 C47_8 113.0(7) . . ?
F14_8 C50_8 C47_8 109.9(7) . . ?
F15_8 C50_8 F13_8 104.2(8) . . ?
F15_8 C50_8 F14_8 109.3(9) . . ?
F15_8 C50_8 C47_8 113.3(7) . . ?
C47_9 O1_9 Al3 163(2) . . ?
O1_9 C47_9 C48_9 112.3(13) . . ?
O1_9 C47_9 C49_9 111.6(14) . . ?
O1_9 C47_9 C50_9 108.0(13) . . ?
C49_9 C47_9 C48_9 109.5(12) . . ?
C49_9 C47_9 C50_9 105.9(12) . . ?
C50_9 C47_9 C48_9 109.3(11) . . ?
F7_9 C48_9 F8_9 108.3(15) . . ?
F7_9 C48_9 F9_9 109.5(16) . . ?
F7_9 C48_9 C47_9 112.1(13) . . ?
F8_9 C48_9 F9_9 104.9(16) . . ?
F8_9 C48_9 C47_9 113.3(13) . . ?
F9_9 C48_9 C47_9 108.5(13) . . ?
F10_9 C49_9 C47_9 104.5(15) . . ?
F11_9 C49_9 F10_9 113.3(19) . . ?
F11_9 C49_9 C47_9 112.7(16) . . ?
F12_9 C49_9 F10_9 107.7(16) . . ?
F12_9 C49_9 F11_9 107.5(17) . . ?
F12_9 C49_9 C47_9 111.1(15) . . ?
F13_9 C50_9 F14_9 105.0(18) . . ?
F13_9 C50_9 F15_9 104.0(17) . . ?
F13_9 C50_9 C47_9 111.6(15) . . ?
F14_9 C50_9 C47_9 110.1(13) . . ?
F15_9 C50_9 F14_9 114.5(18) . . ?
F15_9 C50_9 C47_9 111.3(14) . . ?
C47_10 O1_10 Al4 167.8(15) . . ?
O1_10 C47_10 C48_10 109.4(13) . . ?
O1_10 C47_10 C49_10 115.4(14) . . ?
O1_10 C47_10 C50_10 106.2(12) . . ?
C49_10 C47_10 C48_10 109.4(12) . . ?
C49_10 C47_10 C50_10 107.4(12) . . ?
C50_10 C47_10 C48_10 109.0(12) . . ?
F7_10 C48_10 F8_10 103.1(17) . . ?
F7_10 C48_10 F9_10 113.4(18) . . ?
F7_10 C48_10 C47_10 120.2(16) . . ?
F8_10 C48_10 C47_10 110.8(15) . . ?
F9_10 C48_10 F8_10 101.1(18) . . ?
F9_10 C48_10 C47_10 106.6(13) . . ?
F10_10 C49_10 F11_10 112.1(18) . . ?
F10_10 C49_10 C47_10 110.2(13) . . ?
F11_10 C49_10 C47_10 113.5(14) . . ?
F12_10 C49_10 F10_10 108.8(17) . . ?
F12_10 C49_10 F11_10 99.6(17) . . ?
F12_10 C49_10 C47_10 112.2(15) . . ?
F13_10 C50_10 F14_10 111.0(18) . . ?
F13_10 C50_10 F15_10 106.1(19) . . ?
F13_10 C50_10 C47_10 110.3(16) . . ?
F14_10 C50_10 F15_10 110.1(19) . . ?
F14_10 C50_10 C47_10 110.3(14) . . ?
F15_10 C50_10 C47_10 109.0(15) . . ?
C47_11 O1_11 Al4 153.3(17) . . ?
O1_11 C47_11 C48_11 106.7(13) . . ?
O1_11 C47_11 C49_11 117.1(15) . . ?
O1_11 C47_11 C50_11 103.2(12) . . ?
C49_11 C47_11 C48_11 110.5(12) . . ?
C49_11 C47_11 C50_11 113.3(12) . . ?
C50_11 C47_11 C48_11 105.1(12) . . ?
F7_11 C48_11 F8_11 104.3(17) . . ?
F7_11 C48_11 F9_11 112.9(19) . . ?
F7_11 C48_11 C47_11 115.7(16) . . ?
F8_11 C48_11 C47_11 110.2(14) . . ?
F9_11 C48_11 F8_11 102.0(18) . . ?
F9_11 C48_11 C47_11 110.7(14) . . ?
F10_11 C49_11 F11_11 109.6(18) . . ?
F10_11 C49_11 C47_11 116.2(14) . . ?
F11_11 C49_11 C47_11 112.9(16) . . ?
F12_11 C49_11 F10_11 98.7(15) . . ?
F12_11 C49_11 F11_11 110.2(18) . . ?
F12_11 C49_11 C47_11 108.1(13) . . ?
F13_11 C50_11 F14_11 103.5(16) . . ?
F13_11 C50_11 F15_11 110.5(19) . . ?
F13_11 C50_11 C47_11 100.3(14) . . ?
F14_11 C50_11 F15_11 121.2(18) . . ?
F14_11 C50_11 C47_11 109.3(13) . . ?
F15_11 C50_11 C47_11 109.9(16) . . ?
C47_12 O1_12 Al3 153.4(12) . . ?
O1_12 C47_12 C48_12 99.8(11) . . ?
O1_12 C47_12 C49_12 112.1(12) . . ?
O1_12 C47_12 C50_12 109.5(12) . . ?
C49_12 C47_12 C48_12 113.4(11) . . ?
C50_12 C47_12 C48_12 111.2(12) . . ?
C50_12 C47_12 C49_12 110.5(11) . . ?
F7_12 C48_12 F8_12 112.0(17) . . ?
F7_12 C48_12 F9_12 109.4(17) . . ?
F7_12 C48_12 C47_12 117.9(16) . . ?
F8_12 C48_12 C47_12 107.3(14) . . ?
F9_12 C48_12 F8_12 105.1(15) . . ?
F9_12 C48_12 C47_12 104.1(12) . . ?
F10_12 C49_12 F11_12 116.5(16) . . ?
F10_12 C49_12 C47_12 111.7(13) . . ?
F11_12 C49_12 C47_12 110.3(12) . . ?
F12_12 C49_12 F10_12 104.8(17) . . ?
F12_12 C49_12 F11_12 104.2(17) . . ?
F12_12 C49_12 C47_12 108.7(15) . . ?
F13_12 C50_12 F14_12 104.0(16) . . ?
F13_12 C50_12 F15_12 110.4(18) . . ?
F13_12 C50_12 C47_12 110.9(15) . . ?
F14_12 C50_12 F15_12 114.9(19) . . ?
F14_12 C50_12 C47_12 108.5(14) . . ?
F15_12 C50_12 C47_12 108.0(13) . . ?
C47_13 O1_13 Al3 151.2(7) . . ?
O1_13 C47_13 C48_13 118.0(9) . . ?
O1_13 C47_13 C49_13 111.2(9) . . ?
O1_13 C47_13 C50_13 107.5(8) . . ?
C48_13 C47_13 C50_13 105.6(9) . . ?
C49_13 C47_13 C48_13 106.1(9) . . ?
C49_13 C47_13 C50_13 108.1(9) . . ?
F7_13 C48_13 F8_13 105.8(15) . . ?
F7_13 C48_13 F9_13 108.9(14) . . ?
F7_13 C48_13 C47_13 114.0(12) . . ?
F8_13 C48_13 C47_13 108.7(11) . . ?
F9_13 C48_13 F8_13 107.2(15) . . ?
F9_13 C48_13 C47_13 111.8(12) . . ?
F10_13 C49_13 F11_13 119.1(15) . . ?
F10_13 C49_13 C47_13 110.5(11) . . ?
F11_13 C49_13 C47_13 110.2(10) . . ?
F12_13 C49_13 F10_13 101.7(12) . . ?
F12_13 C49_13 F11_13 101.1(10) . . ?
F12_13 C49_13 C47_13 113.7(10) . . ?
F13_13 C50_13 F14_13 105.4(12) . . ?
F13_13 C50_13 C47_13 112.3(9) . . ?
F14_13 C50_13 C47_13 105.4(10) . . ?
F15_13 C50_13 F13_13 107.2(10) . . ?
F15_13 C50_13 F14_13 111.0(13) . . ?
F15_13 C50_13 C47_13 115.1(9) . . ?
C47_14 O1_14 Al3 144.9(9) . . ?
O1_14 C47_14 C48_14 111.1(10) . . ?
O1_14 C47_14 C49_14 110.7(10) . . ?
O1_14 C47_14 C50_14 106.6(9) . . ?
C49_14 C47_14 C48_14 106.3(9) . . ?
C49_14 C47_14 C50_14 115.1(9) . . ?
C50_14 C47_14 C48_14 107.0(9) . . ?
F7_14 C48_14 F8_14 106.7(11) . . ?
F7_14 C48_14 C47_14 114.5(11) . . ?
F8_14 C48_14 C47_14 111.3(11) . . ?
F9_14 C48_14 F7_14 108.9(13) . . ?
F9_14 C48_14 F8_14 106.6(12) . . ?
F9_14 C48_14 C47_14 108.5(9) . . ?
F10_14 C49_14 F11_14 109.3(12) . . ?
F10_14 C49_14 C47_14 115.0(12) . . ?
F11_14 C49_14 C47_14 110.1(11) . . ?
F12_14 C49_14 F10_14 104.7(13) . . ?
F12_14 C49_14 F11_14 103.9(12) . . ?
F12_14 C49_14 C47_14 113.2(11) . . ?
F13_14 C50_14 F14_14 105.3(12) . . ?
F13_14 C50_14 C47_14 112.0(9) . . ?
F14_14 C50_14 C47_14 112.2(10) . . ?
F15_14 C50_14 F13_14 106.6(11) . . ?
F15_14 C50_14 F14_14 109.3(13) . . ?
F15_14 C50_14 C47_14 111.1(10) . . ?
C47_15 O1_15 Al4 151.6(8) . . ?
O1_15 C47_15 C48_15 108.0(7) . . ?
O1_15 C47_15 C49_15 111.2(9) . . ?
O1_15 C47_15 C50_15 110.7(9) . . ?
C48_15 C47_15 C50_15 107.0(8) . . ?
C49_15 C47_15 C48_15 111.2(8) . . ?
C49_15 C47_15 C50_15 108.6(8) . . ?
F7_15 C48_15 F8_15 108.3(10) . . ?
F7_15 C48_15 F9_15 105.7(11) . . ?
F7_15 C48_15 C47_15 114.6(8) . . ?
F8_15 C48_15 F9_15 101.8(12) . . ?
F8_15 C48_15 C47_15 115.4(9) . . ?
F9_15 C48_15 C47_15 109.8(9) . . ?
F10_15 C49_15 F11_15 110.9(10) . . ?
F10_15 C49_15 C47_15 113.6(9) . . ?
F11_15 C49_15 C47_15 108.0(9) . . ?
F12_15 C49_15 F10_15 107.7(11) . . ?
F12_15 C49_15 F11_15 106.6(12) . . ?
F12_15 C49_15 C47_15 109.9(9) . . ?
F13_15 C50_15 F14_15 113.4(12) . . ?
F13_15 C50_15 F15_15 109.1(13) . . ?
F13_15 C50_15 C47_15 109.9(10) . . ?
F14_15 C50_15 C47_15 110.3(11) . . ?
F15_15 C50_15 F14_15 105.3(11) . . ?
F15_15 C50_15 C47_15 108.6(10) . . ?
C47_16 O1_16 Al4 153.9(11) . . ?
O1_16 C47_16 C48_16 111.8(11) . . ?
O1_16 C47_16 C49_16 105.7(9) . . ?
O1_16 C47_16 C50_16 110.7(10) . . ?
C49_16 C47_16 C48_16 110.6(9) . . ?
C49_16 C47_16 C50_16 107.8(9) . . ?
C50_16 C47_16 C48_16 110.1(9) . . ?
F7_16 C48_16 F8_16 108.6(15) . . ?
F7_16 C48_16 F9_16 114.2(16) . . ?
F7_16 C48_16 C47_16 111.5(12) . . ?
F8_16 C48_16 C47_16 111.2(11) . . ?
F9_16 C48_16 F8_16 97.4(13) . . ?
F9_16 C48_16 C47_16 113.1(12) . . ?
F10_16 C49_16 F11_16 114.0(13) . . ?
F10_16 C49_16 C47_16 111.4(9) . . ?
F11_16 C49_16 C47_16 112.7(10) . . ?
F12_16 C49_16 F10_16 103.6(11) . . ?
F12_16 C49_16 F11_16 102.5(13) . . ?
F12_16 C49_16 C47_16 111.9(10) . . ?
F13_16 C50_16 F14_16 104.3(10) . . ?
F13_16 C50_16 F15_16 105.9(15) . . ?
F13_16 C50_16 C47_16 111.0(9) . . ?
F14_16 C50_16 C47_16 110.7(10) . . ?
F15_16 C50_16 F14_16 112.3(13) . . ?
F15_16 C50_16 C47_16 112.2(10) . . ?
C47_17 O1_17 Al3 152.1(11) . . ?
O1_17 C47_17 C48_17 107.8(11) . . ?
O1_17 C47_17 C49_17 112.8(10) . . ?
O1_17 C47_17 C50_17 107.0(9) . . ?
C49_17 C47_17 C48_17 106.7(9) . . ?
C50_17 C47_17 C48_17 113.0(9) . . ?
C50_17 C47_17 C49_17 109.6(9) . . ?
F7_17 C48_17 F8_17 108.6(14) . . ?
F7_17 C48_17 F9_17 114.4(13) . . ?
F7_17 C48_17 C47_17 110.6(10) . . ?
F8_17 C48_17 F9_17 106.5(12) . . ?
F8_17 C48_17 C47_17 106.9(11) . . ?
F9_17 C48_17 C47_17 109.5(10) . . ?
F10_17 C49_17 F11_17 115.6(15) . . ?
F10_17 C49_17 C47_17 107.7(11) . . ?
F11_17 C49_17 C47_17 110.0(11) . . ?
F12_17 C49_17 F10_17 106.4(12) . . ?
F12_17 C49_17 F11_17 108.0(13) . . ?
F12_17 C49_17 C47_17 108.9(10) . . ?
F13_17 C50_17 F14_17 104.8(11) . . ?
F13_17 C50_17 F15_17 108.0(11) . . ?
F13_17 C50_17 C47_17 112.4(10) . . ?
F14_17 C50_17 F15_17 110.1(12) . . ?
F14_17 C50_17 C47_17 112.8(9) . . ?
F15_17 C50_17 C47_17 108.6(10) . . ?
C47_18 O1_18 Al1 161.3(9) . . ?
O1_18 C47_18 C48_18 108.1(9) . . ?
O1_18 C47_18 C49_18 114.5(9) . . ?
O1_18 C47_18 C50_18 102.2(9) . . ?
C49_18 C47_18 C48_18 107.9(9) . . ?
C49_18 C47_18 C50_18 113.4(10) . . ?
C50_18 C47_18 C48_18 110.6(9) . . ?
F7_18 C48_18 F8_18 111.3(13) . . ?
F7_18 C48_18 F9_18 113.2(14) . . ?
F7_18 C48_18 C47_18 111.6(11) . . ?
F8_18 C48_18 C47_18 105.5(10) . . ?
F9_18 C48_18 F8_18 101.5(14) . . ?
F9_18 C48_18 C47_18 112.9(10) . . ?
F10_18 C49_18 F11_18 100.8(13) . . ?
F10_18 C49_18 C47_18 111.4(10) . . ?
F11_18 C49_18 C47_18 119.5(12) . . ?
F12_18 C49_18 F10_18 108.0(16) . . ?
F12_18 C49_18 F11_18 105.0(15) . . ?
F12_18 C49_18 C47_18 111.2(11) . . ?
F13_18 C50_18 F14_18 103.2(13) . . ?
F13_18 C50_18 F15_18 98.2(14) . . ?
F13_18 C50_18 C47_18 110.7(13) . . ?
F14_18 C50_18 C47_18 102.8(9) . . ?
F15_18 C50_18 F14_18 134.4(15) . . ?
F15_18 C50_18 C47_18 106.5(9) . . ?
C47_19 O1_19 Al2 157.4(16) . . ?
O1_19 C47_19 C48_19 107.9(12) . . ?
O1_19 C47_19 C49_19 115.0(12) . . ?
O1_19 C47_19 C50_19 111.3(11) . . ?
C49_19 C47_19 C48_19 104.7(10) . . ?
C49_19 C47_19 C50_19 109.8(10) . . ?
C50_19 C47_19 C48_19 107.7(10) . . ?
F7_19 C48_19 F8_19 108.5(14) . . ?
F7_19 C48_19 F9_19 112.0(14) . . ?
F7_19 C48_19 C47_19 116.2(12) . . ?
F8_19 C48_19 C47_19 100.4(12) . . ?
F9_19 C48_19 F8_19 110.2(17) . . ?
F9_19 C48_19 C47_19 109.0(11) . . ?
F10_19 C49_19 F11_19 110.0(15) . . ?
F10_19 C49_19 C47_19 117.1(13) . . ?
F11_19 C49_19 C47_19 107.6(11) . . ?
F12_19 C49_19 F10_19 97.6(14) . . ?
F12_19 C49_19 F11_19 113.3(14) . . ?
F12_19 C49_19 C47_19 111.2(11) . . ?
F13_19 C50_19 F14_19 106.6(14) . . ?
F13_19 C50_19 F15_19 106.6(14) . . ?
F13_19 C50_19 C47_19 114.8(12) . . ?
F14_19 C50_19 C47_19 108.8(13) . . ?
F15_19 C50_19 F14_19 104.9(16) . . ?
F15_19 C50_19 C47_19 114.4(11) . . ?
C47_20 O1_20 Al1 155.2(11) . . ?
O1_20 C47_20 C48_20 111.8(11) . . ?
O1_20 C47_20 C49_20 108.3(10) . . ?
O1_20 C47_20 C50_20 110.3(11) . . ?
C49_20 C47_20 C48_20 106.2(10) . . ?
C50_20 C47_20 C48_20 109.6(10) . . ?
C50_20 C47_20 C49_20 110.6(10) . . ?
F7_20 C48_20 F8_20 111.0(15) . . ?
F7_20 C48_20 F9_20 115.5(15) . . ?
F7_20 C48_20 C47_20 113.1(12) . . ?
F8_20 C48_20 C47_20 106.9(12) . . ?
F9_20 C48_20 F8_20 103.8(15) . . ?
F9_20 C48_20 C47_20 105.9(11) . . ?
F10_20 C49_20 F11_20 105.4(14) . . ?
F10_20 C49_20 C47_20 111.8(12) . . ?
F11_20 C49_20 C47_20 110.3(11) . . ?
F12_20 C49_20 F10_20 108.9(15) . . ?
F12_20 C49_20 F11_20 113.0(16) . . ?
F12_20 C49_20 C47_20 107.5(12) . . ?
F13_20 C50_20 F14_20 104.2(14) . . ?
F13_20 C50_20 F15_20 110.2(13) . . ?
F13_20 C50_20 C47_20 114.6(12) . . ?
F14_20 C50_20 C47_20 107.8(12) . . ?
F15_20 C50_20 F14_20 108.4(14) . . ?
F15_20 C50_20 C47_20 111.3(10) . . ?
C47_21 O1_21 Al1 153.8(9) . . ?
O1_21 C47_21 C48_21 112.2(10) . . ?
O1_21 C47_21 C49_21 113.0(9) . . ?
O1_21 C47_21 C50_21 110.6(9) . . ?
C48_21 C47_21 C50_21 107.4(9) . . ?
C49_21 C47_21 C48_21 106.5(10) . . ?
C49_21 C47_21 C50_21 106.9(10) . . ?
F7_21 C48_21 F8_21 106.9(15) . . ?
F7_21 C48_21 F9_21 111.0(14) . . ?
F7_21 C48_21 C47_21 113.9(12) . . ?
F8_21 C48_21 C47_21 106.5(11) . . ?
F9_21 C48_21 F8_21 107.6(15) . . ?
F9_21 C48_21 C47_21 110.7(12) . . ?
F10_21 C49_21 F11_21 109.0(14) . . ?
F10_21 C49_21 C47_21 112.2(11) . . ?
F11_21 C49_21 C47_21 107.3(10) . . ?
F12_21 C49_21 F10_21 110.5(15) . . ?
F12_21 C49_21 F11_21 106.9(15) . . ?
F12_21 C49_21 C47_21 110.8(12) . . ?
F13_21 C50_21 F14_21 109.3(13) . . ?
F13_21 C50_21 F15_21 109.5(13) . . ?
F13_21 C50_21 C47_21 106.1(10) . . ?
F14_21 C50_21 F15_21 109.2(13) . . ?
F14_21 C50_21 C47_21 112.0(11) . . ?
F15_21 C50_21 C47_21 110.6(11) . . ?
C47_2 O1_2 Al1 148.0(10) . . ?
O1_2 C47_2 C48_2 108.8(10) . . ?
O1_2 C47_2 C49_2 108.6(10) . . ?
O1_2 C47_2 C50_2 111.2(11) . . ?
C49_2 C47_2 C48_2 109.4(10) . . ?
C50_2 C47_2 C48_2 110.2(10) . . ?
C50_2 C47_2 C49_2 108.7(10) . . ?
F7_2 C48_2 F8_2 106.7(15) . . ?
F7_2 C48_2 F9_2 109.2(14) . . ?
F7_2 C48_2 C47_2 111.4(13) . . ?
F8_2 C48_2 C47_2 107.9(11) . . ?
F9_2 C48_2 F8_2 106.9(14) . . ?
F9_2 C48_2 C47_2 114.4(11) . . ?
F10_2 C49_2 F11_2 109.9(15) . . ?
F10_2 C49_2 C47_2 112.5(12) . . ?
F11_2 C49_2 C47_2 108.3(12) . . ?
F12_2 C49_2 F10_2 106.2(14) . . ?
F12_2 C49_2 F11_2 111.3(15) . . ?
F12_2 C49_2 C47_2 108.7(10) . . ?
F13_2 C50_2 F14_2 108.0(15) . . ?
F13_2 C50_2 C47_2 112.8(12) . . ?
F14_2 C50_2 C47_2 111.5(11) . . ?
F15_2 C50_2 F13_2 101.4(15) . . ?
F15_2 C50_2 F14_2 108.0(15) . . ?
F15_2 C50_2 C47_2 114.6(12) . . ?

loop_
_geom_bond_atom_site_label_1
_geom_bond_atom_site_label_2
_geom_bond_distance
_geom_bond_site_symmetry_2
_geom_bond_publ_flag
Dy1 F1 2.393(3) . ?
Dy1 F2 2.427(3) . ?
Dy1 F3 2.389(4) . ?
Dy1 F4 2.363(4) . ?
Dy1 F5 2.432(4) . ?
Dy1 F6 2.410(3) . ?
Dy1 C1 2.563(5) . ?
Dy1 C2 2.560(5) . ?
Dy1 C3 2.574(5) . ?
Dy1 C4 2.597(5) . ?
Dy1 C5 2.573(5) . ?
Al1 F7 1.764(3) . ?
Al1 O1_4 1.616(15) . ?
Al1 O1_6 1.736(12) . ?
Al1 O1_18 1.645(9) . ?
Al1 O1_20 1.712(11) . ?
Al1 O1_21 1.701(8) . ?
Al1 O1_2 1.683(10) . ?
Al2 F7 1.765(3) . ?
Al2 O1_1 1.684(5) . ?
Al2 O1_3 1.673(5) . ?
Al2 O1_5 1.643(17) . ?
Al2 O1_19 1.705(12) . ?
Al3 F8 1.760(3) . ?
Al3 O1_7 1.733(11) . ?
Al3 O1_9 1.651(11) . ?
Al3 O1_12 1.633(10) . ?
Al3 O1_13 1.725(7) . ?
Al3 O1_14 1.704(8) . ?
Al3 O1_17 1.641(7) . ?
Al4 F8 1.762(3) . ?
Al4 O1_8 1.678(5) . ?
Al4 O1_10 1.674(10) . ?
Al4 O1_11 1.677(11) . ?
Al4 O1_15 1.680(7) . ?
Al4 O1_16 1.672(8) . ?
F1 C11 1.404(6) . ?
F2 C17 1.410(6) . ?
F3 C23 1.422(7) . ?
F4 C29 1.367(5) . ?
F5 C35 1.416(7) . ?
F6 C41 1.438(6) . ?
F9 C50 1.331(18) . ?
C1 C2 1.405(9) . ?
C1 C5 1.406(9) . ?
C1 C6 1.507(8) . ?
C2 C3 1.413(8) . ?
C2 C7 1.532(8) . ?
C3 C4 1.406(8) . ?
C3 C8 1.511(9) . ?
C4 C5 1.437(8) . ?
C4 C9 1.488(8) . ?
C5 C10 1.514(9) . ?
C6 H6A 0.9800 . ?
C6 H6B 0.9800 . ?
C6 H6C 0.9800 . ?
C7 H7A 0.9800 . ?
C7 H7B 0.9800 . ?
C7 H7C 0.9800 . ?
C8 H8A 0.9800 . ?
C8 H8B 0.9800 . ?
C8 H8C 0.9800 . ?
C9 H9A 0.9800 . ?
C9 H9B 0.9800 . ?
C9 H9C 0.9800 . ?
C10 H10A 0.9800 . ?
C10 H10B 0.9800 . ?
C10 H10C 0.9800 . ?
C11 C12 1.370(10) . ?
C11 C16 1.337(10) . ?
C12 H12 0.9500 . ?
C12 C13 1.352(10) . ?
C13 H13 0.9500 . ?
C13 C14 1.329(14) . ?
C14 H14 0.9500 . ?
C14 C15 1.333(15) . ?
C15 H15 0.9500 . ?
C15 C16 1.432(12) . ?
C16 H16 0.9500 . ?
C17 C18 1.343(9) . ?
C17 C22 1.368(9) . ?
C18 H18 0.9500 . ?
C18 C19 1.367(10) . ?
C19 H19 0.9500 . ?
C19 C20 1.350(12) . ?
C20 H20 0.9500 . ?
C20 C21 1.352(12) . ?
C21 H21 0.9500 . ?
C21 C22 1.375(10) . ?
C22 H22 0.9500 . ?
C23 C24 1.350(12) . ?
C23 C28 1.371(11) . ?
C24 H24 0.9500 . ?
C24 C25 1.368(13) . ?
C25 H25 0.9500 . ?
C25 C26 1.46(2) . ?
C26 H26 0.9500 . ?
C26 C27 1.322(19) . ?
C27 H27 0.9500 . ?
C27 C28 1.411(14) . ?
C28 H28 0.9500 . ?
C29 C30 1.3900 . ?
C29 C34 1.3900 . ?
C30 H30 0.9500 . ?
C30 C31 1.3900 . ?
C31 H31 0.9500 . ?
C31 C32 1.3900 . ?
C32 H32 0.9500 . ?
C32 C33 1.3900 . ?
C33 H33 0.9500 . ?
C33 C34 1.3900 . ?
C34 H34 0.9500 . ?
C35 C36 1.337(10) . ?
C35 C40 1.353(9) . ?
C36 H36 0.9500 . ?
C36 C37 1.378(11) . ?
C37 H37 0.9500 . ?
C37 C38 1.361(13) . ?
C38 H38 0.9500 . ?
C38 C39 1.385(14) . ?
C39 H39 0.9500 . ?
C39 C40 1.395(11) . ?
C40 H40 0.9500 . ?
C41 C42 1.333(10) . ?
C41 C46 1.367(10) . ?
C42 H42 0.9500 . ?
C42 C43 1.413(11) . ?
C43 H43 0.9500 . ?
C43 C44 1.358(14) . ?
C44 H44 0.9500 . ?
C44 C45 1.334(15) . ?
C45 H45 0.9500 . ?
C45 C46 1.419(14) . ?
C46 H46 0.9500 . ?
C47 H47 0.9500 . ?
C47 C48 1.3900 . ?
C47 C52 1.3900 . ?
C48 H48 0.9500 . ?
C48 C49 1.3900 . ?
C49 H49 0.9500 . ?
C49 C50 1.3900 . ?
C50 C51 1.3900 . ?
C51 H51 0.9500 . ?
C51 C52 1.3900 . ?
C52 H52 0.9500 . ?
C53 H53A 0.9800 . ?
C53 H53B 0.9800 . ?
C53 H53C 0.9800 . ?
C53 C54 1.50(2) . ?
C54 H54A 0.9900 . ?
C54 H54B 0.9900 . ?
C54 C55 1.51(2) . ?
C55 H55A 0.9900 . ?
C55 H55B 0.9900 . ?
C55 C56 1.53(2) . ?
C56 H56A 0.9900 . ?
C56 H56B 0.9900 . ?
C56 C57 1.50(2) . ?
C57 H57A 0.9900 . ?
C57 H57B 0.9900 . ?
C57 C58 1.462(19) . ?
C58 H58A 0.9800 . ?
C58 H58B 0.9800 . ?
C58 H58C 0.9800 . ?
F7_1 C48_1 1.212(11) . ?
F8_1 C48_1 1.339(12) . ?
F9_1 C48_1 1.284(12) . ?
F10_1 C49_1 1.312(10) . ?
F11_1 C49_1 1.333(12) . ?
F12_1 C49_1 1.308(12) . ?
F13_1 C50_1 1.339(12) . ?
F14_1 C50_1 1.283(12) . ?
F15_1 C50_1 1.295(12) . ?
O1_1 C47_1 1.326(7) . ?
C47_1 C48_1 1.566(11) . ?
C47_1 C49_1 1.498(11) . ?
C47_1 C50_1 1.503(10) . ?
F7_3 C48_3 1.274(11) . ?
F8_3 C48_3 1.350(12) . ?
F9_3 C48_3 1.292(11) . ?
F10_3 C49_3 1.297(10) . ?
F11_3 C49_3 1.302(11) . ?
F12_3 C49_3 1.344(11) . ?
F13_3 C50_3 1.341(10) . ?
F14_3 C50_3 1.290(11) . ?
F15_3 C50_3 1.325(11) . ?
O1_3 C47_3 1.367(8) . ?
C47_3 C48_3 1.523(10) . ?
C47_3 C49_3 1.511(11) . ?
C47_3 C50_3 1.515(10) . ?
F7_4 C48_4 1.302(14) . ?
F8_4 C48_4 1.342(14) . ?
F9_4 C48_4 1.322(14) . ?
F10_4 C49_4 1.301(13) . ?
F11_4 C49_4 1.322(14) . ?
F12_4 C49_4 1.333(14) . ?
F13_4 C50_4 1.353(14) . ?
F14_4 C50_4 1.297(14) . ?
F15_4 C50_4 1.305(14) . ?
O1_4 C47_4 1.352(12) . ?
C47_4 C48_4 1.530(13) . ?
C47_4 C49_4 1.525(13) . ?
C47_4 C50_4 1.527(13) . ?
F7_5 C48_5 1.289(14) . ?
F8_5 C48_5 1.371(15) . ?
F9_5 C48_5 1.318(14) . ?
F10_5 C49_5 1.311(14) . ?
F11_5 C49_5 1.317(14) . ?
F12_5 C49_5 1.328(15) . ?
F13_5 C50_5 1.334(14) . ?
F14_5 C50_5 1.319(14) . ?
F15_5 C50_5 1.301(14) . ?
O1_5 C47_5 1.329(12) . ?
C47_5 C48_5 1.521(13) . ?
C47_5 C49_5 1.516(13) . ?
C47_5 C50_5 1.537(13) . ?
F7_6 C48_6 1.288(13) . ?
F8_6 C48_6 1.371(14) . ?
F9_6 C48_6 1.320(14) . ?
F10_6 C49_6 1.310(14) . ?
F11_6 C49_6 1.318(14) . ?
F12_6 C49_6 1.322(14) . ?
F13_6 C50_6 1.339(14) . ?
F14_6 C50_6 1.304(14) . ?
F15_6 C50_6 1.303(14) . ?
O1_6 C47_6 1.349(12) . ?
C47_6 C48_6 1.526(13) . ?
C47_6 C49_6 1.509(13) . ?
C47_6 C50_6 1.527(13) . ?
F7_7 C48_7 1.287(14) . ?
F8_7 C48_7 1.317(14) . ?
F9_7 C48_7 1.347(14) . ?
F10_7 C49_7 1.309(14) . ?
F11_7 C49_7 1.325(14) . ?
F12_7 C49_7 1.325(14) . ?
F13_7 C50_7 1.351(14) . ?
F14_7 C50_7 1.295(14) . ?
F15_7 C50_7 1.298(14) . ?
O1_7 C47_7 1.372(12) . ?
C47_7 C48_7 1.516(13) . ?
C47_7 C49_7 1.516(13) . ?
C47_7 C50_7 1.553(13) . ?
F7_8 C48_8 1.289(10) . ?
F8_8 C48_8 1.322(10) . ?
F9_8 C48_8 1.286(10) . ?
F10_8 C49_8 1.304(9) . ?
F11_8 C49_8 1.304(8) . ?
F12_8 C49_8 1.293(9) . ?
F13_8 C50_8 1.304(9) . ?
F14_8 C50_8 1.304(10) . ?
F15_8 C50_8 1.279(9) . ?
O1_8 C47_8 1.347(7) . ?
C47_8 C48_8 1.528(10) . ?
C47_8 C49_8 1.517(8) . ?
C47_8 C50_8 1.534(9) . ?
F7_9 C48_9 1.291(13) . ?
F8_9 C48_9 1.313(13) . ?
F9_9 C48_9 1.335(14) . ?
F10_9 C49_9 1.334(14) . ?
F11_9 C49_9 1.321(14) . ?
F12_9 C49_9 1.314(13) . ?
F13_9 C50_9 1.345(14) . ?
F14_9 C50_9 1.306(14) . ?
F15_9 C50_9 1.295(14) . ?
O1_9 C47_9 1.344(12) . ?
C47_9 C48_9 1.516(13) . ?
C47_9 C49_9 1.511(13) . ?
C47_9 C50_9 1.532(13) . ?
F7_10 C48_10 1.251(14) . ?
F8_10 C48_10 1.355(15) . ?
F9_10 C48_10 1.331(14) . ?
F10_10 C49_10 1.329(14) . ?
F11_10 C49_10 1.293(14) . ?
F12_10 C49_10 1.320(14) . ?
F13_10 C50_10 1.336(14) . ?
F14_10 C50_10 1.302(14) . ?
F15_10 C50_10 1.311(14) . ?
O1_10 C47_10 1.337(12) . ?
C47_10 C48_10 1.534(13) . ?
C47_10 C49_10 1.496(13) . ?
C47_10 C50_10 1.539(13) . ?
F7_11 C48_11 1.261(14) . ?
F8_11 C48_11 1.346(15) . ?
F9_11 C48_11 1.316(15) . ?
F10_11 C49_11 1.322(14) . ?
F11_11 C49_11 1.317(14) . ?
F12_11 C49_11 1.313(14) . ?
F13_11 C50_11 1.345(14) . ?
F14_11 C50_11 1.312(14) . ?
F15_11 C50_11 1.297(14) . ?
O1_11 C47_11 1.348(12) . ?
C47_11 C48_11 1.536(13) . ?
C47_11 C49_11 1.487(13) . ?
C47_11 C50_11 1.540(13) . ?
F7_12 C48_12 1.256(13) . ?
F8_12 C48_12 1.357(14) . ?
F9_12 C48_12 1.331(14) . ?
F10_12 C49_12 1.302(14) . ?
F11_12 C49_12 1.315(14) . ?
F12_12 C49_12 1.325(14) . ?
F13_12 C50_12 1.339(14) . ?
F14_12 C50_12 1.312(14) . ?
F15_12 C50_12 1.293(14) . ?
O1_12 C47_12 1.337(12) . ?
C47_12 C48_12 1.532(12) . ?
C47_12 C49_12 1.507(12) . ?
C47_12 C50_12 1.527(13) . ?
F7_13 C48_13 1.291(12) . ?
F8_13 C48_13 1.355(13) . ?
F9_13 C48_13 1.298(13) . ?
F10_13 C49_13 1.283(13) . ?
F11_13 C49_13 1.327(13) . ?
F12_13 C49_13 1.325(12) . ?
F13_13 C50_13 1.345(11) . ?
F14_13 C50_13 1.331(13) . ?
F15_13 C50_13 1.277(12) . ?
O1_13 C47_13 1.342(10) . ?
C47_13 C48_13 1.525(11) . ?
C47_13 C49_13 1.531(11) . ?
C47_13 C50_13 1.540(11) . ?
F7_14 C48_14 1.312(11) . ?
F8_14 C48_14 1.319(12) . ?
F9_14 C48_14 1.325(13) . ?
F10_14 C49_14 1.329(12) . ?
F11_14 C49_14 1.324(12) . ?
F12_14 C49_14 1.350(13) . ?
F13_14 C50_14 1.344(11) . ?
F14_14 C50_14 1.337(13) . ?
F15_14 C50_14 1.322(12) . ?
O1_14 C47_14 1.381(10) . ?
C47_14 C48_14 1.543(12) . ?
C47_14 C49_14 1.501(11) . ?
C47_14 C50_14 1.523(11) . ?
F7_15 C48_15 1.307(10) . ?
F8_15 C48_15 1.306(12) . ?
F9_15 C48_15 1.344(13) . ?
F10_15 C49_15 1.311(12) . ?
F11_15 C49_15 1.356(12) . ?
F12_15 C49_15 1.312(12) . ?
F13_15 C50_15 1.328(13) . ?
F14_15 C50_15 1.335(12) . ?
F15_15 C50_15 1.321(12) . ?
O1_15 C47_15 1.349(9) . ?
C47_15 C48_15 1.509(10) . ?
C47_15 C49_15 1.513(11) . ?
C47_15 C50_15 1.540(11) . ?
F7_16 C48_16 1.298(13) . ?
F8_16 C48_16 1.372(13) . ?
F9_16 C48_16 1.302(13) . ?
F10_16 C49_16 1.305(11) . ?
F11_16 C49_16 1.320(12) . ?
F12_16 C49_16 1.318(13) . ?
F13_16 C50_16 1.319(13) . ?
F14_16 C50_16 1.301(11) . ?
F15_16 C50_16 1.291(13) . ?
O1_16 C47_16 1.361(10) . ?
C47_16 C48_16 1.525(12) . ?
C47_16 C49_16 1.514(11) . ?
C47_16 C50_16 1.517(11) . ?
F7_17 C48_17 1.318(12) . ?
F8_17 C48_17 1.342(13) . ?
F9_17 C48_17 1.354(13) . ?
F10_17 C49_17 1.347(13) . ?
F11_17 C49_17 1.360(13) . ?
F12_17 C49_17 1.303(13) . ?
F13_17 C50_17 1.330(11) . ?
F14_17 C50_17 1.314(12) . ?
F15_17 C50_17 1.370(13) . ?
O1_17 C47_17 1.358(10) . ?
C47_17 C48_17 1.531(12) . ?
C47_17 C49_17 1.527(12) . ?
C47_17 C50_17 1.505(11) . ?
F7_18 C48_18 1.292(12) . ?
F8_18 C48_18 1.388(13) . ?
F9_18 C48_18 1.301(13) . ?
F10_18 C49_18 1.300(13) . ?
F11_18 C49_18 1.294(13) . ?
F12_18 C49_18 1.310(13) . ?
F13_18 C50_18 1.321(13) . ?
F14_18 C50_18 1.324(12) . ?
F15_18 C50_18 1.283(13) . ?
O1_18 C47_18 1.339(10) . ?
C47_18 C48_18 1.528(12) . ?
C47_18 C49_18 1.496(11) . ?
C47_18 C50_18 1.558(12) . ?
F7_19 C48_19 1.256(12) . ?
F8_19 C48_19 1.366(13) . ?
F9_19 C48_19 1.291(13) . ?
F10_19 C49_19 1.327(13) . ?
F11_19 C49_19 1.359(12) . ?
F12_19 C49_19 1.292(13) . ?
F13_19 C50_19 1.331(13) . ?
F14_19 C50_19 1.337(14) . ?
F15_19 C50_19 1.311(14) . ?
O1_19 C47_19 1.320(11) . ?
C47_19 C48_19 1.541(12) . ?
C47_19 C49_19 1.507(12) . ?
C47_19 C50_19 1.545(12) . ?
F7_20 C48_20 1.298(13) . ?
F8_20 C48_20 1.383(14) . ?
F9_20 C48_20 1.313(14) . ?
F10_20 C49_20 1.315(13) . ?
F11_20 C49_20 1.323(13) . ?
F12_20 C49_20 1.328(13) . ?
F13_20 C50_20 1.330(13) . ?
F14_20 C50_20 1.340(14) . ?
F15_20 C50_20 1.316(13) . ?
O1_20 C47_20 1.354(11) . ?
C47_20 C48_20 1.541(13) . ?
C47_20 C49_20 1.521(12) . ?
C47_20 C50_20 1.519(12) . ?
F7_21 C48_21 1.291(13) . ?
F8_21 C48_21 1.338(14) . ?
F9_21 C48_21 1.318(13) . ?
F10_21 C49_21 1.311(13) . ?
F11_21 C49_21 1.333(13) . ?
F12_21 C49_21 1.318(13) . ?
F13_21 C50_21 1.363(13) . ?
F14_21 C50_21 1.286(12) . ?
F15_21 C50_21 1.309(13) . ?
O1_21 C47_21 1.347(10) . ?
C47_21 C48_21 1.532(12) . ?
C47_21 C49_21 1.505(12) . ?
C47_21 C50_21 1.547(12) . ?
F7_2 C48_2 1.302(13) . ?
F8_2 C48_2 1.359(14) . ?
F9_2 C48_2 1.293(13) . ?
F10_2 C49_2 1.286(13) . ?
F11_2 C49_2 1.336(14) . ?
F12_2 C49_2 1.324(13) . ?
F13_2 C50_2 1.344(13) . ?
F14_2 C50_2 1.343(14) . ?
F15_2 C50_2 1.295(14) . ?
O1_2 C47_2 1.350(11) . ?
C47_2 C48_2 1.526(12) . ?
C47_2 C49_2 1.527(13) . ?
C47_2 C50_2 1.511(12) . ?

loop_
_geom_torsion_atom_site_label_1
_geom_torsion_atom_site_label_2
_geom_torsion_atom_site_label_3
_geom_torsion_atom_site_label_4
_geom_torsion
_geom_torsion_site_symmetry_1
_geom_torsion_site_symmetry_2
_geom_torsion_site_symmetry_3
_geom_torsion_site_symmetry_4
_geom_torsion_publ_flag
Dy1 F1 C11 C12 -82.1(9) . . . . ?
Dy1 F1 C11 C16 98.2(9) . . . . ?
Dy1 F2 C17 C18 93.7(7) . . . . ?
Dy1 F2 C17 C22 -87.6(7) . . . . ?
Dy1 F3 C23 C24 52(2) . . . . ?
Dy1 F3 C23 C28 -128.5(17) . . . . ?
Dy1 F4 C29 C30 86.2(16) . . . . ?
Dy1 F4 C29 C34 -94.1(16) . . . . ?
Dy1 F5 C35 C36 69.6(11) . . . . ?
Dy1 F5 C35 C40 -112.7(9) . . . . ?
Dy1 F6 C41 C42 -69.8(9) . . . . ?
Dy1 F6 C41 C46 110.2(7) . . . . ?
Dy1 C1 C2 C3 -67.5(4) . . . . ?
Dy1 C1 C2 C7 118.8(6) . . . . ?
Dy1 C1 C5 C4 67.2(4) . . . . ?
Dy1 C1 C5 C10 -119.8(6) . . . . ?
Dy1 C2 C3 C4 -67.2(4) . . . . ?
Dy1 C2 C3 C8 117.6(6) . . . . ?
Dy1 C3 C4 C5 -66.0(4) . . . . ?
Dy1 C3 C4 C9 117.9(6) . . . . ?
Dy1 C4 C5 C1 -66.5(4) . . . . ?
Dy1 C4 C5 C10 120.5(6) . . . . ?
Al1 O1_4 C47_4 C48_4 -118(5) . . . . ?
Al1 O1_4 C47_4 C49_4 5(5) . . . . ?
Al1 O1_4 C47_4 C50_4 126(5) . . . . ?
Al1 O1_6 C47_6 C48_6 45(3) . . . . ?
Al1 O1_6 C47_6 C49_6 170(2) . . . . ?
Al1 O1_6 C47_6 C50_6 -74(3) . . . . ?
Al1 O1_18 C47_18 C48_18 166(3) . . . . ?
Al1 O1_18 C47_18 C49_18 -74(3) . . . . ?
Al1 O1_18 C47_18 C50_18 49(3) . . . . ?
Al1 O1_20 C47_20 C48_20 70(4) . . . . ?
Al1 O1_20 C47_20 C49_20 -173(3) . . . . ?
Al1 O1_20 C47_20 C50_20 -52(4) . . . . ?
Al1 O1_21 C47_21 C48_21 89(2) . . . . ?
Al1 O1_21 C47_21 C49_21 -150.1(18) . . . . ?
Al1 O1_21 C47_21 C50_21 -30(2) . . . . ?
Al1 O1_2 C47_2 C48_2 -179.4(18) . . . . ?
Al1 O1_2 C47_2 C49_2 -60(2) . . . . ?
Al1 O1_2 C47_2 C50_2 59(2) . . . . ?
Al2 O1_1 C47_1 C48_1 51.1(17) . . . . ?
Al2 O1_1 C47_1 C49_1 168.8(12) . . . . ?
Al2 O1_1 C47_1 C50_1 -61.0(17) . . . . ?
Al2 O1_3 C47_3 C48_3 -58.5(15) . . . . ?
Al2 O1_3 C47_3 C49_3 61.6(14) . . . . ?
Al2 O1_3 C47_3 C50_3 -178.2(10) . . . . ?
Al2 O1_5 C47_5 C48_5 -36(6) . . . . ?
Al2 O1_5 C47_5 C49_5 93(6) . . . . ?
Al2 O1_5 C47_5 C50_5 -154(5) . . . . ?
Al2 O1_19 C47_19 C48_19 70(4) . . . . ?
Al2 O1_19 C47_19 C49_19 -174(4) . . . . ?
Al2 O1_19 C47_19 C50_19 -48(4) . . . . ?
Al3 O1_7 C47_7 C48_7 66(5) . . . . ?
Al3 O1_7 C47_7 C49_7 -168(5) . . . . ?
Al3 O1_7 C47_7 C50_7 -51(5) . . . . ?
Al3 O1_9 C47_9 C48_9 -174(5) . . . . ?
Al3 O1_9 C47_9 C49_9 -51(6) . . . . ?
Al3 O1_9 C47_9 C50_9 65(6) . . . . ?
Al3 O1_12 C47_12 C48_12 164(3) . . . . ?
Al3 O1_12 C47_12 C49_12 -76(3) . . . . ?
Al3 O1_12 C47_12 C50_12 47(3) . . . . ?
Al3 O1_13 C47_13 C48_13 -75(2) . . . . ?
Al3 O1_13 C47_13 C49_13 48(2) . . . . ?
Al3 O1_13 C47_13 C50_13 165.9(15) . . . . ?
Al3 O1_14 C47_14 C48_14 -72(2) . . . . ?
Al3 O1_14 C47_14 C49_14 46(2) . . . . ?
Al3 O1_14 C47_14 C50_14 172.1(19) . . . . ?
Al3 O1_17 C47_17 C48_17 -69(3) . . . . ?
Al3 O1_17 C47_17 C49_17 49(4) . . . . ?
Al3 O1_17 C47_17 C50_17 169(3) . . . . ?
Al4 O1_8 C47_8 C48_8 -88.9(17) . . . . ?
Al4 O1_8 C47_8 C49_8 31.1(19) . . . . ?
Al4 O1_8 C47_8 C50_8 152.5(15) . . . . ?
Al4 O1_10 C47_10 C48_10 -2(9) . . . . ?
Al4 O1_10 C47_10 C49_10 122(9) . . . . ?
Al4 O1_10 C47_10 C50_10 -119(8) . . . . ?
Al4 O1_11 C47_11 C48_11 -60(4) . . . . ?
Al4 O1_11 C47_11 C49_11 64(4) . . . . ?
Al4 O1_11 C47_11 C50_11 -171(4) . . . . ?
Al4 O1_15 C47_15 C48_15 175(2) . . . . ?
Al4 O1_15 C47_15 C49_15 -63(3) . . . . ?
Al4 O1_15 C47_15 C50_15 58(3) . . . . ?
Al4 O1_16 C47_16 C48_16 102(3) . . . . ?
Al4 O1_16 C47_16 C49_16 -137(3) . . . . ?
Al4 O1_16 C47_16 C50_16 -21(4) . . . . ?
F1 C11 C12 C13 178.4(6) . . . . ?
F1 C11 C16 C15 -177.0(7) . . . . ?
F2 C17 C18 C19 -179.6(7) . . . . ?
F2 C17 C22 C21 179.7(7) . . . . ?
F3 C23 C24 C25 -178.8(7) . . . . ?
F3 C23 C28 C27 178.6(7) . . . . ?
F4 C29 C30 C31 179.7(6) . . . . ?
F4 C29 C34 C33 -179.7(6) . . . . ?
F5 C35 C36 C37 -179.2(8) . . . . ?
F5 C35 C40 C39 179.7(7) . . . . ?
F6 C41 C42 C43 178.0(7) . . . . ?
F6 C41 C46 C45 -178.8(7) . . . . ?
F7 Al1 O1_4 C47_4 83(5) . . . . ?
F7 Al1 O1_6 C47_6 112(3) . . . . ?
F7 Al1 O1_18 C47_18 -86(3) . . . . ?
F7 Al1 O1_20 C47_20 -149(3) . . . . ?
F7 Al1 O1_21 C47_21 -122(2) . . . . ?
F7 Al1 O1_2 C47_2 95(2) . . . . ?
F7 Al2 O1_1 C47_1 -119.3(14) . . . . ?
F7 Al2 O1_3 C47_3 -121.6(12) . . . . ?
F7 Al2 O1_5 C47_5 -56(6) . . . . ?
F7 Al2 O1_19 C47_19 -130(4) . . . . ?
F8 Al3 O1_7 C47_7 -102(5) . . . . ?
F8 Al3 O1_9 C47_9 -105(6) . . . . ?
F8 Al3 O1_12 C47_12 -124(3) . . . . ?
F8 Al3 O1_13 C47_13 117.8(18) . . . . ?
F8 Al3 O1_14 C47_14 166(2) . . . . ?
F8 Al3 O1_17 C47_17 40(3) . . . . ?
F8 Al4 O1_8 C47_8 134.7(16) . . . . ?
F8 Al4 O1_10 C47_10 158(9) . . . . ?
F8 Al4 O1_11 C47_11 106(4) . . . . ?
F8 Al4 O1_15 C47_15 20(3) . . . . ?
F8 Al4 O1_16 C47_16 -150(3) . . . . ?
F9 C50 C51 C52 -179.2(9) . . . . ?
C1 C2 C3 Dy1 67.2(4) . . . . ?
C1 C2 C3 C4 0.0(6) . . . . ?
C1 C2 C3 C8 -175.1(5) . . . . ?
C2 C1 C5 Dy1 -67.0(4) . . . . ?
C2 C1 C5 C4 0.2(6) . . . . ?
C2 C1 C5 C10 173.2(5) . . . . ?
C2 C3 C4 Dy1 66.2(4) . . . . ?
C2 C3 C4 C5 0.1(6) . . . . ?
C2 C3 C4 C9 -175.9(6) . . . . ?
C3 C4 C5 Dy1 66.3(4) . . . . ?
C3 C4 C5 C1 -0.2(6) . . . . ?
C3 C4 C5 C10 -173.1(6) . . . . ?
C5 C1 C2 Dy1 67.4(4) . . . . ?
C5 C1 C2 C3 -0.1(6) . . . . ?
C5 C1 C2 C7 -173.8(5) . . . . ?
C6 C1 C2 Dy1 -119.8(6) . . . . ?
C6 C1 C2 C3 172.7(6) . . . . ?
C6 C1 C2 C7 -1.0(9) . . . . ?
C6 C1 C5 Dy1 120.1(6) . . . . ?
C6 C1 C5 C4 -172.7(6) . . . . ?
C6 C1 C5 C10 0.3(9) . . . . ?
C7 C2 C3 Dy1 -118.9(5) . . . . ?
C7 C2 C3 C4 173.8(5) . . . . ?
C7 C2 C3 C8 -1.3(9) . . . . ?
C8 C3 C4 Dy1 -118.6(5) . . . . ?
C8 C3 C4 C5 175.4(5) . . . . ?
C8 C3 C4 C9 -0.7(9) . . . . ?
C9 C4 C5 Dy1 -117.6(6) . . . . ?
C9 C4 C5 C1 175.8(6) . . . . ?
C9 C4 C5 C10 2.9(10) . . . . ?
C11 C12 C13 C14 -0.6(13) . . . . ?
C12 C11 C16 C15 3.2(12) . . . . ?
C12 C13 C14 C15 1.6(17) . . . . ?
C13 C14 C15 C16 -0.1(18) . . . . ?
C14 C15 C16 C11 -2.2(15) . . . . ?
C16 C11 C12 C13 -1.9(11) . . . . ?
C17 C18 C19 C20 -1.7(15) . . . . ?
C18 C17 C22 C21 -1.7(12) . . . . ?
C18 C19 C20 C21 1.6(17) . . . . ?
C19 C20 C21 C22 -1.6(18) . . . . ?
C20 C21 C22 C17 1.5(15) . . . . ?
C22 C17 C18 C19 1.8(12) . . . . ?
C23 C24 C25 C26 0.5(13) . . . . ?
C24 C23 C28 C27 -1.4(12) . . . . ?
C24 C25 C26 C27 -1.9(17) . . . . ?
C25 C26 C27 C28 1.8(19) . . . . ?
C26 C27 C28 C23 -0.1(16) . . . . ?
C28 C23 C24 C25 1.2(13) . . . . ?
C29 C30 C31 C32 0.0 . . . . ?
C30 C29 C34 C33 0.0 . . . . ?
C30 C31 C32 C33 0.0 . . . . ?
C31 C32 C33 C34 0.0 . . . . ?
C32 C33 C34 C29 0.0 . . . . ?
C34 C29 C30 C31 0.0 . . . . ?
C35 C36 C37 C38 -1.9(16) . . . . ?
C36 C35 C40 C39 -2.7(12) . . . . ?
C36 C37 C38 C39 0.2(19) . . . . ?
C37 C38 C39 C40 0.3(18) . . . . ?
C38 C39 C40 C35 0.8(14) . . . . ?
C40 C35 C36 C37 3.3(13) . . . . ?
C41 C42 C43 C44 1.4(14) . . . . ?
C42 C41 C46 C45 1.2(12) . . . . ?
C42 C43 C44 C45 -0.3(18) . . . . ?
C43 C44 C45 C46 -0.4(19) . . . . ?
C44 C45 C46 C41 0.1(16) . . . . ?
C46 C41 C42 C43 -2.0(12) . . . . ?
C47 C48 C49 C50 0.0 . . . . ?
C48 C47 C52 C51 0.0 . . . . ?
C48 C49 C50 F9 179.2(9) . . . . ?
C48 C49 C50 C51 0.0 . . . . ?
C49 C50 C51 C52 0.0 . . . . ?
C50 C51 C52 C47 0.0 . . . . ?
C52 C47 C48 C49 0.0 . . . . ?
C53 C54 C55 C56 -94(5) . . . . ?
C54 C55 C56 C57 -156(4) . . . . ?
C55 C56 C57 C58 173(4) . . . . ?
O1_1 Al2 O1_3 C47_3 125.4(12) . . . . ?
O1_1 Al2 O1_5 C47_5 60(6) . . . . ?
O1_1 Al2 O1_19 C47_19 -19(4) . . . . ?
O1_1 C47_1 C48_1 F7_1 153.2(11) . . . . ?
O1_1 C47_1 C48_1 F8_1 -73.6(11) . . . . ?
O1_1 C47_1 C48_1 F9_1 40.2(12) . . . . ?
O1_1 C47_1 C49_1 F10_1 171.8(10) . . . . ?
O1_1 C47_1 C49_1 F11_1 -70.7(12) . . . . ?
O1_1 C47_1 C49_1 F12_1 50.5(13) . . . . ?
O1_1 C47_1 C50_1 F13_1 159.5(10) . . . . ?
O1_1 C47_1 C50_1 F14_1 -83.8(14) . . . . ?
O1_1 C47_1 C50_1 F15_1 38.7(16) . . . . ?
C48_1 C47_1 C49_1 F10_1 -70.4(13) . . . . ?
C48_1 C47_1 C49_1 F11_1 47.1(12) . . . . ?
C48_1 C47_1 C49_1 F12_1 168.3(12) . . . . ?
C48_1 C47_1 C50_1 F13_1 44.0(12) . . . . ?
C48_1 C47_1 C50_1 F14_1 160.7(13) . . . . ?
C48_1 C47_1 C50_1 F15_1 -76.8(14) . . . . ?
C49_1 C47_1 C48_1 F7_1 31.6(14) . . . . ?
C49_1 C47_1 C48_1 F8_1 164.8(10) . . . . ?
C49_1 C47_1 C48_1 F9_1 -81.4(11) . . . . ?
C49_1 C47_1 C50_1 F13_1 -69.7(13) . . . . ?
C49_1 C47_1 C50_1 F14_1 47.0(15) . . . . ?
C49_1 C47_1 C50_1 F15_1 169.5(13) . . . . ?
C50_1 C47_1 C48_1 F7_1 -85.6(13) . . . . ?
C50_1 C47_1 C48_1 F8_1 47.6(12) . . . . ?
C50_1 C47_1 C48_1 F9_1 161.4(11) . . . . ?
C50_1 C47_1 C49_1 F10_1 39.9(14) . . . . ?
C50_1 C47_1 C49_1 F11_1 157.4(10) . . . . ?
C50_1 C47_1 C49_1 F12_1 -81.4(13) . . . . ?
O1_3 Al2 O1_1 C47_1 -6.5(15) . . . . ?
O1_3 Al2 O1_5 C47_5 -172(6) . . . . ?
O1_3 Al2 O1_19 C47_19 118(4) . . . . ?
O1_3 C47_3 C48_3 F7_3 167.5(10) . . . . ?
O1_3 C47_3 C48_3 F8_3 -76.0(10) . . . . ?
O1_3 C47_3 C48_3 F9_3 34.1(14) . . . . ?
O1_3 C47_3 C49_3 F10_3 164.5(10) . . . . ?
O1_3 C47_3 C49_3 F11_3 43.0(11) . . . . ?
O1_3 C47_3 C49_3 F12_3 -78.5(10) . . . . ?
O1_3 C47_3 C50_3 F13_3 163.9(9) . . . . ?
O1_3 C47_3 C50_3 F14_3 -77.5(11) . . . . ?
O1_3 C47_3 C50_3 F15_3 47.5(12) . . . . ?
C48_3 C47_3 C49_3 F10_3 -74.4(12) . . . . ?
C48_3 C47_3 C49_3 F11_3 164.0(9) . . . . ?
C48_3 C47_3 C49_3 F12_3 42.6(11) . . . . ?
C48_3 C47_3 C50_3 F13_3 43.5(12) . . . . ?
C48_3 C47_3 C50_3 F14_3 162.1(10) . . . . ?
C48_3 C47_3 C50_3 F15_3 -72.8(12) . . . . ?
C49_3 C47_3 C48_3 F7_3 46.4(12) . . . . ?
C49_3 C47_3 C48_3 F8_3 162.9(9) . . . . ?
C49_3 C47_3 C48_3 F9_3 -86.9(12) . . . . ?
C49_3 C47_3 C50_3 F13_3 -75.5(12) . . . . ?
C49_3 C47_3 C50_3 F14_3 43.1(11) . . . . ?
C49_3 C47_3 C50_3 F15_3 168.2(10) . . . . ?
C50_3 C47_3 C48_3 F7_3 -73.2(13) . . . . ?
C50_3 C47_3 C48_3 F8_3 43.3(11) . . . . ?
C50_3 C47_3 C48_3 F9_3 153.5(11) . . . . ?
C50_3 C47_3 C49_3 F10_3 44.9(12) . . . . ?
C50_3 C47_3 C49_3 F11_3 -76.6(11) . . . . ?
C50_3 C47_3 C49_3 F12_3 161.9(9) . . . . ?
O1_4 Al1 O1_6 C47_6 -129(3) . . . . ?
O1_4 Al1 O1_2 C47_2 -28(3) . . . . ?
O1_4 C47_4 C48_4 F7_4 -162(2) . . . . ?
O1_4 C47_4 C48_4 F8_4 -43.7(19) . . . . ?
O1_4 C47_4 C48_4 F9_4 71.2(19) . . . . ?
O1_4 C47_4 C49_4 F10_4 -152.7(18) . . . . ?
O1_4 C47_4 C49_4 F11_4 78.1(19) . . . . ?
O1_4 C47_4 C49_4 F12_4 -36.7(18) . . . . ?
O1_4 C47_4 C50_4 F13_4 -168.6(19) . . . . ?
O1_4 C47_4 C50_4 F14_4 -48(2) . . . . ?
O1_4 C47_4 C50_4 F15_4 75(2) . . . . ?
C48_4 C47_4 C49_4 F10_4 -28.1(18) . . . . ?
C48_4 C47_4 C49_4 F11_4 -157.3(15) . . . . ?
C48_4 C47_4 C49_4 F12_4 87.9(15) . . . . ?
C48_4 C47_4 C50_4 F13_4 71.1(18) . . . . ?
C48_4 C47_4 C50_4 F14_4 -168.6(17) . . . . ?
C48_4 C47_4 C50_4 F15_4 -45.8(19) . . . . ?
C49_4 C47_4 C48_4 F7_4 73(2) . . . . ?
C49_4 C47_4 C48_4 F8_4 -168.6(15) . . . . ?
C49_4 C47_4 C48_4 F9_4 -53.7(17) . . . . ?
C49_4 C47_4 C50_4 F13_4 -45.8(19) . . . . ?
C49_4 C47_4 C50_4 F14_4 74.5(18) . . . . ?
C49_4 C47_4 C50_4 F15_4 -162.7(17) . . . . ?
C50_4 C47_4 C48_4 F7_4 -45(2) . . . . ?
C50_4 C47_4 C48_4 F8_4 73.3(17) . . . . ?
C50_4 C47_4 C48_4 F9_4 -171.8(15) . . . . ?
C50_4 C47_4 C49_4 F10_4 87.9(17) . . . . ?
C50_4 C47_4 C49_4 F11_4 -41.4(18) . . . . ?
C50_4 C47_4 C49_4 F12_4 -156.1(14) . . . . ?
O1_5 Al2 O1_1 C47_1 120.5(17) . . . . ?
O1_5 Al2 O1_3 C47_3 -0.3(17) . . . . ?
O1_5 C47_5 C48_5 F7_5 -170(2) . . . . ?
O1_5 C47_5 C48_5 F8_5 -52(2) . . . . ?
O1_5 C47_5 C48_5 F9_5 63(2) . . . . ?
O1_5 C47_5 C49_5 F10_5 29(2) . . . . ?
O1_5 C47_5 C49_5 F11_5 -112(2) . . . . ?
O1_5 C47_5 C49_5 F12_5 138(2) . . . . ?
O1_5 C47_5 C50_5 F13_5 180(2) . . . . ?
O1_5 C47_5 C50_5 F14_5 -64(2) . . . . ?
O1_5 C47_5 C50_5 F15_5 61(2) . . . . ?
C48_5 C47_5 C49_5 F10_5 155.9(17) . . . . ?
C48_5 C47_5 C49_5 F11_5 15(2) . . . . ?
C48_5 C47_5 C49_5 F12_5 -95(2) . . . . ?
C48_5 C47_5 C50_5 F13_5 59.2(18) . . . . ?
C48_5 C47_5 C50_5 F14_5 175.1(15) . . . . ?
C48_5 C47_5 C50_5 F15_5 -59.8(18) . . . . ?
C49_5 C47_5 C48_5 F7_5 63(3) . . . . ?
C49_5 C47_5 C48_5 F8_5 -179.2(17) . . . . ?
C49_5 C47_5 C48_5 F9_5 -64(2) . . . . ?
C49_5 C47_5 C50_5 F13_5 -61.1(18) . . . . ?
C49_5 C47_5 C50_5 F14_5 54.8(17) . . . . ?
C49_5 C47_5 C50_5 F15_5 179.9(16) . . . . ?
C50_5 C47_5 C48_5 F7_5 -51(2) . . . . ?
C50_5 C47_5 C48_5 F8_5 67.3(18) . . . . ?
C50_5 C47_5 C48_5 F9_5 -177.9(19) . . . . ?
C50_5 C47_5 C49_5 F10_5 -87.7(18) . . . . ?
C50_5 C47_5 C49_5 F11_5 131.2(17) . . . . ?
C50_5 C47_5 C49_5 F12_5 21(2) . . . . ?
O1_6 Al1 O1_4 C47_4 -31(5) . . . . ?
O1_6 Al1 O1_2 C47_2 -154(2) . . . . ?
O1_6 C47_6 C48_6 F7_6 151.9(17) . . . . ?
O1_6 C47_6 C48_6 F8_6 -79.8(15) . . . . ?
O1_6 C47_6 C48_6 F9_6 27.9(17) . . . . ?
O1_6 C47_6 C49_6 F10_6 164.6(17) . . . . ?
O1_6 C47_6 C49_6 F11_6 -71(2) . . . . ?
O1_6 C47_6 C49_6 F12_6 44(2) . . . . ?
O1_6 C47_6 C50_6 F13_6 156.2(15) . . . . ?
O1_6 C47_6 C50_6 F14_6 -87.3(18) . . . . ?
O1_6 C47_6 C50_6 F15_6 42.6(17) . . . . ?
C48_6 C47_6 C49_6 F10_6 -68.6(18) . . . . ?
C48_6 C47_6 C49_6 F11_6 56(2) . . . . ?
C48_6 C47_6 C49_6 F12_6 171.3(17) . . . . ?
C48_6 C47_6 C50_6 F13_6 33.7(18) . . . . ?
C48_6 C47_6 C50_6 F14_6 150.3(17) . . . . ?
C48_6 C47_6 C50_6 F15_6 -79.9(17) . . . . ?
C49_6 C47_6 C48_6 F7_6 26(2) . . . . ?
C49_6 C47_6 C48_6 F8_6 154.6(13) . . . . ?
C49_6 C47_6 C48_6 F9_6 -97.7(16) . . . . ?
C49_6 C47_6 C50_6 F13_6 -85.1(17) . . . . ?
C49_6 C47_6 C50_6 F14_6 31.5(19) . . . . ?
C49_6 C47_6 C50_6 F15_6 161.3(15) . . . . ?
C50_6 C47_6 C48_6 F7_6 -89.2(18) . . . . ?
C50_6 C47_6 C48_6 F8_6 39.1(16) . . . . ?
C50_6 C47_6 C48_6 F9_6 146.8(14) . . . . ?
C50_6 C47_6 C49_6 F10_6 48.2(19) . . . . ?
C50_6 C47_6 C49_6 F11_6 172.8(19) . . . . ?
C50_6 C47_6 C49_6 F12_6 -72.0(19) . . . . ?
O1_7 Al3 O1_9 C47_9 10(6) . . . . ?
O1_7 Al3 O1_12 C47_12 125(3) . . . . ?
O1_7 C47_7 C48_7 F7_7 -166(2) . . . . ?
O1_7 C47_7 C48_7 F8_7 -48(2) . . . . ?
O1_7 C47_7 C48_7 F9_7 77(2) . . . . ?
O1_7 C47_7 C49_7 F10_7 -171.0(19) . . . . ?
O1_7 C47_7 C49_7 F11_7 66(2) . . . . ?
O1_7 C47_7 C49_7 F12_7 -54(2) . . . . ?
O1_7 C47_7 C50_7 F13_7 -161.2(19) . . . . ?
O1_7 C47_7 C50_7 F14_7 -48.4(19) . . . . ?
O1_7 C47_7 C50_7 F15_7 79(2) . . . . ?
C48_7 C47_7 C49_7 F10_7 -42.0(19) . . . . ?
C48_7 C47_7 C49_7 F11_7 -165.1(17) . . . . ?
C48_7 C47_7 C49_7 F12_7 75(2) . . . . ?
C48_7 C47_7 C50_7 F13_7 76.6(19) . . . . ?
C48_7 C47_7 C50_7 F14_7 -170.6(15) . . . . ?
C48_7 C47_7 C50_7 F15_7 -43.0(19) . . . . ?
C49_7 C47_7 C48_7 F7_7 63(2) . . . . ?
C49_7 C47_7 C48_7 F8_7 -178.1(17) . . . . ?
C49_7 C47_7 C48_7 F9_7 -53.8(19) . . . . ?
C49_7 C47_7 C50_7 F13_7 -36.7(19) . . . . ?
C49_7 C47_7 C50_7 F14_7 76.1(17) . . . . ?
C49_7 C47_7 C50_7 F15_7 -156.3(17) . . . . ?
C50_7 C47_7 C48_7 F7_7 -48(2) . . . . ?
C50_7 C47_7 C48_7 F8_7 70.6(18) . . . . ?
C50_7 C47_7 C48_7 F9_7 -165.1(17) . . . . ?
C50_7 C47_7 C49_7 F10_7 70.4(18) . . . . ?
C50_7 C47_7 C49_7 F11_7 -52.8(18) . . . . ?
C50_7 C47_7 C49_7 F12_7 -172.6(19) . . . . ?
O1_8 Al4 O1_10 C47_10 -90(9) . . . . ?
O1_8 Al4 O1_11 C47_11 -10(5) . . . . ?
O1_8 Al4 O1_15 C47_15 135(2) . . . . ?
O1_8 Al4 O1_16 C47_16 102(3) . . . . ?
O1_8 C47_8 C48_8 F7_8 -179.4(8) . . . . ?
O1_8 C47_8 C48_8 F8_8 -59.1(9) . . . . ?
O1_8 C47_8 C48_8 F9_8 55.4(11) . . . . ?
O1_8 C47_8 C49_8 F10_8 -65.8(9) . . . . ?
O1_8 C47_8 C49_8 F11_8 172.5(7) . . . . ?
O1_8 C47_8 C49_8 F12_8 52.1(10) . . . . ?
O1_8 C47_8 C50_8 F13_8 179.3(8) . . . . ?
O1_8 C47_8 C50_8 F14_8 -61.6(9) . . . . ?
O1_8 C47_8 C50_8 F15_8 61.0(10) . . . . ?
C48_8 C47_8 C49_8 F10_8 56.1(8) . . . . ?
C48_8 C47_8 C49_8 F11_8 -65.6(9) . . . . ?
C48_8 C47_8 C49_8 F12_8 173.9(8) . . . . ?
C48_8 C47_8 C50_8 F13_8 59.2(10) . . . . ?
C48_8 C47_8 C50_8 F14_8 178.3(8) . . . . ?
C48_8 C47_8 C50_8 F15_8 -59.1(10) . . . . ?
C49_8 C47_8 C48_8 F7_8 58.7(10) . . . . ?
C49_8 C47_8 C48_8 F8_8 178.9(8) . . . . ?
C49_8 C47_8 C48_8 F9_8 -66.6(10) . . . . ?
C49_8 C47_8 C50_8 F13_8 -59.1(10) . . . . ?
C49_8 C47_8 C50_8 F14_8 60.0(10) . . . . ?
C49_8 C47_8 C50_8 F15_8 -177.4(8) . . . . ?
C50_8 C47_8 C48_8 F7_8 -61.4(10) . . . . ?
C50_8 C47_8 C48_8 F8_8 58.8(9) . . . . ?
C50_8 C47_8 C48_8 F9_8 173.3(9) . . . . ?
C50_8 C47_8 C49_8 F10_8 174.8(7) . . . . ?
C50_8 C47_8 C49_8 F11_8 53.1(9) . . . . ?
C50_8 C47_8 C49_8 F12_8 -67.4(9) . . . . ?
O1_9 Al3 O1_7 C47_7 141(5) . . . . ?
O1_9 Al3 O1_12 C47_12 -4(3) . . . . ?
O1_9 C47_9 C48_9 F7_9 -165.1(16) . . . . ?
O1_9 C47_9 C48_9 F8_9 -42(2) . . . . ?
O1_9 C47_9 C48_9 F9_9 73.9(18) . . . . ?
O1_9 C47_9 C49_9 F10_9 93(2) . . . . ?
O1_9 C47_9 C49_9 F11_9 -143(2) . . . . ?
O1_9 C47_9 C49_9 F12_9 -23(2) . . . . ?
O1_9 C47_9 C50_9 F13_9 -160(2) . . . . ?
O1_9 C47_9 C50_9 F14_9 -44(2) . . . . ?
O1_9 C47_9 C50_9 F15_9 84(2) . . . . ?
C48_9 C47_9 C49_9 F10_9 -141.7(17) . . . . ?
C48_9 C47_9 C49_9 F11_9 -18(2) . . . . ?
C48_9 C47_9 C49_9 F12_9 102.4(19) . . . . ?
C48_9 C47_9 C50_9 F13_9 77.4(19) . . . . ?
C48_9 C47_9 C50_9 F14_9 -166.4(18) . . . . ?
C48_9 C47_9 C50_9 F15_9 -38.3(19) . . . . ?
C49_9 C47_9 C48_9 F7_9 70.3(17) . . . . ?
C49_9 C47_9 C48_9 F8_9 -166.7(16) . . . . ?
C49_9 C47_9 C48_9 F9_9 -50.7(17) . . . . ?
C49_9 C47_9 C50_9 F13_9 -41(2) . . . . ?
C49_9 C47_9 C50_9 F14_9 75.7(19) . . . . ?
C49_9 C47_9 C50_9 F15_9 -156.2(17) . . . . ?
C50_9 C47_9 C48_9 F7_9 -45.2(18) . . . . ?
C50_9 C47_9 C48_9 F8_9 77.7(18) . . . . ?
C50_9 C47_9 C48_9 F9_9 -166.2(15) . . . . ?
C50_9 C47_9 C49_9 F10_9 -24.1(18) . . . . ?
C50_9 C47_9 C49_9 F11_9 99(2) . . . . ?
C50_9 C47_9 C49_9 F12_9 -139.9(19) . . . . ?
O1_10 Al4 O1_8 C47_8 25.1(19) . . . . ?
O1_10 Al4 O1_11 C47_11 -150(4) . . . . ?
O1_10 C47_10 C48_10 F7_10 177(2) . . . . ?
O1_10 C47_10 C48_10 F8_10 -63(2) . . . . ?
O1_10 C47_10 C48_10 F9_10 46(2) . . . . ?
O1_10 C47_10 C49_10 F10_10 174.8(19) . . . . ?
O1_10 C47_10 C49_10 F11_10 48(2) . . . . ?
O1_10 C47_10 C49_10 F12_10 -64(2) . . . . ?
O1_10 C47_10 C50_10 F13_10 180(2) . . . . ?
O1_10 C47_10 C50_10 F14_10 -57(2) . . . . ?
O1_10 C47_10 C50_10 F15_10 64(2) . . . . ?
C48_10 C47_10 C49_10 F10_10 -61(2) . . . . ?
C48_10 C47_10 C49_10 F11_10 171.9(19) . . . . ?
C48_10 C47_10 C49_10 F12_10 60(2) . . . . ?
C48_10 C47_10 C50_10 F13_10 62(2) . . . . ?
C48_10 C47_10 C50_10 F14_10 -174.7(18) . . . . ?
C48_10 C47_10 C50_10 F15_10 -54(2) . . . . ?
C49_10 C47_10 C48_10 F7_10 49(2) . . . . ?
C49_10 C47_10 C48_10 F8_10 169.5(19) . . . . ?
C49_10 C47_10 C48_10 F9_10 -81(2) . . . . ?
C49_10 C47_10 C50_10 F13_10 -56(2) . . . . ?
C49_10 C47_10 C50_10 F14_10 66.9(19) . . . . ?
C49_10 C47_10 C50_10 F15_10 -172.1(19) . . . . ?
C50_10 C47_10 C48_10 F7_10 -68(2) . . . . ?
C50_10 C47_10 C48_10 F8_10 52(2) . . . . ?
C50_10 C47_10 C48_10 F9_10 161.5(19) . . . . ?
C50_10 C47_10 C49_10 F10_10 57(2) . . . . ?
C50_10 C47_10 C49_10 F11_10 -70(2) . . . . ?
C50_10 C47_10 C49_10 F12_10 178.1(18) . . . . ?
O1_11 Al4 O1_8 C47_8 -108.7(19) . . . . ?
O1_11 Al4 O1_10 C47_10 50(9) . . . . ?
O1_11 C47_11 C48_11 F7_11 168(2) . . . . ?
O1_11 C47_11 C48_11 F8_11 -74(2) . . . . ?
O1_11 C47_11 C48_11 F9_11 38(2) . . . . ?
O1_11 C47_11 C49_11 F10_11 172.1(19) . . . . ?
O1_11 C47_11 C49_11 F11_11 44(2) . . . . ?
O1_11 C47_11 C49_11 F12_11 -78(2) . . . . ?
O1_11 C47_11 C50_11 F13_11 57.7(19) . . . . ?
O1_11 C47_11 C50_11 F14_11 166.2(17) . . . . ?
O1_11 C47_11 C50_11 F15_11 -59(2) . . . . ?
C48_11 C47_11 C49_11 F10_11 -66(2) . . . . ?
C48_11 C47_11 C49_11 F11_11 167(2) . . . . ?
C48_11 C47_11 C49_11 F12_11 44.2(19) . . . . ?
C48_11 C47_11 C50_11 F13_11 -53.9(18) . . . . ?
C48_11 C47_11 C50_11 F14_11 54.5(17) . . . . ?
C48_11 C47_11 C50_11 F15_11 -170.2(19) . . . . ?
C49_11 C47_11 C48_11 F7_11 39(2) . . . . ?
C49_11 C47_11 C48_11 F8_11 157.5(18) . . . . ?
C49_11 C47_11 C48_11 F9_11 -90(2) . . . . ?
C49_11 C47_11 C50_11 F13_11 -174.6(17) . . . . ?
C49_11 C47_11 C50_11 F14_11 -66.2(18) . . . . ?
C49_11 C47_11 C50_11 F15_11 69(2) . . . . ?
C50_11 C47_11 C48_11 F7_11 -83(2) . . . . ?
C50_11 C47_11 C48_11 F8_11 35(2) . . . . ?
C50_11 C47_11 C48_11 F9_11 147.0(18) . . . . ?
C50_11 C47_11 C49_11 F10_11 52(2) . . . . ?
C50_11 C47_11 C49_11 F11_11 -76(2) . . . . ?
C50_11 C47_11 C49_11 F12_11 161.9(16) . . . . ?
O1_12 Al3 O1_7 C47_7 7(5) . . . . ?
O1_12 Al3 O1_9 C47_9 137(6) . . . . ?
O1_12 C47_12 C48_12 F7_12 137.5(19) . . . . ?
O1_12 C47_12 C48_12 F8_12 -95.0(16) . . . . ?
O1_12 C47_12 C48_12 F9_12 16.1(16) . . . . ?
O1_12 C47_12 C49_12 F10_12 159.9(17) . . . . ?
O1_12 C47_12 C49_12 F11_12 29(2) . . . . ?
O1_12 C47_12 C49_12 F12_12 -85.1(19) . . . . ?
O1_12 C47_12 C50_12 F13_12 167.9(17) . . . . ?
O1_12 C47_12 C50_12 F14_12 -78.4(17) . . . . ?
O1_12 C47_12 C50_12 F15_12 47(2) . . . . ?
C48_12 C47_12 C49_12 F10_12 -88.1(18) . . . . ?
C48_12 C47_12 C49_12 F11_12 140.7(17) . . . . ?
C48_12 C47_12 C49_12 F12_12 27(2) . . . . ?
C48_12 C47_12 C50_12 F13_12 58.6(19) . . . . ?
C48_12 C47_12 C50_12 F14_12 172.3(15) . . . . ?
C48_12 C47_12 C50_12 F15_12 -63(2) . . . . ?
C49_12 C47_12 C48_12 F7_12 18(2) . . . . ?
C49_12 C47_12 C48_12 F8_12 145.6(15) . . . . ?
C49_12 C47_12 C48_12 F9_12 -103.3(16) . . . . ?
C49_12 C47_12 C50_12 F13_12 -68.2(19) . . . . ?
C49_12 C47_12 C50_12 F14_12 45.5(18) . . . . ?
C49_12 C47_12 C50_12 F15_12 170.7(18) . . . . ?
C50_12 C47_12 C48_12 F7_12 -107(2) . . . . ?
C50_12 C47_12 C48_12 F8_12 20.4(18) . . . . ?
C50_12 C47_12 C48_12 F9_12 131.5(15) . . . . ?
C50_12 C47_12 C49_12 F10_12 37.5(19) . . . . ?
C50_12 C47_12 C49_12 F11_12 -93.7(19) . . . . ?
C50_12 C47_12 C49_12 F12_12 152.6(18) . . . . ?
O1_13 Al3 O1_14 C47_14 57(2) . . . . ?
O1_13 Al3 O1_17 C47_17 156(3) . . . . ?
O1_13 C47_13 C48_13 F7_13 -166.3(14) . . . . ?
O1_13 C47_13 C48_13 F8_13 -48.5(16) . . . . ?
O1_13 C47_13 C48_13 F9_13 69.7(15) . . . . ?
O1_13 C47_13 C49_13 F10_13 58.1(15) . . . . ?
O1_13 C47_13 C49_13 F11_13 -75.6(13) . . . . ?
O1_13 C47_13 C49_13 F12_13 171.8(12) . . . . ?
O1_13 C47_13 C50_13 F13_13 170.8(11) . . . . ?
O1_13 C47_13 C50_13 F14_13 -74.9(13) . . . . ?
O1_13 C47_13 C50_13 F15_13 47.8(14) . . . . ?
C48_13 C47_13 C49_13 F10_13 -172.5(14) . . . . ?
C48_13 C47_13 C49_13 F11_13 53.8(13) . . . . ?
C48_13 C47_13 C49_13 F12_13 -58.8(14) . . . . ?
C48_13 C47_13 C50_13 F13_13 44.1(13) . . . . ?
C48_13 C47_13 C50_13 F14_13 158.4(12) . . . . ?
C48_13 C47_13 C50_13 F15_13 -79.0(13) . . . . ?
C49_13 C47_13 C48_13 F7_13 68.4(16) . . . . ?
C49_13 C47_13 C48_13 F8_13 -173.9(14) . . . . ?
C49_13 C47_13 C48_13 F9_13 -55.7(15) . . . . ?
C49_13 C47_13 C50_13 F13_13 -69.1(12) . . . . ?
C49_13 C47_13 C50_13 F14_13 45.2(13) . . . . ?
C49_13 C47_13 C50_13 F15_13 167.9(12) . . . . ?
C50_13 C47_13 C48_13 F7_13 -46.2(16) . . . . ?
C50_13 C47_13 C48_13 F8_13 71.6(15) . . . . ?
C50_13 C47_13 C48_13 F9_13 -170.3(13) . . . . ?
C50_13 C47_13 C49_13 F10_13 -59.6(15) . . . . ?
C50_13 C47_13 C49_13 F11_13 166.6(11) . . . . ?
C50_13 C47_13 C49_13 F12_13 54.0(14) . . . . ?
O1_14 Al3 O1_13 C47_13 -138.2(18) . . . . ?
O1_14 Al3 O1_17 C47_17 -72(3) . . . . ?
O1_14 C47_14 C48_14 F7_14 -155.8(12) . . . . ?
O1_14 C47_14 C48_14 F8_14 -34.7(14) . . . . ?
O1_14 C47_14 C48_14 F9_14 82.3(12) . . . . ?
O1_14 C47_14 C49_14 F10_14 -177.0(15) . . . . ?
O1_14 C47_14 C49_14 F11_14 -53.0(15) . . . . ?
O1_14 C47_14 C49_14 F12_14 62.8(15) . . . . ?
O1_14 C47_14 C50_14 F13_14 -166.3(13) . . . . ?
O1_14 C47_14 C50_14 F14_14 -48.1(14) . . . . ?
O1_14 C47_14 C50_14 F15_14 74.6(14) . . . . ?
C48_14 C47_14 C49_14 F10_14 -56.3(16) . . . . ?
C48_14 C47_14 C49_14 F11_14 67.8(14) . . . . ?
C48_14 C47_14 C49_14 F12_14 -176.5(12) . . . . ?
C48_14 C47_14 C50_14 F13_14 74.8(14) . . . . ?
C48_14 C47_14 C50_14 F14_14 -167.0(11) . . . . ?
C48_14 C47_14 C50_14 F15_14 -44.3(13) . . . . ?
C49_14 C47_14 C48_14 F7_14 83.6(14) . . . . ?
C49_14 C47_14 C48_14 F8_14 -155.3(11) . . . . ?
C49_14 C47_14 C48_14 F9_14 -38.2(12) . . . . ?
C49_14 C47_14 C50_14 F13_14 -43.1(16) . . . . ?
C49_14 C47_14 C50_14 F14_14 75.2(14) . . . . ?
C49_14 C47_14 C50_14 F15_14 -162.2(12) . . . . ?
C50_14 C47_14 C48_14 F7_14 -39.9(14) . . . . ?
C50_14 C47_14 C48_14 F8_14 81.2(12) . . . . ?
C50_14 C47_14 C48_14 F9_14 -161.8(10) . . . . ?
C50_14 C47_14 C49_14 F10_14 62.0(17) . . . . ?
C50_14 C47_14 C49_14 F11_14 -173.9(13) . . . . ?
C50_14 C47_14 C49_14 F12_14 -58.2(15) . . . . ?
O1_15 Al4 O1_8 C47_8 13.5(18) . . . . ?
O1_15 Al4 O1_16 C47_16 -24(4) . . . . ?
O1_15 C47_15 C48_15 F7_15 -163.5(13) . . . . ?
O1_15 C47_15 C48_15 F8_15 -36.6(14) . . . . ?
O1_15 C47_15 C48_15 F9_15 77.7(13) . . . . ?
O1_15 C47_15 C49_15 F10_15 -160.1(10) . . . . ?
O1_15 C47_15 C49_15 F11_15 76.5(11) . . . . ?
O1_15 C47_15 C49_15 F12_15 -39.3(14) . . . . ?
O1_15 C47_15 C50_15 F13_15 77.4(13) . . . . ?
O1_15 C47_15 C50_15 F14_15 -156.8(11) . . . . ?
O1_15 C47_15 C50_15 F15_15 -41.8(13) . . . . ?
C48_15 C47_15 C49_15 F10_15 -39.6(13) . . . . ?
C48_15 C47_15 C49_15 F11_15 -163.0(9) . . . . ?
C48_15 C47_15 C49_15 F12_15 81.1(13) . . . . ?
C48_15 C47_15 C50_15 F13_15 -40.0(13) . . . . ?
C48_15 C47_15 C50_15 F14_15 85.7(12) . . . . ?
C48_15 C47_15 C50_15 F15_15 -159.3(10) . . . . ?
C49_15 C47_15 C48_15 F7_15 74.2(14) . . . . ?
C49_15 C47_15 C48_15 F8_15 -159.0(11) . . . . ?
C49_15 C47_15 C48_15 F9_15 -44.6(13) . . . . ?
C49_15 C47_15 C50_15 F13_15 -160.2(11) . . . . ?
C49_15 C47_15 C50_15 F14_15 -34.5(13) . . . . ?
C49_15 C47_15 C50_15 F15_15 80.5(12) . . . . ?
C50_15 C47_15 C48_15 F7_15 -44.3(14) . . . . ?
C50_15 C47_15 C48_15 F8_15 82.6(12) . . . . ?
C50_15 C47_15 C48_15 F9_15 -163.1(11) . . . . ?
C50_15 C47_15 C49_15 F10_15 77.9(12) . . . . ?
C50_15 C47_15 C49_15 F11_15 -45.5(11) . . . . ?
C50_15 C47_15 C49_15 F12_15 -161.4(12) . . . . ?
O1_16 Al4 O1_8 C47_8 -117.7(17) . . . . ?
O1_16 Al4 O1_15 C47_15 -100(2) . . . . ?
O1_16 C47_16 C48_16 F7_16 74.9(16) . . . . ?
O1_16 C47_16 C48_16 F8_16 -163.8(14) . . . . ?
O1_16 C47_16 C48_16 F9_16 -55.4(17) . . . . ?
O1_16 C47_16 C49_16 F10_16 -178.5(14) . . . . ?
O1_16 C47_16 C49_16 F11_16 51.9(16) . . . . ?
O1_16 C47_16 C49_16 F12_16 -63.0(14) . . . . ?
O1_16 C47_16 C50_16 F13_16 61.8(14) . . . . ?
O1_16 C47_16 C50_16 F14_16 177.1(12) . . . . ?
O1_16 C47_16 C50_16 F15_16 -56.5(18) . . . . ?
C48_16 C47_16 C49_16 F10_16 -57.3(15) . . . . ?
C48_16 C47_16 C49_16 F11_16 173.1(13) . . . . ?
C48_16 C47_16 C49_16 F12_16 58.2(13) . . . . ?
C48_16 C47_16 C50_16 F13_16 -62.3(13) . . . . ?
C48_16 C47_16 C50_16 F14_16 53.1(14) . . . . ?
C48_16 C47_16 C50_16 F15_16 179.4(15) . . . . ?
C49_16 C47_16 C48_16 F7_16 -42.6(16) . . . . ?
C49_16 C47_16 C48_16 F8_16 78.8(15) . . . . ?
C49_16 C47_16 C48_16 F9_16 -172.8(14) . . . . ?
C49_16 C47_16 C50_16 F13_16 176.9(11) . . . . ?
C49_16 C47_16 C50_16 F14_16 -67.7(13) . . . . ?
C49_16 C47_16 C50_16 F15_16 58.6(16) . . . . ?
C50_16 C47_16 C48_16 F7_16 -161.6(14) . . . . ?
C50_16 C47_16 C48_16 F8_16 -40.3(16) . . . . ?
C50_16 C47_16 C48_16 F9_16 68.1(16) . . . . ?
C50_16 C47_16 C49_16 F10_16 63.2(14) . . . . ?
C50_16 C47_16 C49_16 F11_16 -66.5(14) . . . . ?
C50_16 C47_16 C49_16 F12_16 178.6(11) . . . . ?
O1_17 Al3 O1_13 C47_13 -2(2) . . . . ?
O1_17 Al3 O1_14 C47_14 -74(2) . . . . ?
O1_17 C47_17 C48_17 F7_17 -154.4(14) . . . . ?
O1_17 C47_17 C48_17 F8_17 -36.4(14) . . . . ?
O1_17 C47_17 C48_17 F9_17 78.6(13) . . . . ?
O1_17 C47_17 C49_17 F10_17 -157.2(14) . . . . ?
O1_17 C47_17 C49_17 F11_17 76.0(15) . . . . ?
O1_17 C47_17 C49_17 F12_17 -42.2(15) . . . . ?
O1_17 C47_17 C50_17 F13_17 -164.3(13) . . . . ?
O1_17 C47_17 C50_17 F14_17 -46.0(16) . . . . ?
O1_17 C47_17 C50_17 F15_17 76.3(13) . . . . ?
C48_17 C47_17 C49_17 F10_17 -39.0(14) . . . . ?
C48_17 C47_17 C49_17 F11_17 -165.8(11) . . . . ?
C48_17 C47_17 C49_17 F12_17 76.0(13) . . . . ?
C48_17 C47_17 C50_17 F13_17 77.2(14) . . . . ?
C48_17 C47_17 C50_17 F14_17 -164.6(11) . . . . ?
C48_17 C47_17 C50_17 F15_17 -42.2(13) . . . . ?
C49_17 C47_17 C48_17 F7_17 84.2(15) . . . . ?
C49_17 C47_17 C48_17 F8_17 -157.8(11) . . . . ?
C49_17 C47_17 C48_17 F9_17 -42.8(13) . . . . ?
C49_17 C47_17 C50_17 F13_17 -41.7(14) . . . . ?
C49_17 C47_17 C50_17 F14_17 76.6(13) . . . . ?
C49_17 C47_17 C50_17 F15_17 -161.1(10) . . . . ?
C50_17 C47_17 C48_17 F7_17 -36.3(17) . . . . ?
C50_17 C47_17 C48_17 F8_17 81.7(13) . . . . ?
C50_17 C47_17 C48_17 F9_17 -163.3(10) . . . . ?
C50_17 C47_17 C49_17 F10_17 83.7(14) . . . . ?
C50_17 C47_17 C49_17 F11_17 -43.1(14) . . . . ?
C50_17 C47_17 C49_17 F12_17 -161.2(11) . . . . ?
O1_18 Al1 O1_20 C47_20 95(3) . . . . ?
O1_18 Al1 O1_21 C47_21 -5(2) . . . . ?
O1_18 C47_18 C48_18 F7_18 82.6(14) . . . . ?
O1_18 C47_18 C48_18 F8_18 -156.3(12) . . . . ?
O1_18 C47_18 C48_18 F9_18 -46.3(16) . . . . ?
O1_18 C47_18 C49_18 F10_18 -39.6(16) . . . . ?
O1_18 C47_18 C49_18 F11_18 77.2(18) . . . . ?
O1_18 C47_18 C49_18 F12_18 -160.2(16) . . . . ?
O1_18 C47_18 C50_18 F13_18 -171.6(14) . . . . ?
O1_18 C47_18 C50_18 F14_18 -61.9(13) . . . . ?
O1_18 C47_18 C50_18 F15_18 82.7(14) . . . . ?
C48_18 C47_18 C49_18 F10_18 80.8(14) . . . . ?
C48_18 C47_18 C49_18 F11_18 -162.3(15) . . . . ?
C48_18 C47_18 C49_18 F12_18 -39.7(18) . . . . ?
C48_18 C47_18 C50_18 F13_18 73.5(15) . . . . ?
C48_18 C47_18 C50_18 F14_18 -176.8(11) . . . . ?
C48_18 C47_18 C50_18 F15_18 -32.2(16) . . . . ?
C49_18 C47_18 C48_18 F7_18 -41.7(16) . . . . ?
C49_18 C47_18 C48_18 F8_18 79.3(13) . . . . ?
C49_18 C47_18 C48_18 F9_18 -170.7(14) . . . . ?
C49_18 C47_18 C50_18 F13_18 -47.9(16) . . . . ?
C49_18 C47_18 C50_18 F14_18 61.8(14) . . . . ?
C49_18 C47_18 C50_18 F15_18 -153.6(13) . . . . ?
C50_18 C47_18 C48_18 F7_18 -166.3(13) . . . . ?
C50_18 C47_18 C48_18 F8_18 -45.2(14) . . . . ?
C50_18 C47_18 C48_18 F9_18 64.8(16) . . . . ?
C50_18 C47_18 C49_18 F10_18 -156.3(12) . . . . ?
C50_18 C47_18 C49_18 F11_18 -39.5(18) . . . . ?
C50_18 C47_18 C49_18 F12_18 83.1(17) . . . . ?
O1_19 Al2 O1_1 C47_1 131.2(16) . . . . ?
O1_19 Al2 O1_3 C47_3 -11.8(15) . . . . ?
O1_19 C47_19 C48_19 F7_19 144.1(15) . . . . ?
O1_19 C47_19 C48_19 F8_19 -99.2(17) . . . . ?
O1_19 C47_19 C48_19 F9_19 16.4(19) . . . . ?
O1_19 C47_19 C49_19 F10_19 -67.6(19) . . . . ?
O1_19 C47_19 C49_19 F11_19 167.9(16) . . . . ?
O1_19 C47_19 C49_19 F12_19 43.4(18) . . . . ?
O1_19 C47_19 C50_19 F13_19 157.3(16) . . . . ?
O1_19 C47_19 C50_19 F14_19 -83.4(17) . . . . ?
O1_19 C47_19 C50_19 F15_19 34(2) . . . . ?
C48_19 C47_19 C49_19 F10_19 50.7(16) . . . . ?
C48_19 C47_19 C49_19 F11_19 -73.8(15) . . . . ?
C48_19 C47_19 C49_19 F12_19 161.6(13) . . . . ?
C48_19 C47_19 C50_19 F13_19 39.2(17) . . . . ?
C48_19 C47_19 C50_19 F14_19 158.5(13) . . . . ?
C48_19 C47_19 C50_19 F15_19 -84.5(16) . . . . ?
C49_19 C47_19 C48_19 F7_19 21.2(16) . . . . ?
C49_19 C47_19 C48_19 F8_19 137.8(15) . . . . ?
C49_19 C47_19 C48_19 F9_19 -106.5(16) . . . . ?
C49_19 C47_19 C50_19 F13_19 -74.3(17) . . . . ?
C49_19 C47_19 C50_19 F14_19 45.1(16) . . . . ?
C49_19 C47_19 C50_19 F15_19 162.0(15) . . . . ?
C50_19 C47_19 C48_19 F7_19 -95.7(15) . . . . ?
C50_19 C47_19 C48_19 F8_19 21.0(16) . . . . ?
C50_19 C47_19 C48_19 F9_19 136.7(16) . . . . ?
C50_19 C47_19 C49_19 F10_19 166.1(14) . . . . ?
C50_19 C47_19 C49_19 F11_19 41.6(16) . . . . ?
C50_19 C47_19 C49_19 F12_19 -83.0(15) . . . . ?
O1_20 Al1 O1_18 C47_18 26(3) . . . . ?
O1_20 Al1 O1_21 C47_21 131(2) . . . . ?
O1_20 C47_20 C48_20 F7_20 159.9(14) . . . . ?
O1_20 C47_20 C48_20 F8_20 -77.7(15) . . . . ?
O1_20 C47_20 C48_20 F9_20 32.5(17) . . . . ?
O1_20 C47_20 C49_20 F10_20 161.2(16) . . . . ?
O1_20 C47_20 C49_20 F11_20 44.2(16) . . . . ?
O1_20 C47_20 C49_20 F12_20 -79.3(17) . . . . ?
O1_20 C47_20 C50_20 F13_20 163.1(15) . . . . ?
O1_20 C47_20 C50_20 F14_20 -81.5(14) . . . . ?
O1_20 C47_20 C50_20 F15_20 37.2(17) . . . . ?
C48_20 C47_20 C49_20 F10_20 -78.6(15) . . . . ?
C48_20 C47_20 C49_20 F11_20 164.4(13) . . . . ?
C48_20 C47_20 C49_20 F12_20 40.9(16) . . . . ?
C48_20 C47_20 C50_20 F13_20 39.6(17) . . . . ?
C48_20 C47_20 C50_20 F14_20 155.0(13) . . . . ?
C48_20 C47_20 C50_20 F15_20 -86.3(15) . . . . ?
C49_20 C47_20 C48_20 F7_20 42.0(16) . . . . ?
C49_20 C47_20 C48_20 F8_20 164.4(12) . . . . ?
C49_20 C47_20 C48_20 F9_20 -85.4(15) . . . . ?
C49_20 C47_20 C50_20 F13_20 -77.1(17) . . . . ?
C49_20 C47_20 C50_20 F14_20 38.3(15) . . . . ?
C49_20 C47_20 C50_20 F15_20 157.0(14) . . . . ?
C50_20 C47_20 C48_20 F7_20 -77.5(16) . . . . ?
C50_20 C47_20 C48_20 F8_20 44.9(14) . . . . ?
C50_20 C47_20 C48_20 F9_20 155.1(13) . . . . ?
C50_20 C47_20 C49_20 F10_20 40.2(17) . . . . ?
C50_20 C47_20 C49_20 F11_20 -76.8(15) . . . . ?
C50_20 C47_20 C49_20 F12_20 159.6(15) . . . . ?
O1_21 Al1 O1_18 C47_18 158(3) . . . . ?
O1_21 Al1 O1_20 C47_20 -38(4) . . . . ?
O1_21 C47_21 C48_21 F7_21 -158.6(14) . . . . ?
O1_21 C47_21 C48_21 F8_21 -41.1(15) . . . . ?
O1_21 C47_21 C48_21 F9_21 75.5(16) . . . . ?
O1_21 C47_21 C49_21 F10_21 -160.1(14) . . . . ?
O1_21 C47_21 C49_21 F11_21 -40.5(16) . . . . ?
O1_21 C47_21 C49_21 F12_21 75.9(17) . . . . ?
O1_21 C47_21 C50_21 F13_21 79.3(12) . . . . ?
O1_21 C47_21 C50_21 F14_21 -161.5(14) . . . . ?
O1_21 C47_21 C50_21 F15_21 -39.4(15) . . . . ?
C48_21 C47_21 C49_21 F10_21 -36.5(17) . . . . ?
C48_21 C47_21 C49_21 F11_21 83.1(14) . . . . ?
C48_21 C47_21 C49_21 F12_21 -160.5(16) . . . . ?
C48_21 C47_21 C50_21 F13_21 -43.4(13) . . . . ?
C48_21 C47_21 C50_21 F14_21 75.8(15) . . . . ?
C48_21 C47_21 C50_21 F15_21 -162.1(13) . . . . ?
C49_21 C47_21 C48_21 F7_21 77.3(16) . . . . ?
C49_21 C47_21 C48_21 F8_21 -165.2(13) . . . . ?
C49_21 C47_21 C48_21 F9_21 -48.6(16) . . . . ?
C49_21 C47_21 C50_21 F13_21 -157.3(11) . . . . ?
C49_21 C47_21 C50_21 F14_21 -38.1(16) . . . . ?
C49_21 C47_21 C50_21 F15_21 84.0(14) . . . . ?
C50_21 C47_21 C48_21 F7_21 -36.9(17) . . . . ?
C50_21 C47_21 C48_21 F8_21 80.6(14) . . . . ?
C50_21 C47_21 C48_21 F9_21 -162.7(14) . . . . ?
C50_21 C47_21 C49_21 F10_21 78.0(16) . . . . ?
C50_21 C47_21 C49_21 F11_21 -162.4(13) . . . . ?
C50_21 C47_21 C49_21 F12_21 -46.0(17) . . . . ?
O1_2 Al1 O1_4 C47_4 -158(4) . . . . ?
O1_2 Al1 O1_6 C47_6 0(3) . . . . ?
O1_2 C47_2 C48_2 F7_2 166.4(15) . . . . ?
O1_2 C47_2 C48_2 F8_2 -76.9(15) . . . . ?
O1_2 C47_2 C48_2 F9_2 41.9(17) . . . . ?
O1_2 C47_2 C49_2 F10_2 166.6(15) . . . . ?
O1_2 C47_2 C49_2 F11_2 -71.7(16) . . . . ?
O1_2 C47_2 C49_2 F12_2 49.3(15) . . . . ?
O1_2 C47_2 C50_2 F13_2 157.2(16) . . . . ?
O1_2 C47_2 C50_2 F14_2 -81.2(16) . . . . ?
O1_2 C47_2 C50_2 F15_2 41.9(18) . . . . ?
C48_2 C47_2 C49_2 F10_2 -74.8(16) . . . . ?
C48_2 C47_2 C49_2 F11_2 46.8(16) . . . . ?
C48_2 C47_2 C49_2 F12_2 167.8(12) . . . . ?
C48_2 C47_2 C50_2 F13_2 36.5(19) . . . . ?
C48_2 C47_2 C50_2 F14_2 158.2(14) . . . . ?
C48_2 C47_2 C50_2 F15_2 -78.8(17) . . . . ?
C49_2 C47_2 C48_2 F7_2 47.9(17) . . . . ?
C49_2 C47_2 C48_2 F8_2 164.7(13) . . . . ?
C49_2 C47_2 C48_2 F9_2 -76.5(16) . . . . ?
C49_2 C47_2 C50_2 F13_2 -83.3(17) . . . . ?
C49_2 C47_2 C50_2 F14_2 38.3(17) . . . . ?
C49_2 C47_2 C50_2 F15_2 161.4(15) . . . . ?
C50_2 C47_2 C48_2 F7_2 -71.5(17) . . . . ?
C50_2 C47_2 C48_2 F8_2 45.2(16) . . . . ?
C50_2 C47_2 C48_2 F9_2 164.1(14) . . . . ?
C50_2 C47_2 C49_2 F10_2 45.6(17) . . . . ?
C50_2 C47_2 C49_2 F11_2 167.2(14) . . . . ?
C50_2 C47_2 C49_2 F12_2 -71.8(14) . . . . ?

loop_
_exptl_oxdiff_crystal_face_indexfrac_h
_exptl_oxdiff_crystal_face_indexfrac_k
_exptl_oxdiff_crystal_face_indexfrac_l
_exptl_oxdiff_crystal_face_x
_exptl_oxdiff_crystal_face_y
_exptl_oxdiff_crystal_face_z
-7.3444 -6.2154 17.1511 0.5788 -0.0017 0.8154
-9.3043 2.5520 -13.4042 0.8351 -0.0024 -0.5500
4.8036 -5.2616 20.2106 -0.4697 0.0014 0.8828
11.6090 1.1557 2.1008 -0.9996 0.0029 0.0273
6.7147 6.3887 -18.0603 -0.5223 0.0015 -0.8528
-5.1788 11.2204 -1.2172 0.3452 -0.7820 -0.5189
-4.6118 0.3443 24.7831 0.2496 -0.5641 0.7871
4.5402 -11.2463 4.8465 -0.3111 0.7049 0.6374
6.5481 -8.6718 -13.2487 -0.4034 0.9132 -0.0580
-1.2932 9.1477 -17.3190 0.1242 -0.2823 -0.9513
4.3490 0.2738 -24.9759 -0.2318 0.5238 -0.8197
3.0128 11.9397 3.7711 -0.3785 -0.8432 -0.3817
2.7200 8.5078 17.6119 -0.3999 -0.8914 0.2131
-2.9747 -10.4074 -12.3626 0.4091 0.9117 0.0377
-2.8719 -12.1564 1.2518 0.3410 0.7594 0.5541
-0.4937 -5.7591 23.1653 -0.0353 -0.0797 0.9962
-1.6005 12.1275 5.8453 -0.0029 -0.9455 -0.3255
-2.0597 5.5187 23.2725 -0.0022 -0.8539 0.5204
1.7753 -11.5972 -9.3801 0.0029 0.9821 0.1883
-7.9172 -9.2778 -0.0976 0.7484 0.5403 0.3847
-8.0495 -6.1555 -12.6142 0.8010 0.5785 -0.1543
8.0775 9.0079 1.8475 -0.7691 -0.5553 -0.3163
